data_7230275
loop_
_publ_author_name
'Fan, Shen'
'Xu, Su-Hui'
'Zheng, Xiu-Ying'
'Yan, Zhi-Hao'
'Kong, Xiang-Jian'
'Long, La-Sheng'
'Zheng, Lan-Sun'

_publ_section_title
;
 Four 3d--4f heterometallic Ln45M7 clusters protected by mixed ligands
;
_journal_issue 15
_journal_name_full CrystEngComm
_journal_page_first 2120
_journal_paper_doi 10.1039/C8CE00173A
_journal_volume 20
_journal_year 2018
_chemical_formula_sum 'C82 H416 Cl25 Co7 Dy45 O388'
_chemical_formula_weight 16223.38
_space_group_crystal_system monoclinic
_space_group_IT_number 14
_space_group_name_Hall '-P 2yn'
_space_group_name_H-M_alt 'P 1 21/n 1'
_symmetry_space_group_name_Hall '-P 2yn'
_symmetry_space_group_name_H-M 'P 1 21/n 1'
_atom_sites_solution_hydrogens geom
_audit_creation_method SHELXL-2013
_audit_update_record
;
2015-05-26 deposited with the CCDC.
2018-03-09 downloaded from the CCDC.
;
_cell_angle_alpha 90
_cell_angle_beta 107.313(3)
_cell_angle_gamma 90
_cell_formula_units_Z 4
_cell_length_a 31.4199(9)
_cell_length_b 36.1969(8)
_cell_length_c 39.2591(13)
_cell_measurement_reflns_used 12152
_cell_measurement_temperature 173(2)
_cell_measurement_theta_max 26.1250
_cell_measurement_theta_min 3.2690
_cell_volume 42627(2)
_computing_cell_refinement 'CrysAlisPro, Agilent Technologies'
_computing_data_collection 'CrysAlisPro, Agilent Technologies'
_computing_data_reduction 'CrysAlisPro, Agilent Technologies'
_computing_structure_refinement 'SHELXL-2013 (Sheldrick, 2013)'
_diffrn_ambient_temperature 173(2)
_diffrn_measured_fraction_theta_full 0.894
_diffrn_measured_fraction_theta_max 0.998
_diffrn_radiation_type MoK\a
_diffrn_radiation_wavelength 0.71073
_diffrn_reflns_av_R_equivalents 0.0901
_diffrn_reflns_av_unetI/netI 0.1430
_diffrn_reflns_Laue_measured_fraction_full 0.894
_diffrn_reflns_Laue_measured_fraction_max 0.998
_diffrn_reflns_limit_h_max 37
_diffrn_reflns_limit_h_min -35
_diffrn_reflns_limit_k_max 43
_diffrn_reflns_limit_k_min -42
_diffrn_reflns_limit_l_max 46
_diffrn_reflns_limit_l_min -38
_diffrn_reflns_number 192701
_diffrn_reflns_point_group_measured_fraction_full 0.894
_diffrn_reflns_point_group_measured_fraction_max 0.998
_diffrn_reflns_theta_full 26.000
_diffrn_reflns_theta_max 25.000
_diffrn_reflns_theta_min 2.866
_exptl_absorpt_coefficient_mu 8.322
_exptl_absorpt_correction_T_max 1.000
_exptl_absorpt_correction_T_min 0.86941
_exptl_absorpt_correction_type multi-scan
_exptl_crystal_density_diffrn 2.528
_exptl_crystal_density_meas ?
_exptl_crystal_density_method 'not measured'
_exptl_crystal_description block
_exptl_crystal_F_000 30384
_exptl_crystal_size_max 0.200
_exptl_crystal_size_mid 0.180
_exptl_crystal_size_min 0.160
_platon_squeeze_details
;
;
_refine_diff_density_max 4.900
_refine_diff_density_min -4.098
_refine_diff_density_rms 0.405
_refine_ls_extinction_method none
_refine_ls_goodness_of_fit_ref 1.023
_refine_ls_hydrogen_treatment constr
_refine_ls_matrix_type full
_refine_ls_number_parameters 3566
_refine_ls_number_reflns 74915
_refine_ls_number_restraints 2090
_refine_ls_restrained_S_all 1.017
_refine_ls_R_factor_all 0.1511
_refine_ls_R_factor_gt 0.0873
_refine_ls_shift/su_max 0.044
_refine_ls_shift/su_mean 0.002
_refine_ls_structure_factor_coef Fsqd
_refine_ls_weighting_details
;
 w=1/[\s^2^(Fo^2^)+(0.1251P)^2^]
 where P=(Fo^2^+2Fc^2^)/3
;
_refine_ls_weighting_scheme calc
_refine_ls_wR_factor_gt 0.2249
_refine_ls_wR_factor_ref 0.2611
_reflns_Friedel_coverage 0.000
_reflns_number_gt 39623
_reflns_number_total 74915
_reflns_threshold_expression 'I > 2\s(I)'
_cod_data_source_file c8ce00173a2.cif
_cod_data_source_block Dy45Co7
_cod_depositor_comments
;
The following automatic conversions were performed:

'_exptl_crystal_density_meas' value 'not measured' was changed to '?'
- the value is perceived as not measured.

Automatic conversion script
Id: cif_fix_values 4973 2017-02-22 13:04:09Z antanas 

 Adding full bibliography for 7230273--7230276.cif.
;
_cod_database_code 7230275
_shelx_space_group_comment
;
The symmetry employed for this shelxl refinement is uniquely defined
by the following loop, which should always be used as a source of
symmetry information in preference to the above space-group names.
They are only intended as comments.
;
_shelx_estimated_absorpt_t_min 0.287
_shelx_estimated_absorpt_t_max 0.349
_platon_dy45co7_details
;
Because of disorder, 21 ClO4- and 50 water molecules were omited per 
formula unit. This valueis calculated based upon elemental analysis data,
and TGA data.
;
_shelxl_version_number 2013-2

loop_
_space_group_symop_operation_xyz
'x, y, z'
'-x+1/2, y+1/2, -z+1/2'
'-x, -y, -z'
'x-1/2, -y-1/2, z-1/2'

loop_
_atom_site_label
_atom_site_type_symbol
_atom_site_fract_x
_atom_site_fract_y
_atom_site_fract_z
_atom_site_U_iso_or_equiv
_atom_site_adp_type
_atom_site_occupancy
_atom_site_site_symmetry_order
_atom_site_calc_flag
_atom_site_refinement_flags_posn
_atom_site_refinement_flags_adp
_atom_site_refinement_flags_occupancy
_atom_site_disorder_assembly
_atom_site_disorder_group
Dy1 Dy 0.36040(2) 0.22165(2) 0.65729(2) 0.01900(14) Uani 1 1 d . . . . .
Dy2 Dy 0.36088(2) 0.32367(2) 0.65960(2) 0.01853(14) Uani 1 1 d . . . . .
Dy3 Dy 0.14951(2) 0.21878(2) 0.68428(2) 0.02449(16) Uani 1 1 d . . . . .
Dy4 Dy 0.23713(2) 0.26988(2) 0.74433(2) 0.02186(14) Uani 1 1 d . . . . .
Dy5 Dy 0.46557(2) 0.27254(2) 0.66907(2) 0.01871(14) Uani 1 1 d . . . . .
Dy6 Dy 0.56753(2) 0.21919(2) 0.73059(2) 0.02173(15) Uani 1 1 d . . . . .
Dy7 Dy 0.38013(2) 0.12829(2) 0.70921(2) 0.02337(15) Uani 1 1 d . . . . .
Dy8 Dy 0.56981(2) 0.27277(2) 0.64949(2) 0.02368(15) Uani 1 1 d . . . . .
Dy9 Dy 0.59186(2) 0.43156(2) 0.73557(2) 0.02481(16) Uani 1 1 d . . . . .
Dy10 Dy 0.50688(2) 0.13896(2) 0.76972(2) 0.02572(16) Uani 1 1 d . . . . .
Dy11 Dy 0.29786(2) 0.14137(2) 0.61853(2) 0.02716(16) Uani 1 1 d . . . . .
Dy12 Dy 0.56862(2) 0.32345(2) 0.73253(2) 0.02174(15) Uani 1 1 d . . . . .
Dy13 Dy 0.27249(2) 0.18061(2) 0.69885(2) 0.02302(15) Uani 1 1 d . . . . .
Dy14 Dy 0.50975(2) 0.40220(2) 0.77497(2) 0.02207(15) Uani 1 1 d . . . . .
Dy15 Dy 0.56701(2) 0.51993(2) 0.67971(2) 0.02730(16) Uani 1 1 d . . . . .
Dy16 Dy 0.27447(2) 0.36196(2) 0.70421(2) 0.02039(14) Uani 1 1 d . . . . .
Dy17 Dy 0.58946(2) 0.11118(2) 0.73028(2) 0.02864(16) Uani 1 1 d . . . . .
Dy18 Dy 0.63719(2) 0.33938(2) 0.61910(2) 0.02995(16) Uani 1 1 d . . . . .
Dy19 Dy 0.48021(2) 0.05809(2) 0.71657(2) 0.03069(17) Uani 1 1 d . . . . .
Dy20 Dy 0.68668(2) 0.04956(2) 0.72786(2) 0.03423(18) Uani 1 1 d . . . . .
Dy21 Dy 0.38240(2) 0.41428(2) 0.71599(2) 0.02094(15) Uani 1 1 d . . . . .
Dy22 Dy 0.29910(2) 0.40548(2) 0.62534(2) 0.02301(15) Uani 1 1 d . . . . .
Dy23 Dy 0.15050(2) 0.32522(2) 0.68864(2) 0.02468(16) Uani 1 1 d . . . . .
Dy24 Dy 0.63706(2) 0.20768(2) 0.61704(2) 0.03391(17) Uani 1 1 d . . . . .
Dy25 Dy 0.03177(2) 0.17870(2) 0.65871(2) 0.03495(18) Uani 1 1 d . . . . .
Dy26 Dy 0.48319(2) 0.48512(2) 0.72503(2) 0.02608(16) Uani 1 1 d . . . . .
Dy27 Dy 0.49829(2) 0.58927(2) 0.71511(2) 0.03535(18) Uani 1 1 d . . . . .
Dy28 Dy 0.68838(2) 0.49479(2) 0.73233(2) 0.03025(17) Uani 1 1 d . . . . .
Dy29 Dy 0.56572(2) 0.02394(2) 0.67255(2) 0.03297(17) Uani 1 1 d . . . . .
Dy30 Dy 0.05538(2) 0.27401(2) 0.62340(2) 0.02977(17) Uani 1 1 d . . . . .
Dy31 Dy 0.26842(2) 0.42074(2) 0.52584(2) 0.03770(19) Uani 1 1 d . . . . .
Dy32 Dy 0.18482(2) 0.42960(2) 0.57607(2) 0.03555(19) Uani 1 1 d . . . . .
Dy33 Dy 0.56496(2) 0.27471(2) 0.55227(2) 0.03476(17) Uani 1 1 d . . . . .
Dy34 Dy 0.03357(2) 0.36622(2) 0.66605(2) 0.03364(18) Uani 1 1 d . . . . .
Dy35 Dy 0.32084(2) 0.49481(2) 0.59139(2) 0.03434(18) Uani 1 1 d . . . . .
Dy36 Dy 0.18348(2) 0.11953(2) 0.56772(2) 0.0398(2) Uani 1 1 d . . . . .
Dy37 Dy 0.31902(2) 0.05380(2) 0.58114(2) 0.0425(2) Uani 1 1 d . . . . .
Dy38 Dy 0.26798(2) 0.13083(2) 0.51844(2) 0.0438(2) Uani 1 1 d . . . . .
Dy39 Dy 0.32063(4) 0.32959(4) 0.49266(3) 0.0978(4) Uani 1 1 d . . . . .
Dy40 Dy 0.49376(2) -0.04605(2) 0.70425(2) 0.04148(19) Uani 1 1 d . . . . .
Dy41 Dy 0.20484(3) 0.03752(2) 0.51275(2) 0.0616(3) Uani 1 1 d . . . . .
Dy42 Dy 0.20656(3) 0.51434(2) 0.52468(2) 0.0548(2) Uani 1 1 d . . . . .
Dy43 Dy 0.32167(4) 0.22405(4) 0.48942(3) 0.1024(4) Uani 1 1 d . . . . .
Dy44 Dy 0.69292(2) 0.27492(2) 0.56750(2) 0.04408(19) Uani 1 1 d . . . . .
Dy45 Dy 0.43013(5) 0.27571(3) 0.50175(4) 0.1042(5) Uani 1 1 d . . . . .
Co1 Co 0.44763(6) 0.01199(5) 0.63816(5) 0.0402(6) Uani 1 1 d . . . . .
Co2 Co 0.62836(6) 0.09961(5) 0.65927(5) 0.0345(5) Uani 1 1 d . . . . .
Co3 Co 0.62914(6) 0.44513(5) 0.66404(4) 0.0288(5) Uani 1 1 d . . . . .
Co4 Co 0.45057(6) 0.53289(5) 0.64819(4) 0.0292(5) Uani 1 1 d . . . . .
Co5 Co 0.09340(6) 0.36187(5) 0.60865(5) 0.0305(5) Uani 1 1 d . . . . .
Co6 Co 0.09256(6) 0.18648(5) 0.60245(5) 0.0323(5) Uani 1 1 d . . . . .
Co7 Co 0.37963(5) 0.27423(4) 0.59060(4) 0.0223(4) Uani 1 1 d . . . . .
Cl1 Cl 0.46791(11) 0.14923(10) 0.60775(9) 0.0404(10) Uani 1 1 d . U . . .
Cl2 Cl 0.21058(11) 0.27461(10) 0.58248(9) 0.0420(10) Uani 1 1 d . U . . .
Cl3 Cl 0.46883(11) 0.39791(9) 0.61231(8) 0.0339(9) Uani 1 1 d . U . . .
Cl4 Cl 0.42386(16) 0.26869(13) 0.78656(10) 0.0632(14) Uani 1 1 d . U . . .
O1 O 0.3598(4) 0.2767(3) 0.4933(3) 0.079(3) Uani 1 1 d . U . . .
O2 O 0.2450(3) 0.3935(2) 0.5717(2) 0.032(2) Uani 1 1 d . U . . .
H2A H 0.2376 0.3667 0.5677 0.038 Uiso 1 1 calc R U . . .
O3 O 0.2748(3) 0.0654(3) 0.5225(2) 0.048(3) Uani 1 1 d . U . . .
H3A H 0.2897 0.0558 0.5051 0.058 Uiso 1 1 calc R U . . .
O4 O 0.1985(3) 0.1023(3) 0.5151(2) 0.042(3) Uani 1 1 d . U . . .
H4A H 0.1746 0.1115 0.4938 0.051 Uiso 1 1 calc R U . . .
O5 O 0.1977(3) 0.4500(2) 0.5231(2) 0.032(2) Uani 1 1 d . U . . .
H5A H 0.1734 0.4419 0.5015 0.038 Uiso 1 1 calc R U . . .
O6 O 0.6294(3) 0.2375(2) 0.56245(19) 0.026(2) Uani 1 1 d . U . . .
H6A H 0.6256 0.2190 0.5428 0.031 Uiso 1 1 calc R U . . .
O7 O 0.0740(3) 0.2324(2) 0.6748(2) 0.035(2) Uani 1 1 d . U . . .
H7A H 0.0689 0.2444 0.6962 0.042 Uiso 1 1 calc R U . . .
O8 O 0.5211(2) 0.27145(19) 0.72802(18) 0.0154(16) Uani 1 1 d . U . . .
H8A H 0.5068 0.2711 0.7476 0.018 Uiso 1 1 calc R U . . .
O9 O 0.6305(3) 0.3124(3) 0.5651(2) 0.038(2) Uani 1 1 d . U . . .
H9A H 0.6268 0.3318 0.5463 0.046 Uiso 1 1 calc R U . . .
O10 O 0.2554(3) 0.0878(2) 0.5908(2) 0.035(2) Uani 1 1 d . U . . .
H10A H 0.2513 0.0746 0.6119 0.042 Uiso 1 1 calc R U . . .
O11 O 0.1039(3) 0.1692(2) 0.6557(2) 0.031(2) Uani 1 1 d . U . . .
H11A H 0.1164 0.1438 0.6617 0.037 Uiso 1 1 calc R U . . .
O12 O 0.6563(3) 0.1070(2) 0.71439(19) 0.027(2) Uani 1 1 d . U . . .
H12A H 0.6774 0.1282 0.7218 0.032 Uiso 1 1 calc R U . . .
O13 O 0.6114(3) 0.0495(2) 0.7297(2) 0.033(2) Uani 1 1 d . U . . .
H13A H 0.6078 0.0353 0.7506 0.039 Uiso 1 1 calc R U . . .
O14 O 0.5317(3) 0.0118(3) 0.7185(2) 0.039(2) Uani 1 1 d . U . . .
H14A H 0.5546 0.0108 0.7425 0.047 Uiso 1 1 calc R U . . .
O15 O 0.3229(3) 0.1169(2) 0.5727(2) 0.029(2) Uani 1 1 d . U . . .
H15A H 0.3534 0.1256 0.5735 0.035 Uiso 1 1 calc R U . . .
O16 O 0.0341(3) 0.3377(2) 0.6136(2) 0.031(2) Uani 1 1 d . U . . .
H16A H 0.0070 0.3423 0.5929 0.037 Uiso 1 1 calc R U . . .
O17 O 0.2854(2) 0.1984(2) 0.64513(18) 0.021(2) Uani 1 1 d . U . . .
H17A H 0.2618 0.2145 0.6294 0.025 Uiso 1 1 calc R U . . .
O18 O 0.5085(2) 0.5656(2) 0.66435(18) 0.0209(19) Uani 1 1 d . U . . .
H18A H 0.5114 0.5845 0.6465 0.025 Uiso 1 1 calc R U . . .
O19 O 0.1046(3) 0.3757(2) 0.66214(19) 0.027(2) Uani 1 1 d . U . . .
H19A H 0.1175 0.4007 0.6693 0.032 Uiso 1 1 calc R U . . .
O20 O 0.5666(3) 0.2344(2) 0.5999(2) 0.030(2) Uani 1 1 d . U . . .
H20A H 0.5416 0.2161 0.5944 0.036 Uiso 1 1 calc R U . . .
O21 O 0.0328(3) 0.2111(2) 0.60798(19) 0.025(2) Uani 1 1 d . U . . .
H21A H 0.0056 0.2080 0.5870 0.030 Uiso 1 1 calc R U . . .
O22 O 0.2436(3) 0.1556(2) 0.5649(2) 0.032(2) Uani 1 1 d . U . . .
H22A H 0.2364 0.1826 0.5620 0.039 Uiso 1 1 calc R U . . .
O23 O 0.3236(3) 0.4310(2) 0.58109(18) 0.030(2) Uani 1 1 d . U . . .
H23A H 0.3539 0.4222 0.5814 0.036 Uiso 1 1 calc R U . . .
O24 O 0.6393(3) 0.2728(2) 0.6342(2) 0.031(2) Uani 1 1 d . U . . .
H24A H 0.6618 0.2724 0.6583 0.038 Uiso 1 1 calc R U . . .
O25 O 0.6583(3) 0.4357(2) 0.71827(19) 0.027(2) Uani 1 1 d . U . . .
H25A H 0.6795 0.4145 0.7249 0.032 Uiso 1 1 calc R U . . .
O26 O 0.5762(3) 0.1607(2) 0.76289(19) 0.025(2) Uani 1 1 d . U . . .
H26A H 0.5996 0.1626 0.7865 0.030 Uiso 1 1 calc R U . . .
O27 O 0.5447(3) 0.0823(2) 0.7627(2) 0.030(2) Uani 1 1 d . U . . .
H27A H 0.5593 0.0668 0.7841 0.036 Uiso 1 1 calc R U . . .
O28 O 0.6390(3) 0.5028(2) 0.67571(19) 0.022(2) Uani 1 1 d . U . . .
H28A H 0.6503 0.5176 0.6587 0.027 Uiso 1 1 calc R U . . .
O29 O 0.2777(3) 0.4849(2) 0.5328(2) 0.037(2) Uani 1 1 d . U . . .
H29A H 0.2928 0.4951 0.5157 0.045 Uiso 1 1 calc R U . . .
O30 O 0.4472(3) 0.5416(2) 0.7007(2) 0.030(2) Uani 1 1 d . U . . .
H30A H 0.4171 0.5464 0.7035 0.036 Uiso 1 1 calc R U . . .
O31 O 0.6387(3) 0.0413(2) 0.66977(18) 0.0218(17) Uani 1 1 d . U . . .
H31A H 0.6507 0.0269 0.6529 0.026 Uiso 1 1 calc R U . . .
O32 O 0.4134(2) 0.3110(2) 0.62895(17) 0.0153(18) Uani 1 1 d . U . . .
H32A H 0.4260 0.3330 0.6201 0.018 Uiso 1 1 calc R U . . .
O33 O 0.2579(3) 0.4604(2) 0.5986(2) 0.026(2) Uani 1 1 d . U . . .
H33A H 0.2542 0.4727 0.6204 0.032 Uiso 1 1 calc R U . . .
O34 O 0.5658(3) 0.3131(2) 0.60097(19) 0.029(2) Uani 1 1 d . U . . .
H34A H 0.5409 0.3314 0.5960 0.035 Uiso 1 1 calc R U . . .
O35 O 0.3708(2) 0.1567(2) 0.65318(18) 0.0188(19) Uani 1 1 d . U . . .
H35A H 0.3943 0.1500 0.6418 0.023 Uiso 1 1 calc R U . . .
O36 O 0.5255(2) 0.3129(2) 0.67282(18) 0.0205(19) Uani 1 1 d . U . . .
H36A H 0.5166 0.3361 0.6587 0.025 Uiso 1 1 calc R U . . .
O37 O 0.0752(2) 0.3101(2) 0.67868(18) 0.0176(19) Uani 1 1 d . U . . .
H37A H 0.0700 0.2962 0.6991 0.021 Uiso 1 1 calc R U . . .
O38 O 0.1555(3) 0.2698(2) 0.7254(2) 0.031(2) Uani 1 1 d . U . . .
H38A H 0.1392 0.2687 0.7438 0.037 Uiso 1 1 calc R U . . .
O39 O 0.4467(3) 0.0975(2) 0.7484(2) 0.030(2) Uani 1 1 d . U . . .
H39A H 0.4397 0.0842 0.7685 0.036 Uiso 1 1 calc R U . . .
O40 O 0.4136(2) 0.23555(19) 0.62688(16) 0.0100(5) Uani 1 1 d . U . . .
H40A H 0.4261 0.2140 0.6170 0.012 Uiso 1 1 calc R U . . .
O41 O 0.5115(2) 0.42427(19) 0.71838(17) 0.0143(18) Uani 1 1 d . U . . .
H41A H 0.4965 0.4095 0.6966 0.017 Uiso 1 1 calc R U . . .
O42 O 0.1196(3) 0.2362(2) 0.6252(2) 0.037(2) Uani 1 1 d . U . . .
H42A H 0.1412 0.2477 0.6142 0.045 Uiso 1 1 calc R U . . .
O43 O 0.3340(2) 0.2735(2) 0.61944(18) 0.0202(19) Uani 1 1 d . U . . .
H43A H 0.3016 0.2738 0.6055 0.024 Uiso 1 1 calc R U . . .
O44 O 0.3040(2) 0.1294(2) 0.68010(19) 0.023(2) Uani 1 1 d . U . . .
H44A H 0.2890 0.1059 0.6833 0.027 Uiso 1 1 calc R U . . .
O45 O 0.4930(3) 0.0520(2) 0.6615(2) 0.031(2) Uani 1 1 d . U . . .
H45A H 0.4893 0.0756 0.6476 0.037 Uiso 1 1 calc R U . . .
O46 O 0.4947(3) 0.4923(2) 0.6707(2) 0.034(2) Uani 1 1 d . U . . .
H46A H 0.4902 0.4691 0.6563 0.040 Uiso 1 1 calc R U . . .
O47 O 0.3732(3) 0.3878(2) 0.65939(18) 0.0211(16) Uani 1 1 d . U . . .
H47A H 0.3967 0.3952 0.6482 0.025 Uiso 1 1 calc R U . . .
O48 O 0.3058(2) 0.4143(2) 0.68816(18) 0.0170(19) Uani 1 1 d . U . . .
H48A H 0.2912 0.4376 0.6927 0.020 Uiso 1 1 calc R U . . .
O49 O 0.5473(3) 0.4593(2) 0.76878(18) 0.022(2) Uani 1 1 d . U . . .
H49A H 0.5623 0.4739 0.7906 0.027 Uiso 1 1 calc R U . . .
O50 O 0.4499(2) 0.4440(2) 0.75588(18) 0.0202(17) Uani 1 1 d . U . . .
H50A H 0.4434 0.4563 0.7766 0.024 Uiso 1 1 calc R U . . .
O51 O 0.6159(3) 0.4928(2) 0.73664(19) 0.023(2) Uani 1 1 d . U . . .
H51A H 0.6132 0.5064 0.7581 0.027 Uiso 1 1 calc R U . . .
O52 O 0.5788(2) 0.3818(2) 0.76695(19) 0.022(2) Uani 1 1 d . U . . .
H52A H 0.6025 0.3792 0.7903 0.026 Uiso 1 1 calc R U . . .
O53 O 0.5097(2) 0.11812(19) 0.71112(18) 0.0141(18) Uani 1 1 d . U . . .
H53A H 0.4953 0.1335 0.6896 0.017 Uiso 1 1 calc R U . . .
O54 O 0.2186(3) 0.2065(2) 0.72583(19) 0.025(2) Uani 1 1 d . U . . .
H54A H 0.2155 0.1909 0.7460 0.030 Uiso 1 1 calc R U . . .
O55 O 0.1201(2) 0.3115(2) 0.62903(18) 0.022(2) Uani 1 1 d . U . . .
H55A H 0.1417 0.3010 0.6174 0.026 Uiso 1 1 calc R U . . .
O56 O 0.3525(2) 0.3519(2) 0.71179(17) 0.0182(19) Uani 1 1 d . U . . .
H56A H 0.3669 0.3371 0.7337 0.022 Uiso 1 1 calc R U . . .
O57 O 0.2199(2) 0.3336(2) 0.72988(17) 0.0153(16) Uani 1 1 d . U . . .
H57A H 0.2175 0.3477 0.7511 0.018 Uiso 1 1 calc R U . . .
O58 O 0.3517(2) 0.1904(2) 0.70790(17) 0.0149(18) Uani 1 1 d . U . . .
H58A H 0.3661 0.2041 0.7305 0.018 Uiso 1 1 calc R U . . .
O59 O 0.1931(2) 0.2728(2) 0.68127(18) 0.0175(18) Uani 1 1 d . U . . .
H59A H 0.2091 0.2738 0.6628 0.021 Uiso 1 1 calc R U . . .
O60 O 0.5714(3) 0.0892(2) 0.67335(18) 0.023(2) Uani 1 1 d . U . . .
H60A H 0.5444 0.1015 0.6571 0.028 Uiso 1 1 calc R U . . .
O61 O 0.5735(2) 0.4527(2) 0.67853(17) 0.0184(19) Uani 1 1 d . U . . .
H61A H 0.5466 0.4403 0.6622 0.022 Uiso 1 1 calc R U . . .
O62 O 0.4004(2) 0.27190(19) 0.68426(18) 0.0156(18) Uani 1 1 d . U . . .
H62A H 0.4062 0.2712 0.7107 0.019 Uiso 1 1 calc R U . . .
O63 O 0.2883(2) 0.3482(2) 0.64929(17) 0.0147(18) Uani 1 1 d . U . . .
H63A H 0.2645 0.3328 0.6328 0.018 Uiso 1 1 calc R U . . .
O64 O 0.5980(3) 0.2711(2) 0.71378(18) 0.0198(19) Uani 1 1 d . U . . .
H64A H 0.6313 0.2707 0.7224 0.024 Uiso 1 1 calc R U . . .
O65 O 0.5260(2) 0.23231(19) 0.67186(17) 0.0149(18) Uani 1 1 d . U . . .
H65A H 0.5169 0.2096 0.6569 0.018 Uiso 1 1 calc R U . . .
O66 O 0.5360(2) 0.5309(2) 0.72753(18) 0.0194(17) Uani 1 1 d . U . . .
H66A H 0.5595 0.5311 0.7512 0.023 Uiso 1 1 calc R U . . .
O67 O 0.5071(3) -0.0207(2) 0.6547(2) 0.037(2) Uani 1 1 d . U . . .
H67A H 0.5106 -0.0390 0.6366 0.045 Uiso 1 1 calc R U . . .
O68 O 0.4443(3) 0.0032(2) 0.6894(2) 0.034(2) Uani 1 1 d . U . . .
H68A H 0.4139 -0.0014 0.6917 0.041 Uiso 1 1 calc R U . . .
O69 O 0.6217(3) 0.3877(2) 0.65702(19) 0.027(2) Uani 1 1 d . U . . .
O70 O 0.6145(3) 0.3312(2) 0.67230(18) 0.026(2) Uani 1 1 d . U . . .
O71 O 0.5922(3) 0.3753(2) 0.7014(2) 0.030(2) Uani 1 1 d . U . . .
O72 O 0.5895(3) 0.1691(2) 0.69806(19) 0.028(2) Uani 1 1 d . U . . .
O73 O 0.6126(3) 0.2147(2) 0.66915(18) 0.021(2) Uani 1 1 d . U . . .
O74 O 0.6211(3) 0.1575(2) 0.6551(2) 0.032(2) Uani 1 1 d . U . . .
O75 O 0.4887(2) 0.2747(2) 0.61004(17) 0.0187(19) Uani 1 1 d . U . . .
O76 O 0.4894(2) 0.2758(2) 0.55324(17) 0.023(2) Uani 1 1 d . U . . .
O77 O 0.4281(3) 0.2758(2) 0.5638(2) 0.032(2) Uani 1 1 d . U . . .
O78 O 0.3923(3) 0.4995(2) 0.63609(19) 0.028(2) Uani 1 1 d . U . . .
O79 O 0.3430(2) 0.4643(2) 0.64915(18) 0.021(2) Uani 1 1 d . U . . .
O80 O 0.4119(3) 0.4633(2) 0.68477(19) 0.024(2) Uani 1 1 d . U . . .
O81 O 0.4426(2) 0.2132(2) 0.69331(17) 0.0120(15) Uani 1 1 d . U . . .
O82 O 0.4412(3) 0.1649(2) 0.7289(2) 0.031(2) Uani 1 1 d . U . . .
O83 O 0.5036(3) 0.1955(2) 0.73825(19) 0.026(2) Uani 1 1 d . U . . .
O84 O 0.5040(3) 0.3476(2) 0.7395(2) 0.027(2) Uani 1 1 d . U . . .
O85 O 0.4427(2) 0.3760(2) 0.73406(17) 0.0175(19) Uani 1 1 d . U . . .
O86 O 0.4438(3) 0.3320(2) 0.6960(2) 0.027(2) Uani 1 1 d . U . . .
O87 O 0.3411(3) 0.0817(2) 0.6387(2) 0.026(2) Uani 1 1 d . U . . .
O88 O 0.4094(2) 0.0817(2) 0.67635(18) 0.0208(19) Uani 1 1 d . U . . .
O89 O 0.3907(3) 0.0469(2) 0.6259(2) 0.036(2) Uani 1 1 d . U . . .
O90 O 0.3275(2) 0.3530(2) 0.59519(17) 0.0170(16) Uani 1 1 d . U . . .
O91 O 0.3082(3) 0.3658(2) 0.53814(19) 0.029(2) Uani 1 1 d . U . . .
O92 O 0.3460(3) 0.3164(3) 0.5574(2) 0.038(2) Uani 1 1 d . U . . .
O93 O 0.3197(2) 0.2723(2) 0.68153(18) 0.0172(16) Uani 1 1 d . U . . .
O94 O 0.2858(2) 0.2400(2) 0.71470(18) 0.0221(19) Uani 1 1 d . U . . .
O95 O 0.2852(3) 0.3008(2) 0.71531(19) 0.026(2) Uani 1 1 d . U . . .
O96 O 0.1990(3) 0.3612(2) 0.6614(2) 0.027(2) Uani 1 1 d . U . . .
O97 O 0.2238(3) 0.4057(2) 0.6352(2) 0.027(2) Uani 1 1 d . U . . .
O98 O 0.1551(2) 0.3844(2) 0.61030(19) 0.024(2) Uani 1 1 d . U . . .
O99 O 0.1976(3) 0.1849(2) 0.65577(19) 0.030(2) Uani 1 1 d . U . . .
O100 O 0.2213(3) 0.1403(2) 0.6266(2) 0.032(2) Uani 1 1 d . U . . .
O101 O 0.1552(3) 0.1628(2) 0.6036(2) 0.034(2) Uani 1 1 d . U . . .
O102 O 0.3275(3) 0.1957(2) 0.59158(18) 0.021(2) Uani 1 1 d . U . . .
O103 O 0.3440(3) 0.2351(2) 0.5548(2) 0.033(2) Uani 1 1 d . U . . .
O104 O 0.3071(3) 0.1866(2) 0.53243(18) 0.026(2) Uani 1 1 d . U . . .
O105 O 0.7088(3) 0.3416(3) 0.6656(2) 0.036(2) Uani 1 1 d . U . . .
O106 O 0.7126(3) 0.3141(3) 0.6186(2) 0.043(2) Uani 1 1 d . U . . .
O107 O 0.7113(3) 0.2334(3) 0.6176(2) 0.047(3) Uani 1 1 d . U . . .
O108 O 0.7079(3) 0.2068(3) 0.6638(2) 0.044(3) Uani 1 1 d . U . . .
O109 O 0.6893(3) 0.4405(2) 0.65156(19) 0.028(2) Uani 1 1 d . U . . .
O110 O 0.7332(3) 0.4734(3) 0.6987(2) 0.041(2) Uani 1 1 d . U . . .
O111 O 0.7350(3) 0.0735(3) 0.6964(2) 0.036(2) Uani 1 1 d . U . . .
O112 O 0.6882(3) 0.1054(2) 0.6486(2) 0.033(2) Uani 1 1 d . U . . .
O113 O 0.7243(3) -0.0046(3) 0.7223(3) 0.055(3) Uani 1 1 d . U . . .
O114 O 0.7730(3) -0.0451(3) 0.7184(2) 0.047(3) Uani 1 1 d . U . . .
O115 O 0.7750(3) 0.5899(3) 0.7232(2) 0.054(3) Uani 1 1 d . U . . .
O116 O 0.7245(3) 0.5480(2) 0.7254(2) 0.044(3) Uani 1 1 d . U . . .
O117 O 0.6102(3) 0.5704(2) 0.7120(2) 0.033(2) Uani 1 1 d . U . . .
O118 O 0.5726(5) 0.6035(4) 0.7517(4) 0.107(4) Uani 1 1 d . U . . .
O119 O 0.6070(3) -0.0271(2) 0.7048(2) 0.035(2) Uani 1 1 d . U . . .
O120 O 0.5682(3) -0.0644(3) 0.7321(2) 0.048(3) Uani 1 1 d . U . . .
O121 O 0.5794(4) 0.2765(3) 0.4948(3) 0.066(3) Uani 1 1 d . U . . .
O122 O 0.5027(9) 0.2719(7) 0.4837(6) 0.211(5) Uani 1 1 d . U . . .
O123 O 0.6556(5) 0.2752(4) 0.5050(3) 0.083(3) Uani 1 1 d . U . . .
O124 O 0.5949(3) 0.0918(3) 0.6058(3) 0.058(3) Uani 1 1 d . U . . .
O125 O 0.5443(4) 0.0440(3) 0.6086(2) 0.058(3) Uani 1 1 d . U . . .
O126 O 0.5425(3) 0.5030(3) 0.6166(2) 0.049(3) Uani 1 1 d . U . . .
O127 O 0.5927(3) 0.4532(3) 0.6092(2) 0.043(3) Uani 1 1 d . U . . .
O128 O 0.3814(3) 0.3674(3) 0.5073(2) 0.052(3) Uani 1 1 d . U . . .
O129 O 0.4424(4) 0.3354(3) 0.5114(3) 0.059(3) Uani 1 1 d . U . . .
O130 O 0.4432(4) 0.2162(3) 0.5117(3) 0.071(3) Uani 1 1 d . U . . .
O131 O 0.3796(4) 0.1873(3) 0.5019(3) 0.067(3) Uani 1 1 d . U . . .
O132 O 0.5833(3) 0.2396(2) 0.79097(18) 0.021(2) Uani 1 1 d . U . . .
O133 O 0.5825(3) 0.3003(2) 0.7906(2) 0.031(2) Uani 1 1 d . U . . .
O134 O 0.2589(5) 0.2437(4) 0.4915(3) 0.088(4) Uani 1 1 d . U . . .
O135 O 0.2589(5) 0.3084(4) 0.4971(4) 0.107(4) Uani 1 1 d . U . . .
O136 O 0.4688(3) 0.0250(2) 0.7622(2) 0.040(2) Uani 1 1 d . U . . .
O137 O 0.4810(3) -0.0359(3) 0.7607(2) 0.046(3) Uani 1 1 d . U . . .
O138 O 0.4747(3) 0.5167(2) 0.7737(2) 0.039(2) Uani 1 1 d . U . . .
O139 O 0.4851(3) 0.5787(3) 0.7709(2) 0.050(3) Uani 1 1 d . U . . .
O140 O 0.4109(3) 0.5771(2) 0.6282(2) 0.035(2) Uani 1 1 d . U . . .
O141 O 0.4363(4) 0.6174(3) 0.6745(3) 0.058(3) Uani 1 1 d . U . . .
O142 O 0.4074(4) -0.0306(3) 0.6150(2) 0.053(3) Uani 1 1 d . U . . .
O143 O 0.4303(4) -0.0730(3) 0.6626(2) 0.051(3) Uani 1 1 d . U . . .
O144 O 0.2528(3) 0.0102(3) 0.5647(3) 0.055(3) Uani 1 1 d . U . . .
O145 O 0.2978(4) 0.0068(3) 0.6172(3) 0.065(3) Uani 1 1 d . U . . .
O146 O 0.3049(3) 0.1659(2) 0.75863(18) 0.0249(17) Uani 1 1 d . U . . .
O147 O 0.3681(3) 0.1351(2) 0.7656(2) 0.034(2) Uani 1 1 d . U . . .
O148 O 0.3098(2) 0.3729(2) 0.76580(19) 0.026(2) Uani 1 1 d . U . . .
O149 O 0.3723(3) 0.4033(2) 0.7725(2) 0.028(2) Uani 1 1 d . U . . .
O150 O 0.3018(3) 0.5401(3) 0.6302(2) 0.041(3) Uani 1 1 d . U . . .
O151 O 0.2547(3) 0.5386(3) 0.5784(2) 0.044(3) Uani 1 1 d . U . . .
O152 O 0.2447(5) 0.1119(4) 0.4566(3) 0.089(3) Uani 1 1 d . U . . .
O153 O 0.2024(5) 0.0530(4) 0.4540(3) 0.085(3) Uani 1 1 d . U . . .
O154 O 0.2073(5) 0.4998(4) 0.4630(3) 0.092(4) Uani 1 1 d . U . . .
O155 O 0.2414(4) 0.4424(4) 0.4645(3) 0.073(4) Uani 1 1 d . U . . .
O156 O 0.1702(3) 0.0524(3) 0.5579(2) 0.053(3) Uani 1 1 d . U . . .
O157 O 0.1576(4) 0.0734(3) 0.6026(3) 0.060(3) Uani 1 1 d . U . . .
O158 O 0.1704(3) 0.4987(3) 0.5677(2) 0.052(3) Uani 1 1 d . U . . .
O159 O 0.1612(3) 0.4740(3) 0.6148(2) 0.044(3) Uani 1 1 d . U . . .
O160 O 0.0693(3) 0.1594(2) 0.7167(2) 0.033(2) Uani 1 1 d . U . . .
O161 O 0.1386(3) 0.1848(3) 0.7323(2) 0.043(3) Uani 1 1 d . U . . .
O162 O 0.1395(3) 0.3548(2) 0.7379(2) 0.032(2) Uani 1 1 d . U . . .
O163 O 0.0743(3) 0.3823(3) 0.7254(2) 0.046(3) Uani 1 1 d . U . . .
O164 O 0.0603(3) 0.1395(3) 0.5787(2) 0.043(3) Uani 1 1 d . U . . .
O165 O 0.0224(3) 0.1285(3) 0.6191(2) 0.051(3) Uani 1 1 d . U . . .
O166 O 0.0232(3) 0.4188(3) 0.6282(2) 0.048(3) Uani 1 1 d . U . . .
O167 O 0.0623(3) 0.4099(2) 0.5884(2) 0.036(2) Uani 1 1 d . U . . .
O168 O 0.0841(3) 0.3423(3) 0.5572(2) 0.043(3) Uani 1 1 d . U . . .
O170 O 0.0613(4) 0.2801(3) 0.5613(3) 0.055(3) Uani 1 1 d . U . . .
O171 O -0.0238(3) 0.2747(3) 0.5841(3) 0.050(3) Uani 1 1 d . U . . .
O172 O -0.0146(3) 0.2729(2) 0.6420(2) 0.034(2) Uani 1 1 d . U . . .
O1W O 0.7728(4) 0.2742(3) 0.5793(3) 0.066(3) Uani 1 1 d . U . . .
O2W O 0.7124(4) 0.3323(3) 0.5440(3) 0.071(4) Uani 1 1 d . U . . .
O3W O 0.6809(3) 0.1580(3) 0.6014(2) 0.055(3) Uani 1 1 d . U . . .
O4W O 0.6903(3) 0.5331(3) 0.7824(3) 0.058(3) Uani 1 1 d . U . . .
O5W O 0.0831(3) 0.2098(3) 0.5506(2) 0.057(3) Uani 1 1 d . U . . .
O6W O 0.2783(10) 0.3007(10) 0.4363(7) 0.119(8) Uani 0.5 1 d . U P A 1
O7W O 0.4051(12) 0.3105(9) 0.4463(8) 0.121(8) Uani 0.5 1 d . U P B 1
O8W O 0.3597(12) 0.2197(9) 0.4373(8) 0.121(8) Uani 0.5 1 d . U P C 1
O6W' O 0.2730(14) 0.2489(12) 0.4282(9) 0.154(9) Uani 0.5 1 d . U P C 2
O7W' O 0.3534(13) 0.3433(10) 0.4387(9) 0.142(9) Uani 0.5 1 d . U P A 2
O8W' O 0.4011(12) 0.2402(10) 0.4472(8) 0.125(8) Uani 0.5 1 d . U P B 2
O9W O 0.2419(5) 0.5643(4) 0.5025(3) 0.094(4) Uani 1 1 d . U . . .
O10W O 0.2419(5) -0.0082(4) 0.4888(3) 0.091(4) Uani 1 1 d . U . . .
O11W O 0.3560(3) 0.0688(2) 0.7253(2) 0.033(2) Uani 1 1 d . U . . .
O12W O 0.1302(4) 0.5081(4) 0.4882(3) 0.085(4) Uani 1 1 d . U . . .
O13W O 0.1699(5) 0.5706(4) 0.5265(4) 0.097(5) Uani 1 1 d . U . . .
O14W O 0.2146(5) 0.3727(4) 0.4951(3) 0.087(4) Uani 1 1 d . U . . .
O15W O 0.1263(5) 0.0482(4) 0.4777(4) 0.110(5) Uani 1 1 d . U . . .
O16W O 0.5152(4) -0.0996(3) 0.6724(3) 0.070(4) Uani 1 1 d . U . . .
O17W O 0.7131(4) 0.2203(4) 0.5413(3) 0.081(4) Uani 1 1 d . U . . .
O18W O 0.4802(3) -0.1034(3) 0.7309(2) 0.051(3) Uani 1 1 d . U . . .
O19W O 0.1661(5) -0.0188(4) 0.5095(4) 0.098(5) Uani 1 1 d . U . . .
O20W O 0.5237(4) 0.6423(3) 0.6849(3) 0.080(4) Uani 1 1 d . U . . .
O21W O 0.3376(4) 0.4327(3) 0.5090(3) 0.070(4) Uani 1 1 d . U . . .
O22W O 0.2861(4) 0.3054(3) 0.7907(3) 0.076(4) Uani 1 1 d . U . . .
O23W O 0.5395(4) 0.1842(4) 0.8175(3) 0.084(4) Uani 1 1 d . U . . .
O24W O 0.2086(7) 0.2762(6) 0.7969(5) 0.165(7) Uani 1 1 d . U . . .
O25W O 0.2140(5) 0.1790(4) 0.4885(3) 0.096(5) Uani 1 1 d . U . . .
O26W O 0.5407(5) 0.4271(4) 0.8343(3) 0.101(5) Uani 1 1 d . U . . .
O27W O 0.2834(5) 0.2294(3) 0.7906(3) 0.079(4) Uani 1 1 d . U . . .
O28W O 0.3772(3) 0.4855(3) 0.5602(2) 0.047(3) Uani 1 1 d . U . . .
O29W O 0.5844(3) 0.1671(3) 0.5731(2) 0.055(3) Uani 1 1 d . U . . .
O30W O 0.4581(3) 0.5202(3) 0.5962(2) 0.043(3) Uani 1 1 d . U . . .
O31W O 0.5380(4) 0.3533(3) 0.8188(2) 0.054(3) Uani 1 1 d . U . . .
O32W O 0.3429(4) 0.5544(3) 0.5740(3) 0.063(3) Uani 1 1 d . U . . .
O33W O 0.3776(4) 0.0640(3) 0.5524(2) 0.053(3) Uani 1 1 d . U . . .
O34W O 0.4567(4) 0.1499(4) 0.8037(3) 0.098(4) Uani 1 1 d . U . . .
O35W O 0.5326(4) 0.2177(3) 0.5221(3) 0.072(4) Uani 1 1 d . U . . .
O36W O 0.5263(6) 0.1034(5) 0.8254(4) 0.133(6) Uani 1 1 d . U . . .
O37W O 0.4600(3) 0.3918(4) 0.8119(2) 0.067(3) Uani 1 1 d . U . . .
O38W O 0.5346(3) 0.3337(3) 0.5251(2) 0.064(3) Uani 1 1 d . U . . .
O39W O -0.0439(3) 0.3614(3) 0.6289(3) 0.054(3) Uani 1 1 d . U . . .
O41W O -0.0149(3) 0.1334(2) 0.6780(2) 0.041(3) Uani 1 1 d . U . . .
O42W O -0.0084(3) 0.2160(3) 0.6911(3) 0.053(3) Uani 1 1 d . U . . .
O43W O -0.0460(3) 0.1854(3) 0.6202(2) 0.049(3) Uani 1 1 d . U . . .
O44W O -0.0097(3) 0.4110(3) 0.6880(2) 0.045(3) Uani 1 1 d . U . . .
O45W O 0.4848(3) 0.6479(3) 0.7413(2) 0.044(3) Uani 1 1 d . U . . .
O46W O -0.0068(3) 0.3280(3) 0.6967(3) 0.055(3) Uani 1 1 d . U . . .
O47W O 0.4572(3) 0.0255(3) 0.5868(2) 0.047(3) Uani 1 1 d . U . . .
O48W O 0.1523(3) 0.3778(3) 0.5370(2) 0.048(3) Uani 1 1 d . U . . .
O49W O 0.3433(3) -0.0041(3) 0.5636(3) 0.049(3) Uani 1 1 d . U . . .
O50W O 0.5873(3) 0.3835(2) 0.5808(2) 0.037(3) Uani 1 1 d . U . . .
O51W O 0.1519(4) 0.1731(3) 0.5304(3) 0.057(3) Uani 1 1 d . U . . .
O52W O 0.6909(3) 0.0134(3) 0.7796(3) 0.053(3) Uani 1 1 d . U . . .
O53W O 0.5885(3) 0.5665(3) 0.6388(2) 0.045(3) Uani 1 1 d . U . . .
O54W O 0.5880(3) -0.0189(3) 0.6325(3) 0.057(3) Uani 1 1 d . U . . .
O55W O 0.1078(3) 0.4394(3) 0.5499(2) 0.047(3) Uani 1 1 d . U . . .
O56W O 0.3292(3) 0.1224(3) 0.4990(2) 0.050(3) Uani 1 1 d . U . . .
O57W O 0.6485(3) 0.2107(3) 0.7596(2) 0.039(3) Uani 1 1 d . U . . .
O58W O 0.1050(3) 0.1112(3) 0.5391(3) 0.055(3) Uani 1 1 d . U . . .
O59W O 0.2308(3) 0.1298(2) 0.7136(2) 0.032(2) Uani 1 1 d . U . . .
O60W O 0.6490(3) 0.1099(3) 0.7892(3) 0.046(3) Uani 1 1 d . U . . .
O61W O 0.6803(3) 0.3886(2) 0.6031(2) 0.037(2) Uani 1 1 d . U . . .
O62W O 0.6494(3) 0.3295(2) 0.7613(2) 0.034(3) Uani 1 1 d . U . . .
O63W O 0.6509(3) 0.4318(3) 0.7927(2) 0.052(3) Uani 1 1 d . U . . .
O64W O 0.2334(3) 0.4118(2) 0.7207(2) 0.031(2) Uani 1 1 d . U . . .
O65W O 0.3568(3) 0.4715(2) 0.7343(2) 0.038(3) Uani 1 1 d . U . . .
O66W O 0.2750(8) 0.3877(7) 0.4618(5) 0.189(5) Uani 1 1 d . U . . .
O67W O 0.2748(11) 0.1592(9) 0.4627(8) 0.278(5) Uani 1 1 d . U . . .
O175 O 0.4239(5) 0.1477(4) 0.5870(4) 0.101(5) Uani 1 1 d . U . . .
O176 O 0.4860(5) 0.1776(4) 0.5921(3) 0.096(4) Uani 1 1 d . U . . .
O177 O 0.4880(4) 0.1150(4) 0.6066(3) 0.086(4) Uani 1 1 d . U . . .
O178 O 0.4690(7) 0.1579(5) 0.6445(4) 0.140(6) Uani 1 1 d . U . . .
O179 O 0.1650(4) 0.2754(4) 0.5745(3) 0.094(4) Uani 1 1 d . U . . .
O180 O 0.2258(5) 0.2429(4) 0.5717(3) 0.098(4) Uani 1 1 d . U . . .
O181 O 0.2275(5) 0.3061(4) 0.5707(3) 0.091(4) Uani 1 1 d . U . . .
O182 O 0.2279(6) 0.2784(5) 0.6221(4) 0.141(6) Uani 1 1 d . U . . .
O183 O 0.4898(4) 0.4318(3) 0.6108(3) 0.069(4) Uani 1 1 d . U . . .
O184 O 0.4866(5) 0.3691(4) 0.6006(4) 0.105(5) Uani 1 1 d . U . . .
O185 O 0.4237(4) 0.3986(4) 0.5934(3) 0.094(5) Uani 1 1 d . U . . .
O186 O 0.4702(6) 0.3909(5) 0.6492(4) 0.142(6) Uani 1 1 d . U . . .
O187 O 0.3999(10) 0.2364(8) 0.7683(7) 0.230(8) Uani 1 1 d . U . . .
O188 O 0.4308(7) 0.2669(5) 0.8244(4) 0.148(6) Uani 1 1 d . U . . .
O189 O 0.4744(10) 0.2721(8) 0.7844(7) 0.239(9) Uani 1 1 d . U . . .
O190 O 0.4049(15) 0.2920(13) 0.7625(10) 0.368(10) Uani 1 1 d . U . . .
C1 C 0.6066(4) 0.3651(3) 0.6788(3) 0.024(3) Uani 1 1 d . U . . .
C2 C 0.6075(4) 0.1810(4) 0.6736(3) 0.032(3) Uani 1 1 d . U . . .
C3 C 0.4718(4) 0.2750(3) 0.5782(3) 0.019(3) Uani 1 1 d . U . . .
C4 C 0.3839(4) 0.4738(3) 0.6574(3) 0.025(3) Uani 1 1 d . U . . .
C5 C 0.4617(4) 0.1929(4) 0.7173(3) 0.031(3) Uani 1 1 d . U . . .
C6 C 0.4620(4) 0.3512(3) 0.7209(2) 0.013(2) Uani 1 1 d . U . . .
C7 C 0.3815(4) 0.0696(3) 0.6486(3) 0.024(3) Uani 1 1 d . U . . .
C8 C 0.3258(4) 0.3438(3) 0.5644(3) 0.016(3) Uani 1 1 d . U . . .
C9 C 0.2963(4) 0.2717(4) 0.7036(3) 0.028(3) Uani 1 1 d . U . . .
C10 C 0.1922(4) 0.3834(3) 0.6358(3) 0.016(3) Uani 1 1 d . U . . .
C11 C 0.1891(4) 0.1640(3) 0.6273(3) 0.016(2) Uani 1 1 d . U . . .
C12 C 0.3278(4) 0.2043(4) 0.5612(3) 0.031(3) Uani 1 1 d . U . . .
C13 C 0.8085(13) 0.3353(11) 0.6994(9) 0.236(10) Uani 1 1 d . U . . .
H13B H 0.8405 0.3335 0.7025 0.353 Uiso 1 1 calc R U . . .
H13C H 0.8000 0.3168 0.7145 0.353 Uiso 1 1 calc R U . . .
H13D H 0.8015 0.3600 0.7063 0.353 Uiso 1 1 calc R U . . .
C14 C 0.7817(6) 0.3280(5) 0.6590(4) 0.063(4) Uani 1 1 d . U . . .
H14B H 0.7904 0.3473 0.6444 0.076 Uiso 1 1 calc R U . . .
H14C H 0.7918 0.3040 0.6520 0.076 Uiso 1 1 calc R U . . .
C15 C 0.7320(5) 0.3272(4) 0.6489(3) 0.043(3) Uani 1 1 d . U . . .
C16 C 0.7988(10) 0.2080(9) 0.6990(7) 0.166(9) Uani 1 1 d . U . . .
H16B H 0.8314 0.2096 0.7070 0.249 Uiso 1 1 calc R U . . .
H16C H 0.7897 0.1824 0.7010 0.249 Uiso 1 1 calc R U . . .
H16D H 0.7866 0.2240 0.7140 0.249 Uiso 1 1 calc R U . . .
C17 C 0.7819(6) 0.2201(5) 0.6616(4) 0.067(4) Uani 1 1 d . U . . .
H17B H 0.7934 0.2033 0.6465 0.080 Uiso 1 1 calc R U . . .
H17C H 0.7934 0.2452 0.6594 0.080 Uiso 1 1 calc R U . . .
C18 C 0.7308(4) 0.2207(4) 0.6478(3) 0.030(3) Uani 1 1 d . U . . .
C19 C 0.7627(5) 0.4485(5) 0.6529(4) 0.061(5) Uani 1 1 d . U . . .
H19B H 0.7907 0.4601 0.6667 0.092 Uiso 1 1 calc R U . . .
H19C H 0.7534 0.4587 0.6287 0.092 Uiso 1 1 calc R U . . .
H19D H 0.7670 0.4218 0.6518 0.092 Uiso 1 1 calc R U . . .
C20 C 0.7273(4) 0.4561(4) 0.6706(3) 0.034(3) Uani 1 1 d . U . . .
C21 C 0.7663(8) 0.1037(8) 0.6566(6) 0.137(8) Uani 1 1 d . U . . .
H21B H 0.7936 0.0931 0.6727 0.206 Uiso 1 1 calc R U . . .
H21C H 0.7686 0.1307 0.6569 0.206 Uiso 1 1 calc R U . . .
H21D H 0.7621 0.0946 0.6323 0.206 Uiso 1 1 calc R U . . .
C22 C 0.7284(5) 0.0927(4) 0.6684(3) 0.041(3) Uani 1 1 d . U . . .
C23 C 0.7013(5) -0.0439(4) 0.6738(4) 0.056(4) Uani 1 1 d . U . . .
H23B H 0.7131 -0.0651 0.6639 0.084 Uiso 1 1 calc R U . . .
H23C H 0.6947 -0.0237 0.6563 0.084 Uiso 1 1 calc R U . . .
H23D H 0.6740 -0.0511 0.6791 0.084 Uiso 1 1 calc R U . . .
C24 C 0.7350(4) -0.0313(3) 0.7071(3) 0.028(3) Uani 1 1 d . U . . .
C25 C 0.7092(8) 0.5862(6) 0.6769(5) 0.096(6) Uani 1 1 d . U . . .
H25B H 0.6819 0.5713 0.6705 0.144 Uiso 1 1 calc R U . . .
H25C H 0.7240 0.5840 0.6583 0.144 Uiso 1 1 calc R U . . .
H25D H 0.7015 0.6121 0.6793 0.144 Uiso 1 1 calc R U . . .
C26 C 0.7379(5) 0.5737(4) 0.7095(4) 0.047(4) Uani 1 1 d . U . . .
C27 C 0.6493(12) 0.6229(11) 0.7547(9) 0.217(9) Uani 1 1 d . U . . .
H27B H 0.6747 0.6184 0.7456 0.325 Uiso 1 1 calc R U . . .
H27C H 0.6580 0.6174 0.7803 0.325 Uiso 1 1 calc R U . . .
H27D H 0.6403 0.6488 0.7508 0.325 Uiso 1 1 calc R U . . .
C28 C 0.6077(8) 0.5963(7) 0.7337(5) 0.101(5) Uani 1 1 d . U . . .
C29 C 0.6458(6) -0.0715(5) 0.7488(4) 0.069(5) Uani 1 1 d . U . . .
H29B H 0.6721 -0.0622 0.7430 0.104 Uiso 1 1 calc R U . . .
H29C H 0.6436 -0.0983 0.7450 0.104 Uiso 1 1 calc R U . . .
H29D H 0.6486 -0.0660 0.7738 0.104 Uiso 1 1 calc R U . . .
C30 C 0.6063(5) -0.0540(4) 0.7261(4) 0.048(4) Uani 1 1 d . U . . .
C31 C 0.606(2) 0.2888(17) 0.4473(7) 0.1745(11) Uani 0.5 1 d D U P D 1
H31B H 0.6331 0.2924 0.4397 0.262 Uiso 0.5 1 calc R U P D 1
H31C H 0.5885 0.3114 0.4429 0.262 Uiso 0.5 1 calc R U P D 1
H31D H 0.5887 0.2683 0.4338 0.262 Uiso 0.5 1 calc R U P D 1
C32 C 0.6201(10) 0.2797(8) 0.4870(5) 0.040(5) Uani 0.5 1 d D U P D 1
C31' C 0.5119(14) 0.2693(12) 0.4371(7) 0.098(9) Uani 0.5 1 d D U P D 2
H31E H 0.5220 0.2840 0.4199 0.147 Uiso 0.5 1 calc R U P D 2
H31F H 0.4808 0.2753 0.4347 0.147 Uiso 0.5 1 calc R U P D 2
H31G H 0.5146 0.2430 0.4323 0.147 Uiso 0.5 1 calc R U P D 2
C32' C 0.5400(10) 0.2780(9) 0.4738(6) 0.053(5) Uani 0.5 1 d D U P D 2
C33 C 0.5379(7) 0.0724(6) 0.5522(4) 0.094(6) Uani 1 1 d D U . . .
H33B H 0.5500 0.0917 0.5401 0.140 Uiso 1 1 calc R U . . .
H33C H 0.5065 0.0776 0.5495 0.140 Uiso 1 1 calc R U . . .
H33D H 0.5405 0.0483 0.5415 0.140 Uiso 1 1 calc R U . . .
C34 C 0.5651(7) 0.0718(6) 0.5931(4) 0.087(4) Uani 1 1 d D U . . .
C35 C 0.5341(7) 0.4787(6) 0.5591(5) 0.094(6) Uani 1 1 d . U . . .
H35B H 0.5130 0.4988 0.5585 0.141 Uiso 1 1 calc R U . . .
H35C H 0.5177 0.4561 0.5496 0.141 Uiso 1 1 calc R U . . .
H35D H 0.5534 0.4855 0.5445 0.141 Uiso 1 1 calc R U . . .
C36 C 0.5622(9) 0.4722(8) 0.5970(6) 0.126(5) Uani 1 1 d . U . . .
C37 C 0.4448(5) 0.3993(4) 0.5092(4) 0.049(4) Uani 1 1 d . U . . .
H37B H 0.4766 0.3943 0.5134 0.073 Uiso 1 1 calc R U . . .
H37C H 0.4411 0.4163 0.5275 0.073 Uiso 1 1 calc R U . . .
H37D H 0.4324 0.4104 0.4856 0.073 Uiso 1 1 calc R U . . .
C38 C 0.4228(6) 0.3665(5) 0.5109(4) 0.053(4) Uani 1 1 d . U . . .
C39 C 0.4427(6) 0.1563(5) 0.5049(4) 0.086(6) Uani 1 1 d D U . . .
H39B H 0.4227 0.1350 0.5017 0.128 Uiso 1 1 calc R U . . .
H39C H 0.4671 0.1535 0.5271 0.128 Uiso 1 1 calc R U . . .
H39D H 0.4549 0.1580 0.4848 0.128 Uiso 1 1 calc R U . . .
C40 C 0.4216(5) 0.1849(4) 0.5065(4) 0.047(3) Uani 1 1 d D U . . .
C41 C 0.5896(6) 0.2681(4) 0.8456(4) 0.065(5) Uani 1 1 d . U . . .
H41B H 0.5931 0.2424 0.8539 0.098 Uiso 1 1 calc R U . . .
H41C H 0.5619 0.2783 0.8483 0.098 Uiso 1 1 calc R U . . .
H41D H 0.6150 0.2828 0.8597 0.098 Uiso 1 1 calc R U . . .
C42 C 0.5880(4) 0.2694(4) 0.8082(3) 0.032(3) Uani 1 1 d . U . . .
C43 C 0.1871(8) 0.2731(9) 0.4774(8) 0.177(9) Uani 1 1 d D U . . .
H43B H 0.1782 0.2493 0.4851 0.266 Uiso 1 1 calc R U . . .
H43C H 0.1772 0.2743 0.4513 0.266 Uiso 1 1 calc R U . . .
H43D H 0.1735 0.2932 0.4871 0.266 Uiso 1 1 calc R U . . .
C44 C 0.2401(8) 0.2768(8) 0.4915(8) 0.147(5) Uani 1 1 d D U . . .
C45 C 0.4230(8) 0.0213(7) 0.8122(5) 0.115(7) Uani 1 1 d . U . . .
H45B H 0.4094 0.0154 0.8309 0.173 Uiso 1 1 calc R U . . .
H45C H 0.4001 0.0304 0.7910 0.173 Uiso 1 1 calc R U . . .
H45D H 0.4459 0.0404 0.8207 0.173 Uiso 1 1 calc R U . . .
C46 C 0.4437(8) -0.0121(7) 0.8028(5) 0.111(5) Uani 1 1 d . U . . .
H46B H 0.4204 -0.0314 0.7957 0.133 Uiso 1 1 calc R U . . .
H46C H 0.4663 -0.0209 0.8247 0.133 Uiso 1 1 calc R U . . .
C47 C 0.4668(6) -0.0086(5) 0.7722(4) 0.066(4) Uani 1 1 d . U . . .
C48 C 0.4550(9) 0.5552(8) 0.8148(6) 0.140(8) Uani 1 1 d . U . . .
H48B H 0.4493 0.5318 0.8252 0.210 Uiso 1 1 calc R U . . .
H48C H 0.4268 0.5683 0.8045 0.210 Uiso 1 1 calc R U . . .
H48D H 0.4749 0.5705 0.8334 0.210 Uiso 1 1 calc R U . . .
C50 C 0.4761(5) 0.5478(4) 0.7867(4) 0.048(3) Uani 1 1 d . U . . .
C51 C 0.3740(7) 0.6342(6) 0.6262(6) 0.102(7) Uani 1 1 d . U . . .
H51B H 0.3766 0.6573 0.6397 0.153 Uiso 1 1 calc R U . . .
H51C H 0.3456 0.6223 0.6249 0.153 Uiso 1 1 calc R U . . .
H51D H 0.3752 0.6396 0.6020 0.153 Uiso 1 1 calc R U . . .
C52 C 0.4116(5) 0.6090(4) 0.6445(3) 0.037(3) Uani 1 1 d . U . . .
C53 C 0.3666(7) -0.0894(6) 0.6144(5) 0.093(6) Uani 1 1 d . U . . .
H53B H 0.3665 -0.1112 0.6292 0.140 Uiso 1 1 calc R U . . .
H53C H 0.3727 -0.0971 0.5923 0.140 Uiso 1 1 calc R U . . .
H53D H 0.3374 -0.0773 0.6085 0.140 Uiso 1 1 calc R U . . .
C54 C 0.4022(6) -0.0629(5) 0.6345(4) 0.067(4) Uani 1 1 d . U . . .
C55 C 0.2458(7) -0.0402(6) 0.6020(5) 0.087(6) Uani 1 1 d . U . . .
H55B H 0.2197 -0.0343 0.6097 0.130 Uiso 1 1 calc R U . . .
H55C H 0.2675 -0.0540 0.6208 0.130 Uiso 1 1 calc R U . . .
H55D H 0.2366 -0.0552 0.5802 0.130 Uiso 1 1 calc R U . . .
C56 C 0.2662(4) -0.0058(4) 0.5947(3) 0.033(3) Uani 1 1 d . U . . .
C57 C 0.3531(5) 0.1534(5) 0.8192(4) 0.059(5) Uani 1 1 d . U . . .
H57B H 0.3811 0.1403 0.8305 0.089 Uiso 1 1 calc R U . . .
H57C H 0.3292 0.1426 0.8273 0.089 Uiso 1 1 calc R U . . .
H57D H 0.3565 0.1796 0.8257 0.089 Uiso 1 1 calc R U . . .
C58 C 0.3409(4) 0.1494(4) 0.7771(3) 0.029(3) Uani 1 1 d . U . . .
C59 C 0.3596(5) 0.3770(5) 0.8241(3) 0.059(5) Uani 1 1 d . U . . .
H59B H 0.3884 0.3885 0.8363 0.088 Uiso 1 1 calc R U . . .
H59C H 0.3623 0.3501 0.8270 0.088 Uiso 1 1 calc R U . . .
H59D H 0.3369 0.3861 0.8346 0.088 Uiso 1 1 calc R U . . .
C60 C 0.3470(4) 0.3862(4) 0.7866(3) 0.033(3) Uani 1 1 d . U . . .
C61 C 0.2460(6) 0.5840(5) 0.6168(5) 0.077(6) Uani 1 1 d . U . . .
H61B H 0.2217 0.5756 0.6259 0.116 Uiso 1 1 calc R U . . .
H61C H 0.2335 0.5981 0.5948 0.116 Uiso 1 1 calc R U . . .
H61D H 0.2664 0.5997 0.6347 0.116 Uiso 1 1 calc R U . . .
C62 C 0.2699(5) 0.5524(4) 0.6095(3) 0.034(3) Uani 1 1 d . U . . .
C63 C 0.2034(10) 0.0919(8) 0.3998(5) 0.147(7) Uani 1 1 d D U . . .
H63B H 0.1842 0.0731 0.3848 0.220 Uiso 1 1 calc R U . . .
H63C H 0.2305 0.0949 0.3926 0.220 Uiso 1 1 calc R U . . .
H63D H 0.1873 0.1155 0.3971 0.220 Uiso 1 1 calc R U . . .
C64 C 0.2169(8) 0.0789(7) 0.4414(5) 0.108(3) Uani 1 1 d D U . . .
C65 C 0.0752(7) 0.3103(6) 0.5447(5) 0.091(4) Uani 1 1 d . U . . .
C66 C 0.0697(12) 0.2970(11) 0.5072(8) 0.212(9) Uani 1 1 d . U . . .
H66B H 0.0788 0.3166 0.4936 0.318 Uiso 1 1 calc R U . . .
H66C H 0.0384 0.2907 0.4957 0.318 Uiso 1 1 calc R U . . .
H66D H 0.0883 0.2751 0.5080 0.318 Uiso 1 1 calc R U . . .
C67 C 0.1308(6) 0.0132(4) 0.5891(4) 0.072(5) Uani 1 1 d D U . . .
H67B H 0.1516 -0.0061 0.6013 0.108 Uiso 1 1 calc R U . . .
H67C H 0.1123 0.0039 0.5660 0.108 Uiso 1 1 calc R U . . .
H67D H 0.1116 0.0203 0.6037 0.108 Uiso 1 1 calc R U . . .
C68 C 0.1572(5) 0.0472(4) 0.5831(3) 0.044(3) Uani 1 1 d D U . . .
C69 C 0.1358(5) 0.5343(4) 0.6048(4) 0.055(4) Uani 1 1 d . U . . .
H69A H 0.1565 0.5550 0.6073 0.083 Uiso 1 1 calc R U . . .
H69B H 0.1300 0.5298 0.6276 0.083 Uiso 1 1 calc R U . . .
H69C H 0.1077 0.5402 0.5865 0.083 Uiso 1 1 calc R U . . .
C70 C 0.1557(4) 0.5006(3) 0.5940(3) 0.029(3) Uani 1 1 d . U . . .
C71 C 0.1125(5) 0.1614(4) 0.7384(4) 0.044(3) Uani 1 1 d . U . . .
C72 C 0.1255(8) 0.1350(7) 0.7673(5) 0.102(5) Uani 1 1 d . U . . .
H72A H 0.1245 0.1097 0.7576 0.123 Uiso 1 1 calc R U . . .
H72B H 0.1047 0.1363 0.7818 0.123 Uiso 1 1 calc R U . . .
C73 C 0.1720(8) 0.1437(7) 0.7902(6) 0.126(8) Uani 1 1 d . U . . .
H73A H 0.1806 0.1265 0.8104 0.190 Uiso 1 1 calc R U . . .
H73B H 0.1731 0.1690 0.7991 0.190 Uiso 1 1 calc R U . . .
H73C H 0.1928 0.1411 0.7760 0.190 Uiso 1 1 calc R U . . .
C74 C 0.1144(4) 0.3758(4) 0.7471(3) 0.036(3) Uani 1 1 d . U . . .
C75 C 0.1260(8) 0.4021(8) 0.7755(6) 0.127(5) Uani 1 1 d . U . . .
H75A H 0.1133 0.3940 0.7945 0.152 Uiso 1 1 calc R U . . .
H75B H 0.1127 0.4263 0.7665 0.152 Uiso 1 1 calc R U . . .
C76 C 0.1786(11) 0.4066(10) 0.7918(8) 0.199(9) Uani 1 1 d . U . . .
H76A H 0.1852 0.4235 0.8123 0.298 Uiso 1 1 calc R U . . .
H76B H 0.1910 0.4167 0.7736 0.298 Uiso 1 1 calc R U . . .
H76C H 0.1921 0.3824 0.7997 0.298 Uiso 1 1 calc R U . . .
C77 C 0.0343(5) 0.1197(4) 0.5944(4) 0.045(3) Uani 1 1 d . U . . .
C78 C 0.0200(7) 0.0792(5) 0.5762(5) 0.090(6) Uani 1 1 d . U . . .
H78A H 0.0004 0.0669 0.5879 0.134 Uiso 1 1 calc R U . . .
H78B H 0.0468 0.0642 0.5790 0.134 Uiso 1 1 calc R U . . .
H78C H 0.0043 0.0823 0.5508 0.134 Uiso 1 1 calc R U . . .
C79 C 0.0356(5) 0.4284(4) 0.6026(4) 0.049(4) Uani 1 1 d . U . . .
C80 C 0.0165(8) 0.4671(7) 0.5826(6) 0.121(7) Uani 1 1 d . U . . .
H80A H -0.0024 0.4792 0.5952 0.182 Uiso 1 1 calc R U . . .
H80B H -0.0012 0.4620 0.5579 0.182 Uiso 1 1 calc R U . . .
H80C H 0.0415 0.4834 0.5827 0.182 Uiso 1 1 calc R U . . .
C81 C -0.0391(5) 0.2729(4) 0.6095(4) 0.052(4) Uani 1 1 d . U . . .
C82 C -0.0916(5) 0.2747(5) 0.6026(4) 0.064(4) Uani 1 1 d D U . . .
H82A H -0.1058 0.2548 0.5858 0.077 Uiso 1 1 calc R U . . .
H82B H -0.1028 0.2986 0.5911 0.077 Uiso 1 1 calc R U . . .
C83 C -0.1068(7) 0.2706(7) 0.6380(5) 0.115(7) Uani 1 1 d D U . . .
H83A H -0.1393 0.2723 0.6317 0.172 Uiso 1 1 calc R U . . .
H83B H -0.0933 0.2904 0.6548 0.172 Uiso 1 1 calc R U . . .
H83C H -0.0970 0.2466 0.6491 0.172 Uiso 1 1 calc R U . . .

loop_
_atom_site_aniso_label
_atom_site_aniso_U_11
_atom_site_aniso_U_22
_atom_site_aniso_U_33
_atom_site_aniso_U_23
_atom_site_aniso_U_13
_atom_site_aniso_U_12
Dy1 0.0120(2) 0.0144(3) 0.0320(3) 0.0014(2) 0.0088(2) -0.0004(2)
Dy2 0.0112(2) 0.0157(3) 0.0299(3) 0.0029(2) 0.0079(2) 0.0007(2)
Dy3 0.0103(3) 0.0191(3) 0.0435(3) 0.0044(3) 0.0072(2) -0.0005(2)
Dy4 0.0129(2) 0.0203(3) 0.0344(3) 0.0032(2) 0.0102(2) -0.0002(3)
Dy5 0.0118(2) 0.0139(3) 0.0330(3) 0.0022(2) 0.01068(19) -0.0002(2)
Dy6 0.0127(3) 0.0159(3) 0.0382(3) 0.0038(2) 0.0101(2) 0.0013(2)
Dy7 0.0142(3) 0.0148(3) 0.0436(3) 0.0037(2) 0.0122(2) 0.0008(2)
Dy8 0.0162(2) 0.0178(3) 0.0420(3) 0.0021(3) 0.0162(2) 0.0002(3)
Dy9 0.0129(3) 0.0187(3) 0.0452(3) -0.0003(3) 0.0122(2) -0.0038(2)
Dy10 0.0163(3) 0.0205(3) 0.0425(3) 0.0080(3) 0.0120(2) 0.0036(3)
Dy11 0.0186(3) 0.0207(3) 0.0423(3) -0.0062(3) 0.0091(2) -0.0032(3)
Dy12 0.0104(3) 0.0191(3) 0.0361(3) 0.0006(2) 0.0076(2) -0.0002(2)
Dy13 0.0136(3) 0.0163(3) 0.0417(3) 0.0040(2) 0.0121(2) 0.0006(2)
Dy14 0.0145(3) 0.0202(3) 0.0328(3) -0.0028(2) 0.0090(2) -0.0035(2)
Dy15 0.0187(3) 0.0191(3) 0.0480(3) 0.0015(3) 0.0159(2) -0.0018(3)
Dy16 0.0116(3) 0.0168(3) 0.0347(3) -0.0003(2) 0.0098(2) -0.0005(2)
Dy17 0.0164(3) 0.0206(3) 0.0527(3) 0.0057(3) 0.0161(2) 0.0052(3)
Dy18 0.0238(3) 0.0257(3) 0.0477(3) 0.0013(3) 0.0219(2) -0.0030(3)
Dy19 0.0201(3) 0.0158(3) 0.0618(3) 0.0020(3) 0.0209(2) 0.0024(3)
Dy20 0.0226(3) 0.0228(3) 0.0628(3) 0.0053(3) 0.0209(2) 0.0088(3)
Dy21 0.0118(3) 0.0161(3) 0.0370(3) -0.0021(2) 0.0105(2) -0.0015(2)
Dy22 0.0145(3) 0.0193(3) 0.0354(3) 0.0079(2) 0.0077(2) 0.0015(3)
Dy23 0.0099(3) 0.0214(3) 0.0431(3) 0.0035(3) 0.0084(2) 0.0014(2)
Dy24 0.0252(3) 0.0256(3) 0.0600(3) 0.0026(3) 0.0266(2) 0.0037(3)
Dy25 0.0148(3) 0.0265(3) 0.0632(4) 0.0045(3) 0.0110(3) -0.0044(3)
Dy26 0.0157(3) 0.0163(3) 0.0497(3) -0.0005(3) 0.0150(2) -0.0019(2)
Dy27 0.0264(3) 0.0165(3) 0.0707(4) -0.0036(3) 0.0260(3) -0.0029(3)
Dy28 0.0156(3) 0.0214(3) 0.0572(3) -0.0030(3) 0.0162(2) -0.0061(3)
Dy29 0.0244(3) 0.0194(3) 0.0611(3) 0.0010(3) 0.0221(2) 0.0043(3)
Dy30 0.0122(3) 0.0249(3) 0.0492(3) 0.0042(3) 0.0046(2) -0.0018(3)
Dy31 0.0311(4) 0.0396(4) 0.0405(3) 0.0157(3) 0.0078(3) 0.0004(3)
Dy32 0.0175(3) 0.0338(4) 0.0520(3) 0.0183(3) 0.0051(3) 0.0043(3)
Dy33 0.0307(3) 0.0346(4) 0.0461(3) 0.0003(3) 0.0223(2) -0.0019(3)
Dy34 0.0136(3) 0.0246(3) 0.0628(4) 0.0039(3) 0.0115(3) 0.0035(3)
Dy35 0.0238(3) 0.0231(3) 0.0546(3) 0.0161(3) 0.0095(3) 0.0015(3)
Dy36 0.0238(3) 0.0338(4) 0.0584(4) -0.0149(3) 0.0071(3) -0.0097(3)
Dy37 0.0325(4) 0.0269(3) 0.0679(4) -0.0149(3) 0.0147(3) -0.0027(3)
Dy38 0.0384(4) 0.0408(4) 0.0513(4) -0.0161(3) 0.0120(3) -0.0080(4)
Dy39 0.1004(7) 0.0987(8) 0.1072(6) -0.0183(6) 0.0508(5) -0.0184(7)
Dy40 0.0330(3) 0.0163(3) 0.0860(4) 0.0027(3) 0.0344(3) 0.0024(3)
Dy41 0.0445(5) 0.0466(4) 0.0876(5) -0.0313(4) 0.0103(4) -0.0128(4)
Dy42 0.0354(4) 0.0454(4) 0.0769(5) 0.0362(4) 0.0067(4) 0.0084(4)
Dy43 0.0963(7) 0.0977(9) 0.1295(7) 0.0135(7) 0.0586(5) -0.0023(7)
Dy44 0.0364(3) 0.0394(4) 0.0707(4) -0.0011(3) 0.0378(2) -0.0002(3)
Dy45 0.0884(8) 0.0798(8) 0.1298(9) 0.0020(7) 0.0098(7) -0.0039(7)
Co1 0.0295(10) 0.0251(10) 0.0693(11) -0.0032(9) 0.0196(8) 0.0053(9)
Co2 0.0203(9) 0.0247(9) 0.0626(10) 0.0037(8) 0.0188(7) 0.0044(8)
Co3 0.0171(8) 0.0203(9) 0.0516(9) -0.0024(8) 0.0141(7) -0.0039(8)
Co4 0.0204(8) 0.0187(9) 0.0519(9) 0.0062(8) 0.0160(7) -0.0017(8)
Co5 0.0189(9) 0.0252(9) 0.0467(9) 0.0062(8) 0.0083(7) -0.0029(8)
Co6 0.0186(9) 0.0232(9) 0.0538(10) -0.0012(8) 0.0091(7) -0.0025(8)
Co7 0.0154(7) 0.0201(8) 0.0336(8) 0.0007(7) 0.0107(6) -0.0006(7)
Cl1 0.0292(17) 0.0365(18) 0.0561(18) 0.0051(16) 0.0135(14) 0.0119(16)
Cl2 0.0270(16) 0.046(2) 0.0561(18) -0.0056(16) 0.0163(13) -0.0001(17)
Cl3 0.0294(16) 0.0284(17) 0.0442(16) -0.0049(14) 0.0116(13) -0.0023(15)
Cl4 0.069(3) 0.068(3) 0.049(2) 0.0041(19) 0.0133(18) 0.001(2)
O1 0.068(5) 0.076(6) 0.095(5) -0.004(4) 0.026(4) 0.001(5)
O2 0.028(4) 0.023(4) 0.036(4) 0.023(3) -0.001(3) 0.001(3)
O3 0.043(4) 0.058(5) 0.041(4) -0.025(4) 0.009(3) -0.007(4)
O4 0.046(4) 0.036(4) 0.046(4) -0.014(3) 0.015(3) 0.001(4)
O5 0.028(4) 0.030(4) 0.038(4) 0.007(3) 0.010(3) -0.003(3)
O6 0.028(4) 0.025(4) 0.030(3) -0.009(3) 0.017(3) 0.002(3)
O7 0.032(4) 0.041(4) 0.034(3) 0.010(3) 0.016(3) 0.001(4)
O8 0.016(3) 0.008(3) 0.019(2) -0.001(2) 0.0023(19) -0.002(2)
O9 0.034(4) 0.036(4) 0.047(4) 0.002(3) 0.015(3) 0.002(4)
O10 0.033(4) 0.029(4) 0.043(4) -0.007(3) 0.012(3) 0.007(4)
O11 0.018(4) 0.034(4) 0.041(4) 0.008(3) 0.010(3) 0.012(3)
O12 0.023(4) 0.022(4) 0.038(3) 0.002(3) 0.014(3) -0.005(3)
O13 0.025(4) 0.030(4) 0.043(4) 0.000(3) 0.009(3) 0.011(3)
O14 0.034(4) 0.038(4) 0.052(4) 0.011(3) 0.022(3) -0.001(4)
O15 0.030(4) 0.013(4) 0.045(4) -0.007(3) 0.013(3) -0.009(3)
O16 0.023(4) 0.019(4) 0.045(4) 0.003(3) 0.002(3) 0.007(3)
O17 0.012(3) 0.024(4) 0.025(3) 0.001(3) 0.001(3) 0.005(3)
O18 0.022(3) 0.018(4) 0.027(3) 0.006(3) 0.013(3) -0.001(3)
O19 0.025(4) 0.027(4) 0.027(3) 0.008(3) 0.006(3) 0.005(3)
O20 0.023(4) 0.028(4) 0.043(4) -0.003(3) 0.017(3) 0.005(3)
O21 0.022(4) 0.025(4) 0.025(3) -0.004(3) 0.003(3) -0.011(3)
O22 0.030(4) 0.026(4) 0.043(4) 0.004(3) 0.014(3) 0.005(3)
O23 0.033(4) 0.035(4) 0.023(3) 0.014(3) 0.009(3) 0.010(3)
O24 0.034(4) 0.022(4) 0.042(4) 0.010(3) 0.017(3) 0.006(3)
O25 0.020(4) 0.023(4) 0.035(4) -0.011(3) 0.004(3) -0.014(3)
O26 0.018(4) 0.025(4) 0.031(3) 0.004(3) 0.004(3) -0.008(3)
O27 0.029(4) 0.025(4) 0.037(3) 0.020(3) 0.012(3) 0.010(3)
O28 0.018(3) 0.014(3) 0.038(3) 0.001(3) 0.011(3) -0.005(3)
O29 0.037(4) 0.031(4) 0.046(4) 0.013(3) 0.016(3) -0.007(4)
O30 0.025(4) 0.025(4) 0.046(4) 0.007(3) 0.020(3) -0.003(3)
O31 0.020(3) 0.022(3) 0.026(3) -0.004(2) 0.0113(19) 0.006(2)
O32 0.015(3) 0.011(3) 0.024(3) -0.007(3) 0.012(2) 0.001(3)
O33 0.022(4) 0.021(4) 0.030(3) 0.010(3) -0.001(3) 0.001(3)
O34 0.020(4) 0.031(4) 0.042(4) 0.000(3) 0.015(3) 0.000(3)
O35 0.011(3) 0.021(4) 0.022(3) -0.009(3) 0.001(3) 0.004(3)
O36 0.026(4) 0.009(3) 0.030(3) -0.005(3) 0.014(3) 0.002(3)
O37 0.011(3) 0.017(3) 0.029(3) -0.001(3) 0.013(2) -0.006(3)
O38 0.023(4) 0.028(4) 0.047(4) -0.008(3) 0.018(3) -0.003(3)
O39 0.034(4) 0.021(4) 0.033(3) 0.010(3) 0.007(3) -0.006(3)
O40 0.0102(7) 0.0101(7) 0.0098(7) -0.0006(6) 0.0032(5) 0.0002(6)
O41 0.011(3) 0.008(3) 0.024(3) -0.002(3) 0.006(2) -0.001(3)
O42 0.035(4) 0.036(4) 0.046(4) 0.003(3) 0.020(3) -0.007(4)
O43 0.007(3) 0.021(4) 0.035(3) 0.007(3) 0.010(2) 0.004(3)
O44 0.012(3) 0.018(4) 0.036(3) -0.003(3) 0.002(3) -0.004(3)
O45 0.031(4) 0.025(4) 0.039(4) 0.007(3) 0.014(3) -0.003(3)
O46 0.029(4) 0.023(4) 0.051(4) 0.001(3) 0.014(3) 0.001(3)
O47 0.020(3) 0.022(3) 0.025(2) 0.002(2) 0.0128(19) -0.006(2)
O48 0.005(3) 0.013(3) 0.031(3) 0.003(3) 0.001(3) 0.003(3)
O49 0.021(4) 0.020(4) 0.023(3) -0.008(3) 0.004(3) -0.004(3)
O50 0.014(3) 0.019(3) 0.026(3) -0.004(2) 0.005(2) -0.004(2)
O51 0.025(4) 0.010(3) 0.033(3) -0.004(3) 0.008(3) 0.001(3)
O52 0.009(3) 0.022(4) 0.027(3) 0.002(3) -0.005(3) 0.007(3)
O53 0.003(3) 0.008(3) 0.029(3) -0.001(3) 0.002(2) 0.002(3)
O54 0.019(3) 0.024(4) 0.036(3) -0.002(3) 0.014(3) -0.009(3)
O55 0.008(3) 0.031(4) 0.026(3) 0.005(3) 0.004(3) 0.005(3)
O56 0.016(3) 0.022(4) 0.017(3) -0.001(3) 0.006(2) -0.013(3)
O57 0.010(2) 0.016(3) 0.023(2) -0.005(2) 0.0102(19) -0.001(2)
O58 0.004(3) 0.015(3) 0.024(3) 0.011(3) 0.001(2) 0.001(3)
O59 0.011(3) 0.016(3) 0.028(3) -0.004(3) 0.012(2) -0.006(3)
O60 0.025(4) 0.016(3) 0.031(3) -0.008(3) 0.011(3) 0.011(3)
O61 0.016(3) 0.018(3) 0.022(3) 0.012(3) 0.007(2) 0.005(3)
O62 0.011(3) 0.009(3) 0.028(3) 0.005(3) 0.008(2) 0.001(3)
O63 0.010(3) 0.015(3) 0.021(3) 0.008(3) 0.006(2) -0.004(3)
O64 0.018(3) 0.015(3) 0.027(3) 0.003(3) 0.009(3) -0.009(3)
O65 0.018(3) 0.011(3) 0.020(3) 0.006(3) 0.011(2) 0.002(3)
O66 0.016(3) 0.018(3) 0.022(2) -0.003(2) 0.003(2) -0.006(2)
O67 0.037(4) 0.032(4) 0.043(4) -0.010(3) 0.012(3) 0.002(4)
O68 0.032(4) 0.026(4) 0.047(4) 0.007(3) 0.016(3) 0.007(3)
O69 0.029(4) 0.018(4) 0.030(3) 0.006(3) 0.004(3) -0.010(3)
O70 0.032(4) 0.026(4) 0.025(3) 0.004(3) 0.015(3) -0.001(3)
O71 0.032(4) 0.028(4) 0.031(3) 0.002(3) 0.011(3) -0.004(3)
O72 0.025(4) 0.032(4) 0.035(3) 0.001(3) 0.019(3) 0.013(3)
O73 0.019(3) 0.016(3) 0.028(3) -0.003(3) 0.010(3) 0.000(3)
O74 0.026(4) 0.038(4) 0.037(3) 0.006(3) 0.016(3) 0.003(3)
O75 0.023(3) 0.014(3) 0.023(3) -0.002(3) 0.013(2) -0.003(3)
O76 0.020(3) 0.037(4) 0.018(3) 0.004(3) 0.015(2) -0.007(3)
O77 0.031(4) 0.036(4) 0.027(3) 0.003(3) 0.006(3) 0.002(4)
O78 0.030(4) 0.022(4) 0.028(3) 0.005(3) 0.005(3) -0.006(3)
O79 0.016(3) 0.021(4) 0.027(3) 0.010(3) 0.008(3) 0.002(3)
O80 0.016(3) 0.027(4) 0.031(3) 0.007(3) 0.009(3) -0.002(3)
O81 0.005(2) 0.012(3) 0.017(2) 0.005(2) -0.0005(19) 0.002(2)
O82 0.029(4) 0.019(4) 0.040(4) 0.010(3) 0.003(3) 0.003(3)
O83 0.022(4) 0.026(4) 0.025(3) 0.005(3) 0.000(3) 0.001(3)
O84 0.018(4) 0.019(4) 0.043(4) -0.014(3) 0.008(3) 0.001(3)
O85 0.018(3) 0.017(3) 0.018(3) -0.002(3) 0.006(2) 0.000(3)
O86 0.025(4) 0.018(4) 0.040(4) 0.001(3) 0.009(3) -0.005(3)
O87 0.026(4) 0.013(3) 0.043(4) -0.009(3) 0.015(3) 0.003(3)
O88 0.018(3) 0.021(4) 0.028(3) 0.000(3) 0.015(2) 0.003(3)
O89 0.039(4) 0.033(4) 0.041(4) -0.001(3) 0.018(3) 0.004(4)
O90 0.018(3) 0.017(3) 0.017(2) 0.009(2) 0.0062(19) -0.002(2)
O91 0.029(4) 0.033(4) 0.020(3) 0.011(3) -0.002(3) 0.006(3)
O92 0.044(4) 0.034(4) 0.037(4) 0.000(3) 0.014(3) 0.002(4)
O93 0.011(2) 0.019(3) 0.024(2) -0.001(2) 0.0099(19) -0.006(2)
O94 0.021(3) 0.014(3) 0.041(3) 0.011(3) 0.024(2) 0.002(3)
O95 0.021(3) 0.024(4) 0.043(3) 0.006(3) 0.024(3) -0.001(3)
O96 0.023(4) 0.018(4) 0.035(4) 0.006(3) 0.004(3) -0.001(3)
O97 0.020(4) 0.025(4) 0.035(4) -0.001(3) 0.005(3) -0.001(3)
O98 0.013(3) 0.027(4) 0.034(3) -0.001(3) 0.009(3) -0.001(3)
O99 0.020(4) 0.037(4) 0.035(3) 0.007(3) 0.013(3) 0.002(3)
O100 0.022(4) 0.027(4) 0.047(4) 0.001(3) 0.009(3) 0.005(3)
O101 0.026(4) 0.031(4) 0.042(4) -0.010(3) 0.007(3) -0.005(4)
O102 0.018(3) 0.016(3) 0.027(3) -0.008(3) 0.004(3) -0.005(3)
O103 0.035(4) 0.025(4) 0.036(4) 0.007(3) 0.008(3) -0.006(3)
O104 0.034(4) 0.028(4) 0.015(3) -0.003(3) 0.005(3) -0.001(3)
O105 0.030(4) 0.037(4) 0.048(4) -0.002(3) 0.022(3) -0.011(4)
O106 0.037(4) 0.053(5) 0.047(4) 0.010(4) 0.025(3) 0.004(4)
O107 0.040(4) 0.048(5) 0.058(4) -0.005(4) 0.023(3) -0.001(4)
O108 0.032(4) 0.046(5) 0.053(4) 0.005(4) 0.013(3) 0.007(4)
O109 0.026(4) 0.030(4) 0.030(3) -0.005(3) 0.010(3) -0.005(3)
O110 0.041(4) 0.037(4) 0.053(4) -0.005(4) 0.025(3) -0.008(4)
O111 0.019(4) 0.039(4) 0.053(4) 0.005(3) 0.015(3) 0.011(3)
O112 0.022(4) 0.033(4) 0.049(4) 0.024(3) 0.017(3) 0.007(3)
O113 0.051(5) 0.050(5) 0.064(4) -0.009(4) 0.016(4) 0.017(4)
O114 0.034(4) 0.047(5) 0.056(4) -0.006(4) 0.004(3) 0.019(4)
O115 0.046(5) 0.060(5) 0.059(4) -0.002(4) 0.020(3) -0.003(4)
O116 0.038(4) 0.025(4) 0.072(4) 0.008(4) 0.022(3) -0.005(4)
O117 0.036(4) 0.023(4) 0.040(4) -0.005(3) 0.009(3) -0.005(4)
O118 0.090(6) 0.099(6) 0.131(6) -0.002(5) 0.029(4) -0.006(5)
O119 0.031(4) 0.034(4) 0.040(4) 0.001(3) 0.012(3) 0.009(4)
O120 0.045(4) 0.035(4) 0.068(4) 0.000(4) 0.025(3) 0.010(4)
O121 0.072(5) 0.072(5) 0.059(4) 0.012(4) 0.025(4) 0.008(4)
O122 0.211(7) 0.211(7) 0.214(7) -0.001(6) 0.065(5) -0.003(6)
O123 0.082(6) 0.087(6) 0.083(5) -0.008(4) 0.029(4) 0.002(5)
O124 0.057(5) 0.056(5) 0.073(4) 0.003(4) 0.036(3) -0.005(4)
O125 0.068(5) 0.051(5) 0.066(4) 0.007(4) 0.034(3) 0.018(4)
O126 0.050(4) 0.048(5) 0.054(4) 0.006(4) 0.025(3) -0.012(4)
O127 0.040(4) 0.029(4) 0.056(4) 0.012(4) 0.006(3) 0.003(4)
O128 0.043(4) 0.052(5) 0.068(4) 0.008(4) 0.027(3) -0.006(4)
O129 0.053(5) 0.048(5) 0.071(5) 0.006(4) 0.012(4) -0.001(4)
O130 0.081(5) 0.066(5) 0.070(5) -0.006(4) 0.026(4) 0.008(5)
O131 0.072(5) 0.071(5) 0.071(4) -0.001(4) 0.040(3) 0.004(4)
O132 0.019(3) 0.021(4) 0.022(3) 0.011(3) 0.005(3) 0.002(3)
O133 0.033(4) 0.022(4) 0.032(4) -0.002(3) -0.001(3) -0.005(3)
O134 0.083(6) 0.098(6) 0.085(5) 0.009(5) 0.029(4) 0.016(5)
O135 0.093(6) 0.105(6) 0.119(6) 0.008(5) 0.025(4) -0.016(5)
O136 0.048(4) 0.020(4) 0.054(4) 0.007(3) 0.016(3) 0.003(4)
O137 0.049(4) 0.036(4) 0.062(4) 0.005(4) 0.030(3) 0.010(4)
O138 0.044(4) 0.033(4) 0.045(4) -0.003(3) 0.024(3) -0.009(4)
O139 0.060(5) 0.035(4) 0.060(4) -0.014(4) 0.025(3) -0.004(4)
O140 0.029(4) 0.030(4) 0.044(4) 0.010(3) 0.006(3) 0.007(4)
O141 0.061(5) 0.049(5) 0.064(4) 0.006(4) 0.019(4) -0.008(4)
O142 0.054(5) 0.052(5) 0.051(4) -0.002(4) 0.011(3) 0.016(4)
O143 0.055(5) 0.039(4) 0.053(4) 0.001(4) 0.009(4) -0.009(4)
O144 0.037(5) 0.049(5) 0.071(5) -0.010(4) 0.005(4) -0.013(4)
O145 0.060(5) 0.058(5) 0.072(5) -0.012(4) 0.010(4) -0.016(4)
O146 0.024(3) 0.031(3) 0.027(2) 0.002(2) 0.0180(19) 0.003(2)
O147 0.033(4) 0.034(4) 0.042(4) 0.004(3) 0.020(3) 0.003(4)
O148 0.013(3) 0.029(4) 0.040(3) 0.000(3) 0.014(3) -0.009(3)
O149 0.017(4) 0.027(4) 0.039(4) 0.000(3) 0.006(3) -0.002(3)
O150 0.027(4) 0.034(4) 0.054(4) 0.006(4) 0.002(3) 0.008(4)
O151 0.045(4) 0.034(4) 0.055(4) 0.014(4) 0.018(3) 0.001(4)
O152 0.081(5) 0.092(5) 0.089(5) -0.007(4) 0.019(4) 0.001(5)
O153 0.089(5) 0.077(5) 0.083(5) -0.004(4) 0.017(4) -0.003(4)
O154 0.098(8) 0.113(8) 0.051(5) 0.052(5) 0.000(5) -0.009(7)
O155 0.057(6) 0.108(8) 0.049(5) -0.005(6) 0.011(5) -0.013(6)
O156 0.051(5) 0.051(5) 0.058(4) -0.021(4) 0.020(3) -0.010(4)
O157 0.066(5) 0.057(5) 0.060(4) 0.008(4) 0.022(4) -0.007(4)
O158 0.048(5) 0.049(5) 0.058(4) 0.010(4) 0.014(3) 0.001(4)
O159 0.038(4) 0.042(4) 0.049(4) 0.002(4) 0.007(3) 0.011(4)
O160 0.024(4) 0.030(4) 0.042(4) 0.013(3) 0.009(3) -0.003(3)
O161 0.026(4) 0.051(5) 0.050(4) 0.009(4) 0.008(3) -0.014(4)
O162 0.022(4) 0.034(4) 0.041(4) 0.001(3) 0.013(3) 0.011(3)
O163 0.036(4) 0.051(5) 0.051(4) -0.002(4) 0.017(3) 0.005(4)
O164 0.040(4) 0.038(4) 0.051(4) -0.006(4) 0.016(3) 0.001(4)
O165 0.049(4) 0.052(5) 0.060(4) -0.003(4) 0.028(3) -0.022(4)
O166 0.044(4) 0.047(5) 0.055(4) 0.008(4) 0.016(3) 0.015(4)
O167 0.039(4) 0.028(4) 0.041(4) 0.004(3) 0.011(3) 0.009(4)
O168 0.041(4) 0.045(4) 0.038(4) 0.001(4) 0.002(3) -0.004(4)
O170 0.045(5) 0.061(5) 0.058(4) 0.013(4) 0.012(4) -0.003(4)
O171 0.041(5) 0.047(5) 0.052(4) -0.005(4) -0.002(4) -0.001(4)
O172 0.021(4) 0.028(4) 0.050(4) 0.000(3) 0.006(3) -0.003(3)
O1W 0.049(5) 0.088(8) 0.071(5) -0.005(5) 0.034(4) -0.008(6)
O2W 0.062(6) 0.077(7) 0.089(6) 0.016(5) 0.045(4) -0.006(6)
O3W 0.054(6) 0.055(6) 0.064(5) 0.013(5) 0.030(4) 0.017(5)
O4W 0.039(5) 0.054(6) 0.085(6) -0.033(5) 0.025(4) -0.029(5)
O5W 0.039(5) 0.085(7) 0.046(5) -0.008(5) 0.012(4) 0.000(5)
O6W 0.107(12) 0.139(13) 0.125(11) 0.001(10) 0.056(9) -0.003(10)
O7W 0.122(13) 0.116(13) 0.113(12) 0.005(10) 0.013(9) -0.012(11)
O8W 0.132(13) 0.102(12) 0.122(12) -0.021(10) 0.025(9) 0.014(10)
O6W' 0.156(13) 0.165(13) 0.145(12) -0.020(11) 0.052(10) 0.001(11)
O7W' 0.150(13) 0.128(13) 0.140(12) -0.003(10) 0.031(10) -0.024(11)
O8W' 0.121(13) 0.118(13) 0.124(12) 0.020(10) 0.017(9) 0.007(11)
O9W 0.102(8) 0.092(8) 0.104(6) 0.030(6) 0.055(5) -0.007(7)
O10W 0.097(8) 0.076(8) 0.104(7) -0.028(6) 0.037(6) 0.000(7)
O11W 0.016(4) 0.023(4) 0.053(4) 0.020(4) 0.001(4) -0.002(4)
O12W 0.074(8) 0.078(8) 0.093(7) 0.011(6) 0.010(6) 0.013(7)
O13W 0.078(8) 0.078(8) 0.123(8) 0.031(7) 0.010(6) 0.008(7)
O14W 0.082(8) 0.073(7) 0.077(7) 0.011(6) -0.023(6) 0.013(7)
O15W 0.103(9) 0.103(9) 0.115(8) -0.008(7) 0.017(7) -0.005(8)
O16W 0.083(7) 0.053(6) 0.081(6) 0.005(5) 0.035(5) 0.021(6)
O17W 0.068(6) 0.093(8) 0.100(6) -0.004(6) 0.050(5) -0.002(6)
O18W 0.057(6) 0.028(5) 0.071(5) 0.013(4) 0.023(4) -0.007(5)
O19W 0.075(8) 0.087(8) 0.118(8) -0.022(7) 0.007(6) -0.027(7)
O20W 0.084(6) 0.074(7) 0.105(6) 0.005(6) 0.061(4) -0.030(6)
O21W 0.058(6) 0.077(7) 0.084(6) 0.029(5) 0.032(4) -0.005(6)
O22W 0.099(8) 0.077(7) 0.043(5) 0.012(5) 0.006(5) -0.043(6)
O23W 0.110(7) 0.088(7) 0.078(5) -0.018(5) 0.064(4) -0.052(6)
O24W 0.134(10) 0.213(12) 0.156(10) -0.007(9) 0.055(8) 0.002(9)
O25W 0.109(9) 0.098(8) 0.062(6) -0.010(6) -0.002(6) -0.028(7)
O26W 0.123(9) 0.100(8) 0.075(6) -0.029(6) 0.024(6) -0.062(7)
O27W 0.101(8) 0.057(6) 0.062(6) 0.009(5) -0.004(6) 0.042(6)
O28W 0.064(6) 0.054(6) 0.030(4) 0.001(4) 0.025(3) -0.003(5)
O29W 0.047(5) 0.060(6) 0.075(5) -0.042(4) 0.043(3) -0.025(5)
O30W 0.032(5) 0.043(5) 0.060(5) 0.007(4) 0.021(4) 0.001(4)
O31W 0.069(6) 0.049(6) 0.051(5) 0.009(4) 0.027(4) 0.025(5)
O32W 0.062(7) 0.046(6) 0.071(6) 0.029(5) 0.006(5) 0.008(5)
O33W 0.073(6) 0.038(5) 0.053(5) 0.003(4) 0.028(4) 0.024(5)
O34W 0.093(7) 0.145(10) 0.079(6) -0.002(6) 0.060(4) 0.001(7)
O35W 0.054(6) 0.081(7) 0.092(6) -0.036(5) 0.039(4) -0.011(6)
O36W 0.157(10) 0.137(10) 0.107(8) 0.006(8) 0.044(7) 0.041(9)
O37W 0.054(6) 0.107(8) 0.050(5) 0.014(5) 0.030(4) -0.011(6)
O38W 0.062(5) 0.068(5) 0.078(4) 0.029(4) 0.043(3) -0.008(4)
O39W 0.026(5) 0.065(6) 0.064(5) 0.013(5) 0.004(4) -0.002(5)
O41W 0.030(5) 0.025(4) 0.069(5) 0.021(4) 0.020(4) -0.004(4)
O42W 0.019(5) 0.047(6) 0.090(6) 0.002(5) 0.011(4) -0.014(4)
O43W 0.027(5) 0.053(6) 0.062(5) 0.020(5) 0.005(4) -0.008(5)
O44W 0.028(4) 0.035(5) 0.080(5) -0.005(4) 0.027(4) 0.011(4)
O45W 0.028(4) 0.039(5) 0.079(5) -0.018(4) 0.038(3) -0.010(4)
O46W 0.016(4) 0.052(6) 0.102(6) 0.015(5) 0.024(4) -0.002(4)
O47W 0.043(5) 0.048(6) 0.052(5) 0.001(4) 0.016(4) 0.011(5)
O48W 0.044(6) 0.042(5) 0.052(5) 0.000(4) 0.006(4) -0.007(5)
O49W 0.035(5) 0.036(5) 0.065(5) -0.014(4) -0.001(4) 0.000(5)
O50W 0.054(5) 0.012(4) 0.040(4) -0.005(4) 0.008(4) -0.002(4)
O51W 0.045(6) 0.054(6) 0.064(5) -0.018(5) 0.001(5) 0.001(5)
O52W 0.044(6) 0.046(6) 0.065(5) 0.011(5) 0.010(4) 0.017(5)
O53W 0.033(5) 0.034(5) 0.071(5) 0.014(4) 0.021(4) -0.006(4)
O54W 0.040(5) 0.047(6) 0.082(6) -0.024(5) 0.015(4) 0.014(5)
O55W 0.034(5) 0.037(5) 0.068(5) 0.035(4) 0.013(4) -0.004(4)
O56W 0.067(6) 0.055(6) 0.034(4) -0.010(4) 0.024(4) -0.013(5)
O57W 0.023(4) 0.029(5) 0.071(5) -0.008(4) 0.025(3) 0.000(4)
O58W 0.026(5) 0.059(6) 0.067(6) -0.025(5) -0.004(4) -0.005(5)
O59W 0.017(4) 0.033(5) 0.044(4) 0.017(4) 0.005(3) -0.001(4)
O60W 0.034(5) 0.027(5) 0.075(5) -0.005(4) 0.014(4) 0.005(4)
O61W 0.041(5) 0.031(5) 0.045(4) 0.000(4) 0.025(3) -0.002(4)
O62W 0.025(4) 0.021(4) 0.057(5) -0.002(4) 0.011(4) 0.003(4)
O63W 0.029(5) 0.055(6) 0.067(5) 0.002(5) 0.009(4) -0.026(5)
O64W 0.023(4) 0.018(4) 0.056(4) 0.005(4) 0.018(3) 0.002(4)
O65W 0.034(5) 0.018(4) 0.066(5) -0.015(4) 0.021(4) -0.003(4)
O66W 0.190(7) 0.192(7) 0.187(7) 0.001(6) 0.059(5) -0.006(6)
O67W 0.280(7) 0.280(7) 0.276(7) 0.007(6) 0.085(5) -0.002(6)
O175 0.066(7) 0.110(9) 0.126(8) 0.033(7) 0.030(6) 0.004(7)
O176 0.091(8) 0.080(7) 0.119(7) 0.029(6) 0.033(6) -0.030(6)
O177 0.088(7) 0.075(7) 0.096(7) 0.014(6) 0.030(6) 0.038(6)
O178 0.160(11) 0.116(10) 0.134(9) -0.008(8) 0.028(8) 0.018(9)
O179 0.058(6) 0.113(9) 0.122(7) 0.031(7) 0.043(5) 0.008(7)
O180 0.102(8) 0.088(8) 0.126(7) 0.000(7) 0.066(5) 0.023(7)
O181 0.102(8) 0.062(7) 0.121(7) -0.004(6) 0.052(6) -0.032(6)
O182 0.137(10) 0.185(11) 0.110(8) -0.007(8) 0.049(7) -0.027(9)
O183 0.080(7) 0.045(6) 0.077(6) 0.005(5) 0.015(5) -0.031(5)
O184 0.090(8) 0.077(8) 0.142(9) -0.024(7) 0.022(7) 0.019(7)
O185 0.062(7) 0.109(9) 0.111(7) -0.025(7) 0.026(6) 0.011(7)
O186 0.162(10) 0.145(10) 0.118(8) 0.023(8) 0.044(7) -0.036(9)
O187 0.223(13) 0.214(13) 0.245(12) -0.047(10) 0.058(9) 0.007(10)
O188 0.172(11) 0.175(11) 0.096(8) -0.006(8) 0.036(7) -0.017(9)
O189 0.246(13) 0.252(13) 0.235(12) -0.014(10) 0.098(9) 0.011(11)
O190 0.370(14) 0.360(14) 0.370(14) 0.044(11) 0.104(10) 0.007(11)
C1 0.022(5) 0.025(5) 0.021(4) 0.006(4) 0.002(3) -0.002(4)
C2 0.032(5) 0.037(5) 0.033(4) 0.004(4) 0.016(4) 0.012(4)
C3 0.022(4) 0.014(4) 0.024(4) -0.005(4) 0.010(3) 0.002(4)
C4 0.033(5) 0.021(5) 0.023(4) 0.000(4) 0.012(3) -0.005(4)
C5 0.041(5) 0.027(5) 0.030(4) -0.002(4) 0.016(4) 0.008(4)
C6 0.018(4) 0.007(4) 0.015(4) -0.007(3) 0.006(3) -0.008(4)
C7 0.027(5) 0.023(5) 0.025(4) -0.001(4) 0.010(3) -0.003(4)
C8 0.016(4) 0.019(4) 0.014(4) 0.010(4) 0.003(3) -0.004(4)
C9 0.033(5) 0.032(5) 0.021(4) 0.001(4) 0.014(3) 0.007(4)
C10 0.015(4) 0.008(4) 0.021(4) -0.006(4) -0.001(3) 0.002(4)
C11 0.015(3) 0.015(3) 0.017(3) -0.003(2) 0.002(2) -0.003(3)
C12 0.023(5) 0.035(5) 0.033(5) 0.009(4) 0.005(4) 0.000(4)
C13 0.241(14) 0.241(14) 0.234(13) 0.000(11) 0.084(10) 0.001(11)
C14 0.058(6) 0.065(6) 0.061(6) -0.006(5) 0.009(4) -0.003(5)
C15 0.039(5) 0.041(6) 0.051(5) -0.006(4) 0.018(4) -0.004(5)
C16 0.161(13) 0.179(13) 0.163(12) 0.006(11) 0.055(9) 0.004(11)
C17 0.061(6) 0.069(6) 0.068(6) 0.006(5) 0.014(4) -0.001(5)
C18 0.023(5) 0.029(5) 0.033(5) -0.001(4) 0.001(4) -0.001(4)
C19 0.042(7) 0.056(8) 0.090(8) -0.021(7) 0.028(6) 0.003(7)
C20 0.031(5) 0.034(5) 0.040(5) -0.005(4) 0.016(4) -0.002(4)
C21 0.134(12) 0.148(13) 0.137(11) 0.020(10) 0.052(9) -0.010(10)
C22 0.037(5) 0.042(5) 0.051(5) 0.007(4) 0.022(4) -0.012(4)
C23 0.068(8) 0.049(8) 0.053(7) 0.002(6) 0.021(6) 0.038(7)
C24 0.021(5) 0.021(5) 0.033(5) -0.008(4) -0.006(4) 0.009(4)
C25 0.107(11) 0.089(10) 0.078(9) 0.031(8) 0.008(8) 0.002(9)
C26 0.040(5) 0.049(6) 0.049(5) -0.001(5) 0.010(4) -0.005(5)
C27 0.201(14) 0.233(14) 0.221(13) -0.004(11) 0.070(10) -0.008(11)
C28 0.105(7) 0.096(7) 0.099(6) 0.001(5) 0.025(5) -0.007(6)
C29 0.061(9) 0.056(9) 0.075(9) 0.010(7) -0.003(7) 0.005(8)
C30 0.041(5) 0.039(6) 0.063(5) 0.001(5) 0.014(4) 0.010(5)
C31 0.1745(15) 0.1745(15) 0.1745(15) 0.0000(12) 0.0520(11) 0.0000(12)
C32 0.041(7) 0.043(7) 0.034(6) 0.002(5) 0.010(5) 0.003(5)
C31' 0.094(13) 0.097(13) 0.099(13) 0.007(11) 0.024(10) -0.002(11)
C32' 0.053(7) 0.054(7) 0.053(7) 0.001(6) 0.020(5) -0.001(6)
C33 0.091(11) 0.097(11) 0.075(9) -0.012(8) -0.002(8) 0.014(9)
C34 0.089(6) 0.092(7) 0.084(6) 0.003(5) 0.032(5) 0.011(5)
C35 0.100(11) 0.094(11) 0.084(9) 0.003(8) 0.022(8) -0.015(9)
C36 0.124(7) 0.126(7) 0.130(7) 0.008(6) 0.040(5) -0.012(6)
C37 0.054(8) 0.039(7) 0.056(7) 0.000(6) 0.021(6) -0.011(7)
C38 0.052(6) 0.054(6) 0.051(5) 0.002(5) 0.011(4) 0.001(5)
C39 0.082(9) 0.101(11) 0.085(8) -0.023(8) 0.042(7) -0.026(9)
C40 0.048(6) 0.048(6) 0.042(5) 0.006(5) 0.008(4) -0.008(5)
C41 0.078(10) 0.047(8) 0.055(8) 0.004(7) -0.004(7) -0.014(8)
C42 0.030(5) 0.032(5) 0.034(5) -0.002(4) 0.010(4) -0.004(4)
C43 0.173(13) 0.178(13) 0.185(13) -0.007(11) 0.059(10) 0.012(11)
C44 0.148(7) 0.144(7) 0.149(7) -0.002(6) 0.044(5) 0.004(6)
C45 0.115(11) 0.119(12) 0.120(10) -0.006(9) 0.048(8) 0.029(10)
C46 0.119(7) 0.112(7) 0.109(6) 0.008(5) 0.046(5) 0.000(6)
C47 0.058(6) 0.069(6) 0.077(6) -0.003(5) 0.027(4) 0.001(5)
C48 0.159(12) 0.143(12) 0.135(11) -0.035(10) 0.071(8) -0.012(10)
C50 0.043(5) 0.049(6) 0.057(5) -0.008(5) 0.022(4) -0.008(5)
C51 0.088(11) 0.091(11) 0.114(10) 0.009(9) 0.011(8) 0.022(9)
C52 0.038(5) 0.020(5) 0.050(5) 0.007(4) 0.007(4) 0.012(4)
C53 0.088(10) 0.087(10) 0.097(10) 0.002(8) 0.015(8) -0.026(9)
C54 0.069(6) 0.055(6) 0.074(6) -0.010(5) 0.016(5) 0.009(5)
C55 0.096(10) 0.085(10) 0.085(9) -0.005(8) 0.036(7) -0.020(9)
C56 0.032(5) 0.031(5) 0.033(5) 0.004(4) 0.007(4) -0.004(4)
C57 0.053(8) 0.062(8) 0.065(7) 0.014(7) 0.020(6) 0.029(7)
C58 0.022(5) 0.037(5) 0.026(4) 0.002(4) 0.006(4) -0.004(4)
C59 0.054(7) 0.087(9) 0.043(6) -0.007(7) 0.027(5) -0.023(7)
C60 0.029(5) 0.038(5) 0.037(5) -0.001(4) 0.014(4) -0.011(4)
C61 0.066(9) 0.079(10) 0.082(9) -0.009(8) 0.016(7) 0.006(8)
C62 0.032(5) 0.035(5) 0.033(5) -0.006(4) 0.005(4) -0.003(4)
C63 0.155(11) 0.148(11) 0.130(10) -0.010(9) 0.033(8) -0.021(10)
C64 0.108(5) 0.107(5) 0.106(5) -0.007(4) 0.027(4) 0.002(5)
C65 0.088(7) 0.092(7) 0.091(6) 0.004(5) 0.024(5) 0.004(5)
C66 0.210(14) 0.217(14) 0.213(13) -0.025(11) 0.069(10) 0.008(11)
C67 0.078(10) 0.069(9) 0.061(8) -0.022(7) 0.008(7) -0.001(8)
C68 0.045(5) 0.042(6) 0.048(5) -0.009(4) 0.018(4) -0.010(5)
C69 0.056(8) 0.032(7) 0.088(8) 0.025(6) 0.038(6) 0.009(6)
C70 0.033(5) 0.017(5) 0.035(5) 0.009(4) 0.005(4) -0.007(4)
C71 0.043(6) 0.038(5) 0.048(5) 0.006(4) 0.009(4) 0.001(5)
C72 0.098(7) 0.101(7) 0.105(6) 0.010(5) 0.025(5) -0.009(6)
C73 0.117(12) 0.131(12) 0.135(11) 0.009(10) 0.043(9) 0.007(10)
C74 0.027(5) 0.040(5) 0.041(5) -0.006(4) 0.009(4) 0.001(4)
C75 0.120(7) 0.133(7) 0.128(7) -0.003(6) 0.038(5) -0.001(6)
C76 0.198(13) 0.209(14) 0.187(13) -0.023(11) 0.053(10) 0.012(11)
C77 0.042(5) 0.039(5) 0.052(5) -0.001(5) 0.010(4) -0.008(5)
C78 0.093(10) 0.087(10) 0.103(9) -0.014(8) 0.052(7) -0.033(8)
C79 0.038(6) 0.045(6) 0.057(5) 0.001(5) 0.002(4) 0.005(5)
C80 0.118(11) 0.121(12) 0.133(11) 0.012(9) 0.051(8) 0.018(10)
C81 0.050(6) 0.049(6) 0.061(5) 0.009(5) 0.021(4) -0.005(5)
C82 0.052(6) 0.061(6) 0.070(6) 0.005(5) 0.005(5) 0.009(5)
C83 0.113(11) 0.114(12) 0.122(11) 0.004(9) 0.043(8) -0.012(10)

loop_
_atom_type_symbol
_atom_type_description
_atom_type_scat_dispersion_real
_atom_type_scat_dispersion_imag
_atom_type_scat_source
C C 0.0033 0.0016 'International Tables Vol C Tables 4.2.6.8 and 6.1.1.4'
H H 0.0000 0.0000 'International Tables Vol C Tables 4.2.6.8 and 6.1.1.4'
O O 0.0106 0.0060 'International Tables Vol C Tables 4.2.6.8 and 6.1.1.4'
Cl Cl 0.1484 0.1585 'International Tables Vol C Tables 4.2.6.8 and 6.1.1.4'
Co Co 0.3494 0.9721 'International Tables Vol C Tables 4.2.6.8 and 6.1.1.4'
Dy Dy -0.1892 4.4098 'International Tables Vol C Tables 4.2.6.8 and 6.1.1.4'

loop_
_geom_angle_atom_site_label_1
_geom_angle_atom_site_label_2
_geom_angle_atom_site_label_3
_geom_angle
_geom_angle_site_symmetry_1
_geom_angle_site_symmetry_3
O62 Dy1 O58 100.1(2) . .
O62 Dy1 O40 72.1(2) . .
O58 Dy1 O40 142.6(2) . .
O62 Dy1 O35 138.5(2) . .
O58 Dy1 O35 68.8(3) . .
O40 Dy1 O35 92.5(3) . .
O62 Dy1 O43 72.7(2) . .
O58 Dy1 O43 142.3(3) . .
O40 Dy1 O43 71.8(2) . .
O35 Dy1 O43 139.7(2) . .
O62 Dy1 O17 137.7(3) . .
O58 Dy1 O17 69.5(2) . .
O40 Dy1 O17 139.9(2) . .
O35 Dy1 O17 77.7(3) . .
O43 Dy1 O17 90.8(2) . .
O62 Dy1 O81 61.0(2) . .
O58 Dy1 O81 80.2(2) . .
O40 Dy1 O81 63.9(2) . .
O35 Dy1 O81 77.6(2) . .
O43 Dy1 O81 122.9(2) . .
O17 Dy1 O81 146.2(2) . .
O62 Dy1 O93 61.7(2) . .
O58 Dy1 O93 80.6(2) . .
O40 Dy1 O93 122.3(2) . .
O35 Dy1 O93 145.1(3) . .
O43 Dy1 O93 63.3(2) . .
O17 Dy1 O93 76.1(2) . .
O81 Dy1 O93 114.2(2) . .
O62 Dy1 O102 137.3(3) . .
O58 Dy1 O102 122.6(2) . .
O40 Dy1 O102 73.4(2) . .
O35 Dy1 O102 66.8(2) . .
O43 Dy1 O102 73.1(2) . .
O17 Dy1 O102 67.0(2) . .
O81 Dy1 O102 122.1(2) . .
O93 Dy1 O102 121.3(2) . .
O62 Dy1 Co7 73.41(18) . .
O58 Dy1 Co7 173.56(17) . .
O40 Dy1 Co7 35.97(15) . .
O35 Dy1 Co7 115.86(19) . .
O43 Dy1 Co7 36.49(19) . .
O17 Dy1 Co7 115.22(17) . .
O81 Dy1 Co7 96.28(16) . .
O93 Dy1 Co7 96.09(16) . .
O102 Dy1 Co7 63.87(17) . .
O62 Dy1 Dy11 177.65(18) . .
O58 Dy1 Dy11 77.51(17) . .
O40 Dy1 Dy11 109.68(16) . .
O35 Dy1 Dy11 40.62(17) . .
O43 Dy1 Dy11 109.19(17) . .
O17 Dy1 Dy11 41.66(19) . .
O81 Dy1 Dy11 118.18(16) . .
O93 Dy1 Dy11 117.72(16) . .
O102 Dy1 Dy11 45.06(17) . .
Co7 Dy1 Dy11 108.93(3) . .
O62 Dy1 Dy5 36.46(19) . .
O58 Dy1 Dy5 117.10(16) . .
O40 Dy1 Dy5 38.80(15) . .
O35 Dy1 Dy5 111.41(19) . .
O43 Dy1 Dy5 79.50(17) . .
O17 Dy1 Dy5 169.93(18) . .
O81 Dy1 Dy5 43.42(16) . .
O93 Dy1 Dy5 97.02(16) . .
O102 Dy1 Dy5 111.95(18) . .
Co7 Dy1 Dy5 57.62(3) . .
Dy11 Dy1 Dy5 144.63(2) . .
O62 Dy2 O47 137.5(2) . .
O62 Dy2 O32 71.5(3) . .
O47 Dy2 O32 92.9(3) . .
O62 Dy2 O63 138.6(3) . .
O47 Dy2 O63 77.3(3) . .
O32 Dy2 O63 140.4(2) . .
O62 Dy2 O56 100.0(3) . .
O47 Dy2 O56 68.8(3) . .
O32 Dy2 O56 143.0(2) . .
O63 Dy2 O56 68.7(2) . .
O62 Dy2 O43 72.5(2) . .
O47 Dy2 O43 140.7(2) . .
O32 Dy2 O43 71.3(2) . .
O63 Dy2 O43 92.2(2) . .
O56 Dy2 O43 142.1(3) . .
O62 Dy2 O93 61.9(2) . .
O47 Dy2 O93 144.9(3) . .
O32 Dy2 O93 122.1(2) . .
O63 Dy2 O93 76.8(2) . .
O56 Dy2 O93 79.9(2) . .
O43 Dy2 O93 63.6(2) . .
O62 Dy2 O86 62.2(2) . .
O47 Dy2 O86 75.4(2) . .
O32 Dy2 O86 64.1(2) . .
O63 Dy2 O86 144.2(2) . .
O56 Dy2 O86 79.9(3) . .
O43 Dy2 O86 123.6(3) . .
O93 Dy2 O86 115.1(2) . .
O62 Dy2 O90 137.6(2) . .
O47 Dy2 O90 67.7(2) . .
O32 Dy2 O90 74.3(2) . .
O63 Dy2 O90 66.4(2) . .
O56 Dy2 O90 122.4(2) . .
O43 Dy2 O90 73.3(2) . .
O93 Dy2 O90 121.1(2) . .
O86 Dy2 O90 121.8(2) . .
O62 Dy2 Co7 73.13(18) . .
O47 Dy2 Co7 116.33(19) . .
O32 Dy2 Co7 35.62(16) . .
O63 Dy2 Co7 116.24(16) . .
O56 Dy2 Co7 173.09(18) . .
O43 Dy2 Co7 36.36(19) . .
O93 Dy2 Co7 96.29(17) . .
O86 Dy2 Co7 96.64(19) . .
O90 Dy2 Co7 64.50(16) . .
O62 Dy2 Dy22 177.27(19) . .
O47 Dy2 Dy22 41.69(18) . .
O32 Dy2 Dy22 110.69(17) . .
O63 Dy2 Dy22 40.35(17) . .
O56 Dy2 Dy22 77.31(17) . .
O43 Dy2 Dy22 109.57(17) . .
O93 Dy2 Dy22 117.15(16) . .
O86 Dy2 Dy22 117.12(18) . .
O90 Dy2 Dy22 45.11(16) . .
Co7 Dy2 Dy22 109.60(3) . .
O62 Dy2 Dy1 36.14(17) . .
O47 Dy2 Dy1 170.2(2) . .
O32 Dy2 Dy1 77.92(18) . .
O63 Dy2 Dy1 111.95(17) . .
O56 Dy2 Dy1 116.85(18) . .
O43 Dy2 Dy1 39.28(17) . .
O93 Dy2 Dy1 44.16(17) . .
O86 Dy2 Dy1 97.21(18) . .
O90 Dy2 Dy1 112.27(16) . .
Co7 Dy2 Dy1 57.40(3) . .
Dy22 Dy2 Dy1 145.159(19) . .
O42 Dy3 O54 140.1(3) . .
O42 Dy3 O7 72.1(3) . .
O54 Dy3 O7 146.9(3) . .
O42 Dy3 O161 146.1(3) . .
O54 Dy3 O161 70.7(3) . .
O7 Dy3 O161 81.7(3) . .
O42 Dy3 O11 73.9(3) . .
O54 Dy3 O11 119.6(3) . .
O7 Dy3 O11 69.0(3) . .
O161 Dy3 O11 76.8(3) . .
O42 Dy3 O59 78.3(3) . .
O54 Dy3 O59 76.4(3) . .
O7 Dy3 O59 112.6(3) . .
O161 Dy3 O59 133.0(3) . .
O11 Dy3 O59 150.1(3) . .
O42 Dy3 O38 112.9(3) . .
O54 Dy3 O38 78.9(3) . .
O7 Dy3 O38 79.6(3) . .
O161 Dy3 O38 82.2(3) . .
O11 Dy3 O38 144.2(3) . .
O59 Dy3 O38 58.8(3) . .
O42 Dy3 O99 78.5(3) . .
O54 Dy3 O99 69.8(3) . .
O7 Dy3 O99 139.8(3) . .
O161 Dy3 O99 111.0(3) . .
O11 Dy3 O99 76.9(3) . .
O59 Dy3 O99 86.9(3) . .
O38 Dy3 O99 138.3(3) . .
O42 Dy3 Co6 37.0(2) . .
O54 Dy3 Co6 135.7(2) . .
O7 Dy3 Co6 72.4(2) . .
O161 Dy3 Co6 114.6(2) . .
O11 Dy3 Co6 38.0(2) . .
O59 Dy3 Co6 112.40(17) . .
O38 Dy3 Co6 144.09(19) . .
O99 Dy3 Co6 67.58(17) . .
O42 Dy3 Dy4 121.7(2) . .
O54 Dy3 Dy4 42.5(2) . .
O7 Dy3 Dy4 122.8(2) . .
O161 Dy3 Dy4 90.5(2) . .
O11 Dy3 Dy4 161.62(19) . .
O59 Dy3 Dy4 43.35(16) . .
O38 Dy3 Dy4 43.3(2) . .
O99 Dy3 Dy4 95.84(18) . .
Co6 Dy3 Dy4 153.25(4) . .
O42 Dy3 Dy30 38.2(2) . .
O54 Dy3 Dy30 158.8(2) . .
O7 Dy3 Dy30 38.9(2) . .
O161 Dy3 Dy30 120.6(2) . .
O11 Dy3 Dy30 81.45(19) . .
O59 Dy3 Dy30 83.64(16) . .
O38 Dy3 Dy30 84.83(18) . .
O99 Dy3 Dy30 116.58(17) . .
Co6 Dy3 Dy30 59.26(3) . .
Dy4 Dy3 Dy30 116.72(2) . .
O42 Dy3 Dy25 76.5(2) . .
O54 Dy3 Dy25 137.5(2) . .
O7 Dy3 Dy25 35.2(2) . .
O161 Dy3 Dy25 69.7(2) . .
O11 Dy3 Dy25 35.2(2) . .
O59 Dy3 Dy25 144.64(16) . .
O38 Dy3 Dy25 110.0(2) . .
O99 Dy3 Dy25 111.67(19) . .
Co6 Dy3 Dy25 54.73(4) . .
Dy4 Dy3 Dy25 150.26(2) . .
Dy30 Dy3 Dy25 61.289(16) . .
O22W Dy4 O57 73.2(3) . .
O22W Dy4 O95 76.0(3) . .
O57 Dy4 O95 64.7(3) . .
O22W Dy4 O54 141.5(3) . .
O57 Dy4 O54 145.3(2) . .
O95 Dy4 O54 115.1(3) . .
O22W Dy4 O94 104.5(4) . .
O57 Dy4 O94 116.4(3) . .
O95 Dy4 O94 54.0(3) . .
O54 Dy4 O94 64.2(3) . .
O22W Dy4 O27W 69.5(4) . .
O57 Dy4 O27W 142.5(3) . .
O95 Dy4 O27W 108.1(4) . .
O54 Dy4 O27W 72.1(3) . .
O94 Dy4 O27W 76.7(4) . .
O22W Dy4 O38 127.8(4) . .
O57 Dy4 O38 77.7(3) . .
O95 Dy4 O38 127.0(3) . .
O54 Dy4 O38 76.8(3) . .
O94 Dy4 O38 127.2(3) . .
O27W Dy4 O38 124.1(4) . .
O22W Dy4 O59 142.3(3) . .
O57 Dy4 O59 72.5(2) . .
O95 Dy4 O59 75.4(2) . .
O54 Dy4 O59 74.0(2) . .
O94 Dy4 O59 77.4(2) . .
O27W Dy4 O59 143.8(3) . .
O38 Dy4 O59 57.9(3) . .
O22W Dy4 O24W 68.1(6) . .
O57 Dy4 O24W 89.8(5) . .
O95 Dy4 O24W 140.9(5) . .
O54 Dy4 O24W 102.8(6) . .
O94 Dy4 O24W 150.3(5) . .
O27W Dy4 O24W 73.7(6) . .
O38 Dy4 O24W 69.4(5) . .
O59 Dy4 O24W 126.7(5) . .
O22W Dy4 C9 92.1(4) . .
O57 Dy4 C9 89.0(3) . .
O95 Dy4 C9 26.3(3) . .
O54 Dy4 C9 89.6(3) . .
O94 Dy4 C9 27.9(3) . .
O27W Dy4 C9 95.2(4) . .
O38 Dy4 C9 130.0(3) . .
O59 Dy4 C9 72.0(3) . .
O24W Dy4 C9 159.6(5) . .
O22W Dy4 Dy23 111.6(3) . .
O57 Dy4 Dy23 40.14(15) . .
O95 Dy4 Dy23 85.44(18) . .
O54 Dy4 Dy23 106.07(17) . .
O94 Dy4 Dy23 115.53(16) . .
O27W Dy4 Dy23 165.9(4) . .
O38 Dy4 Dy23 43.5(2) . .
O59 Dy4 Dy23 42.03(17) . .
O24W Dy4 Dy23 93.4(5) . .
C9 Dy4 Dy23 98.8(2) . .
O22W Dy4 Dy3 169.3(3) . .
O57 Dy4 Dy3 105.49(15) . .
O95 Dy4 Dy3 113.35(17) . .
O54 Dy4 Dy3 40.63(17) . .
O94 Dy4 Dy3 85.68(17) . .
O27W Dy4 Dy3 110.6(3) . .
O38 Dy4 Dy3 42.71(19) . .
O59 Dy4 Dy3 42.43(17) . .
O24W Dy4 Dy3 101.4(5) . .
C9 Dy4 Dy3 98.5(2) . .
Dy23 Dy4 Dy3 65.576(16) . .
O62 Dy5 O36 138.5(3) . .
O62 Dy5 O32 71.5(2) . .
O36 Dy5 O32 93.5(2) . .
O62 Dy5 O40 72.1(2) . .
O36 Dy5 O40 140.2(2) . .
O32 Dy5 O40 70.6(2) . .
O62 Dy5 O65 138.2(2) . .
O36 Dy5 O65 76.3(3) . .
O32 Dy5 O65 141.4(2) . .
O40 Dy5 O65 93.5(2) . .
O62 Dy5 O8 101.2(2) . .
O36 Dy5 O8 67.6(2) . .
O32 Dy5 O8 143.0(2) . .
O40 Dy5 O8 143.3(2) . .
O65 Dy5 O8 67.1(2) . .
O62 Dy5 O81 61.3(2) . .
O36 Dy5 O81 144.4(2) . .
O32 Dy5 O81 122.0(2) . .
O40 Dy5 O81 64.5(2) . .
O65 Dy5 O81 77.1(2) . .
O8 Dy5 O81 80.4(2) . .
O62 Dy5 O86 62.3(3) . .
O36 Dy5 O86 76.2(3) . .
O32 Dy5 O86 64.3(2) . .
O40 Dy5 O86 123.2(2) . .
O65 Dy5 O86 143.2(2) . .
O8 Dy5 O86 80.0(2) . .
O81 Dy5 O86 114.3(3) . .
O62 Dy5 O75 137.0(2) . .
O36 Dy5 O75 67.1(2) . .
O32 Dy5 O75 73.3(2) . .
O40 Dy5 O75 73.3(2) . .
O65 Dy5 O75 68.4(2) . .
O8 Dy5 O75 121.9(2) . .
O81 Dy5 O75 122.7(2) . .
O86 Dy5 O75 121.0(2) . .
O62 Dy5 Co7 73.13(17) . .
O36 Dy5 Co7 116.45(17) . .
O32 Dy5 Co7 35.63(17) . .
O40 Dy5 Co7 35.77(16) . .
O65 Dy5 Co7 117.20(16) . .
O8 Dy5 Co7 174.31(19) . .
O81 Dy5 Co7 96.66(14) . .
O86 Dy5 Co7 96.86(16) . .
O75 Dy5 Co7 63.83(16) . .
O62 Dy5 Dy8 177.43(17) . .
O36 Dy5 Dy8 41.03(18) . .
O32 Dy5 Dy8 110.73(18) . .
O40 Dy5 Dy8 109.63(18) . .
O65 Dy5 Dy8 40.49(18) . .
O8 Dy5 Dy8 76.29(19) . .
O81 Dy5 Dy8 117.55(16) . .
O86 Dy5 Dy8 117.26(19) . .
O75 Dy5 Dy8 45.58(15) . .
Co7 Dy5 Dy8 109.41(3) . .
O62 Dy5 Dy1 36.22(17) . .
O36 Dy5 Dy1 171.09(18) . .
O32 Dy5 Dy1 77.99(18) . .
O40 Dy5 Dy1 39.09(17) . .
O65 Dy5 Dy1 111.99(17) . .
O8 Dy5 Dy1 118.02(18) . .
O81 Dy5 Dy1 44.04(15) . .
O86 Dy5 Dy1 97.49(19) . .
O75 Dy5 Dy1 112.11(16) . .
Co7 Dy5 Dy1 57.43(3) . .
Dy8 Dy5 Dy1 144.75(2) . .
O83 Dy6 O64 143.6(3) . .
O83 Dy6 O65 87.2(3) . .
O64 Dy6 O65 73.0(2) . .
O83 Dy6 O8 75.6(3) . .
O64 Dy6 O8 68.8(3) . .
O65 Dy6 O8 68.9(2) . .
O83 Dy6 O132 85.3(3) . .
O64 Dy6 O132 92.9(3) . .
O65 Dy6 O132 143.7(3) . .
O8 Dy6 O132 74.9(2) . .
O83 Dy6 O72 100.7(3) . .
O64 Dy6 O72 104.6(3) . .
O65 Dy6 O72 78.2(2) . .
O8 Dy6 O72 147.0(2) . .
O132 Dy6 O72 138.0(2) . .
O83 Dy6 O26 64.6(3) . .
O64 Dy6 O26 150.3(3) . .
O65 Dy6 O26 129.2(2) . .
O8 Dy6 O26 133.3(3) . .
O132 Dy6 O26 78.2(3) . .
O72 Dy6 O26 67.7(3) . .
O83 Dy6 O57W 135.7(3) . .
O64 Dy6 O57W 76.9(3) . .
O65 Dy6 O57W 132.4(3) . .
O8 Dy6 O57W 130.7(3) . .
O132 Dy6 O57W 72.5(3) . .
O72 Dy6 O57W 74.8(3) . .
O26 Dy6 O57W 73.4(3) . .
O83 Dy6 Dy8 123.12(18) . .
O64 Dy6 Dy8 38.38(17) . .
O65 Dy6 Dy8 37.07(18) . .
O8 Dy6 Dy8 73.63(18) . .
O132 Dy6 Dy8 129.16(19) . .
O72 Dy6 Dy8 81.95(19) . .
O26 Dy6 Dy8 149.67(19) . .
O57W Dy6 Dy8 100.3(2) . .
O83 Dy6 Dy12 112.1(2) . .
O64 Dy6 Dy12 35.4(2) . .
O65 Dy6 Dy12 79.37(17) . .
O8 Dy6 Dy12 37.39(18) . .
O132 Dy6 Dy12 70.88(18) . .
O72 Dy6 Dy12 138.9(2) . .
O26 Dy6 Dy12 149.05(18) . .
O57W Dy6 Dy12 96.4(2) . .
Dy8 Dy6 Dy12 59.818(15) . .
O83 Dy6 Dy5 71.08(19) . .
O64 Dy6 Dy5 75.68(18) . .
O65 Dy6 Dy5 34.26(18) . .
O8 Dy6 Dy5 36.66(16) . .
O132 Dy6 Dy5 110.54(18) . .
O72 Dy6 Dy5 110.66(17) . .
O26 Dy6 Dy5 134.01(18) . .
O57W Dy6 Dy5 152.5(2) . .
Dy8 Dy6 Dy5 55.775(14) . .
Dy12 Dy6 Dy5 61.212(14) . .
O83 Dy6 Dy17 77.9(2) . .
O64 Dy6 Dy17 135.9(2) . .
O65 Dy6 Dy17 104.11(17) . .
O8 Dy6 Dy17 152.88(18) . .
O132 Dy6 Dy17 108.83(18) . .
O72 Dy6 Dy17 35.69(19) . .
O26 Dy6 Dy17 32.34(19) . .
O57W Dy6 Dy17 74.0(2) . .
Dy8 Dy6 Dy17 117.38(2) . .
Dy12 Dy6 Dy17 169.73(2) . .
Dy5 Dy6 Dy17 126.645(18) . .
O82 Dy7 O44 143.0(3) . .
O82 Dy7 O35 85.5(3) . .
O44 Dy7 O35 73.2(3) . .
O82 Dy7 O147 88.6(3) . .
O44 Dy7 O147 91.8(3) . .
O35 Dy7 O147 144.5(3) . .
O82 Dy7 O58 74.6(3) . .
O44 Dy7 O58 69.7(2) . .
O35 Dy7 O58 68.4(2) . .
O147 Dy7 O58 76.2(3) . .
O82 Dy7 O11W 136.6(3) . .
O44 Dy7 O11W 77.8(3) . .
O35 Dy7 O11W 131.8(3) . .
O147 Dy7 O11W 72.5(3) . .
O58 Dy7 O11W 133.6(3) . .
O82 Dy7 O88 99.7(3) . .
O44 Dy7 O88 104.2(3) . .
O35 Dy7 O88 76.9(2) . .
O147 Dy7 O88 138.6(3) . .
O58 Dy7 O88 145.1(2) . .
O11W Dy7 O88 73.9(3) . .
O82 Dy7 O39 65.0(3) . .
O44 Dy7 O39 150.8(3) . .
O35 Dy7 O39 128.7(3) . .
O147 Dy7 O39 78.7(3) . .
O58 Dy7 O39 132.4(2) . .
O11W Dy7 O39 73.0(3) . .
O88 Dy7 O39 68.8(2) . .
O82 Dy7 Dy11 121.5(2) . .
O44 Dy7 Dy11 38.21(19) . .
O35 Dy7 Dy11 37.24(18) . .
O147 Dy7 Dy11 128.1(2) . .
O58 Dy7 Dy11 73.52(15) . .
O11W Dy7 Dy11 100.31(18) . .
O88 Dy7 Dy11 81.29(15) . .
O39 Dy7 Dy11 150.03(19) . .
O82 Dy7 Dy13 112.4(2) . .
O44 Dy7 Dy13 35.28(19) . .
O35 Dy7 Dy13 79.81(19) . .
O147 Dy7 Dy13 70.3(2) . .
O58 Dy7 Dy13 38.71(17) . .
O11W Dy7 Dy13 97.7(2) . .
O88 Dy7 Dy13 138.27(16) . .
O39 Dy7 Dy13 149.0(2) . .
Dy11 Dy7 Dy13 59.662(15) . .
O82 Dy7 Dy1 70.04(19) . .
O44 Dy7 Dy1 75.4(2) . .
O35 Dy7 Dy1 35.00(18) . .
O147 Dy7 Dy1 110.7(2) . .
O58 Dy7 Dy1 35.08(17) . .
O11W Dy7 Dy1 153.05(18) . .
O88 Dy7 Dy1 110.23(17) . .
O39 Dy7 Dy1 133.8(2) . .
Dy11 Dy7 Dy1 55.786(14) . .
Dy13 Dy7 Dy1 60.858(15) . .
O82 Dy7 Dy19 77.2(2) . .
O44 Dy7 Dy19 136.15(19) . .
O35 Dy7 Dy19 102.80(19) . .
O147 Dy7 Dy19 109.9(2) . .
O58 Dy7 Dy19 150.97(17) . .
O11W Dy7 Dy19 73.5(2) . .
O88 Dy7 Dy19 36.07(15) . .
O39 Dy7 Dy19 33.0(2) . .
Dy11 Dy7 Dy19 117.04(2) . .
Dy13 Dy7 Dy19 170.27(2) . .
Dy1 Dy7 Dy19 126.13(2) . .
O65 Dy8 O20 93.2(3) . .
O65 Dy8 O34 141.8(2) . .
O20 Dy8 O34 73.8(3) . .
O65 Dy8 O36 76.2(3) . .
O20 Dy8 O36 142.1(3) . .
O34 Dy8 O36 92.1(3) . .
O65 Dy8 O64 70.5(2) . .
O20 Dy8 O64 139.2(3) . .
O34 Dy8 O64 140.4(3) . .
O36 Dy8 O64 71.8(2) . .
O65 Dy8 O24 139.5(3) . .
O20 Dy8 O24 67.5(3) . .
O34 Dy8 O24 68.8(3) . .
O36 Dy8 O24 140.2(3) . .
O64 Dy8 O24 100.5(3) . .
O65 Dy8 O73 71.4(3) . .
O20 Dy8 O73 69.3(2) . .
O34 Dy8 O73 131.4(3) . .
O36 Dy8 O73 136.1(2) . .
O64 Dy8 O73 70.0(2) . .
O24 Dy8 O73 68.6(3) . .
O65 Dy8 O70 135.1(2) . .
O20 Dy8 O70 131.2(3) . .
O34 Dy8 O70 70.4(2) . .
O36 Dy8 O70 71.4(3) . .
O64 Dy8 O70 70.2(2) . .
O24 Dy8 O70 69.3(3) . .
O73 Dy8 O70 113.7(2) . .
O65 Dy8 O75 69.8(2) . .
O20 Dy8 O75 74.2(3) . .
O34 Dy8 O75 72.1(3) . .
O36 Dy8 O75 67.9(2) . .
O64 Dy8 O75 128.5(3) . .
O24 Dy8 O75 131.0(2) . .
O73 Dy8 O75 124.0(2) . .
O70 Dy8 O75 122.4(2) . .
O65 Dy8 Dy5 40.88(17) . .
O20 Dy8 Dy5 110.9(2) . .
O34 Dy8 Dy5 109.9(2) . .
O36 Dy8 Dy5 40.56(18) . .
O64 Dy8 Dy5 81.38(19) . .
O24 Dy8 Dy5 178.14(18) . .
O73 Dy8 Dy5 112.05(19) . .
O70 Dy8 Dy5 111.71(19) . .
O75 Dy8 Dy5 47.14(17) . .
O65 Dy8 Dy18 176.48(17) . .
O20 Dy8 Dy18 90.3(2) . .
O34 Dy8 Dy18 39.25(19) . .
O36 Dy8 Dy18 100.73(19) . .
O64 Dy8 Dy18 106.96(18) . .
O24 Dy8 Dy18 42.73(19) . .
O73 Dy8 Dy18 110.37(19) . .
O70 Dy8 Dy18 41.55(17) . .
O75 Dy8 Dy18 110.84(17) . .
Dy5 Dy8 Dy18 136.98(2) . .
O65 Dy8 Dy24 101.12(18) . .
O20 Dy8 Dy24 38.71(19) . .
O34 Dy8 Dy24 90.8(2) . .
O36 Dy8 Dy24 177.02(18) . .
O64 Dy8 Dy24 106.18(19) . .
O24 Dy8 Dy24 41.87(19) . .
O73 Dy8 Dy24 41.05(18) . .
O70 Dy8 Dy24 110.11(19) . .
O75 Dy8 Dy24 112.54(17) . .
Dy5 Dy8 Dy24 137.50(2) . .
Dy18 Dy8 Dy24 81.897(19) . .
O61 Dy9 O52 139.6(3) . .
O61 Dy9 O51 71.6(3) . .
O52 Dy9 O51 147.8(3) . .
O61 Dy9 O25 71.6(3) . .
O52 Dy9 O25 121.0(3) . .
O51 Dy9 O25 68.8(3) . .
O61 Dy9 O49 112.1(3) . .
O52 Dy9 O49 79.0(3) . .
O51 Dy9 O49 80.3(3) . .
O25 Dy9 O49 146.1(3) . .
O61 Dy9 O41 79.9(3) . .
O52 Dy9 O41 74.1(2) . .
O51 Dy9 O41 114.4(3) . .
O25 Dy9 O41 148.7(2) . .
O49 Dy9 O41 57.9(2) . .
O61 Dy9 O71 77.3(3) . .
O52 Dy9 O71 70.7(3) . .
O51 Dy9 O71 138.3(3) . .
O25 Dy9 O71 75.5(3) . .
O49 Dy9 O71 138.3(3) . .
O41 Dy9 O71 86.0(3) . .
O61 Dy9 O63W 143.4(3) . .
O52 Dy9 O63W 73.6(3) . .
O51 Dy9 O63W 80.1(3) . .
O25 Dy9 O63W 76.8(3) . .
O49 Dy9 O63W 84.7(3) . .
O41 Dy9 O63W 134.2(3) . .
O71 Dy9 O63W 112.3(3) . .
O61 Dy9 Co3 35.2(2) . .
O52 Dy9 Co3 136.3(2) . .
O51 Dy9 Co3 71.8(2) . .
O25 Dy9 Co3 37.45(17) . .
O49 Dy9 Co3 142.41(18) . .
O41 Dy9 Co3 111.93(17) . .
O71 Dy9 Co3 66.8(2) . .
O63W Dy9 Co3 113.8(2) . .
O61 Dy9 Dy14 121.79(19) . .
O52 Dy9 Dy14 42.1(2) . .
O51 Dy9 Dy14 123.4(2) . .
O25 Dy9 Dy14 163.00(19) . .
O49 Dy9 Dy14 43.06(19) . .
O41 Dy9 Dy14 41.94(16) . .
O71 Dy9 Dy14 96.4(2) . .
O63W Dy9 Dy14 93.0(2) . .
Co3 Dy9 Dy14 151.94(3) . .
O61 Dy9 Dy15 37.36(19) . .
O52 Dy9 Dy15 158.26(19) . .
O51 Dy9 Dy15 39.41(17) . .
O25 Dy9 Dy15 80.23(19) . .
O49 Dy9 Dy15 84.80(18) . .
O41 Dy9 Dy15 85.04(16) . .
O71 Dy9 Dy15 114.63(18) . .
O63W Dy9 Dy15 119.5(2) . .
Co3 Dy9 Dy15 57.65(3) . .
Dy14 Dy9 Dy15 116.76(2) . .
O61 Dy9 Dy28 74.80(19) . .
O52 Dy9 Dy28 139.34(18) . .
O51 Dy9 Dy28 34.9(2) . .
O25 Dy9 Dy28 35.31(19) . .
O49 Dy9 Dy28 111.36(19) . .
O41 Dy9 Dy28 145.51(16) . .
O71 Dy9 Dy28 110.3(2) . .
O63W Dy9 Dy28 68.7(2) . .
Co3 Dy9 Dy28 54.06(3) . .
Dy14 Dy9 Dy28 151.64(2) . .
Dy15 Dy9 Dy28 60.656(16) . .
O39 Dy10 O83 117.2(3) . .
O39 Dy10 O34W 73.1(4) . .
O83 Dy10 O34W 102.4(4) . .
O39 Dy10 O82 64.8(3) . .
O83 Dy10 O82 54.5(3) . .
O34W Dy10 O82 74.2(4) . .
O39 Dy10 O26 145.5(3) . .
O83 Dy10 O26 63.9(3) . .
O34W Dy10 O26 141.3(4) . .
O82 Dy10 O26 115.1(3) . .
O39 Dy10 O27 77.9(3) . .
O83 Dy10 O27 128.0(3) . .
O34W Dy10 O27 129.2(4) . .
O82 Dy10 O27 127.5(3) . .
O26 Dy10 O27 76.9(3) . .
O39 Dy10 O53 73.8(3) . .
O83 Dy10 O53 77.6(3) . .
O34W Dy10 O53 142.4(3) . .
O82 Dy10 O53 75.9(3) . .
O26 Dy10 O53 73.1(2) . .
O27 Dy10 O53 58.5(2) . .
O39 Dy10 O36W 86.7(5) . .
O83 Dy10 O36W 151.2(4) . .
O34W Dy10 O36W 67.6(5) . .
O82 Dy10 O36W 137.7(5) . .
O26 Dy10 O36W 106.1(5) . .
O27 Dy10 O36W 69.9(5) . .
O53 Dy10 O36W 127.3(4) . .
O39 Dy10 O23W 142.8(4) . .
O83 Dy10 O23W 76.6(3) . .
O34W Dy10 O23W 70.0(4) . .
O82 Dy10 O23W 109.1(3) . .
O26 Dy10 O23W 71.5(3) . .
O27 Dy10 O23W 122.7(3) . .
O53 Dy10 O23W 142.7(3) . .
O36W Dy10 O23W 74.6(5) . .
O39 Dy10 C5 90.3(3) . .
O83 Dy10 C5 27.2(3) . .
O34W Dy10 C5 91.1(4) . .
O82 Dy10 C5 27.6(3) . .
O26 Dy10 C5 88.2(3) . .
O27 Dy10 C5 130.2(3) . .
O53 Dy10 C5 71.7(3) . .
O36W Dy10 C5 158.5(5) . .
O23W Dy10 C5 95.6(4) . .
O39 Dy10 Dy17 106.2(2) . .
O83 Dy10 Dy17 86.6(2) . .
O34W Dy10 Dy17 170.3(3) . .
O82 Dy10 Dy17 114.6(2) . .
O26 Dy10 Dy17 40.38(19) . .
O27 Dy10 Dy17 42.5(2) . .
O53 Dy10 Dy17 42.70(16) . .
O36W Dy10 Dy17 102.7(4) . .
O23W Dy10 Dy17 109.2(3) . .
C5 Dy10 Dy17 98.6(3) . .
O39 Dy10 Dy19 40.9(2) . .
O83 Dy10 Dy19 116.00(18) . .
O34W Dy10 Dy19 112.7(4) . .
O82 Dy10 Dy19 85.7(2) . .
O26 Dy10 Dy19 105.54(19) . .
O27 Dy10 Dy19 43.44(18) . .
O53 Dy10 Dy19 42.37(17) . .
O36W Dy10 Dy19 92.5(4) . .
O23W Dy10 Dy19 164.9(3) . .
C5 Dy10 Dy19 99.1(2) . .
Dy17 Dy10 Dy19 65.412(18) . .
O22 Dy11 O15 73.4(3) . .
O22 Dy11 O35 142.3(3) . .
O15 Dy11 O35 92.3(3) . .
O22 Dy11 O17 91.9(3) . .
O15 Dy11 O17 142.8(3) . .
O35 Dy11 O17 78.6(3) . .
O22 Dy11 O44 139.7(3) . .
O15 Dy11 O44 139.4(3) . .
O35 Dy11 O44 71.9(3) . .
O17 Dy11 O44 72.0(3) . .
O22 Dy11 O10 67.4(3) . .
O15 Dy11 O10 67.5(3) . .
O35 Dy11 O10 139.4(3) . .
O17 Dy11 O10 138.3(3) . .
O44 Dy11 O10 100.2(3) . .
O22 Dy11 O100 69.4(3) . .
O15 Dy11 O100 130.0(3) . .
O35 Dy11 O100 137.0(3) . .
O17 Dy11 O100 70.9(3) . .
O44 Dy11 O100 70.4(3) . .
O10 Dy11 O100 68.0(3) . .
O22 Dy11 O102 73.4(3) . .
O15 Dy11 O102 74.0(3) . .
O35 Dy11 O102 69.1(2) . .
O17 Dy11 O102 69.0(3) . .
O44 Dy11 O102 128.9(2) . .
O10 Dy11 O102 130.9(3) . .
O100 Dy11 O102 123.2(3) . .
O22 Dy11 O87 130.2(3) . .
O15 Dy11 O87 69.4(3) . .
O35 Dy11 O87 71.5(2) . .
O17 Dy11 O87 137.3(2) . .
O44 Dy11 O87 70.1(3) . .
O10 Dy11 O87 68.5(3) . .
O100 Dy11 O87 112.8(3) . .
O102 Dy11 O87 123.9(3) . .
O22 Dy11 Dy1 111.4(2) . .
O15 Dy11 Dy1 111.4(2) . .
O35 Dy11 Dy1 41.21(18) . .
O17 Dy11 Dy1 42.00(18) . .
O44 Dy11 Dy1 81.31(18) . .
O10 Dy11 Dy1 178.5(2) . .
O100 Dy11 Dy1 112.51(19) . .
O102 Dy11 Dy1 47.60(15) . .
O87 Dy11 Dy1 112.38(17) . .
O22 Dy11 Dy37 90.1(2) . .
O15 Dy11 Dy37 38.43(19) . .
O35 Dy11 Dy37 100.10(19) . .
O17 Dy11 Dy37 178.04(17) . .
O44 Dy11 Dy37 106.22(19) . .
O10 Dy11 Dy37 42.5(2) . .
O100 Dy11 Dy37 109.47(19) . .
O102 Dy11 Dy37 111.92(18) . .
O87 Dy11 Dy37 40.77(16) . .
Dy1 Dy11 Dy37 137.33(2) . .
O22 Dy11 Dy36 38.6(2) . .
O15 Dy11 Dy36 90.0(2) . .
O35 Dy11 Dy36 177.64(19) . .
O17 Dy11 Dy36 99.39(17) . .
O44 Dy11 Dy36 106.42(18) . .
O10 Dy11 Dy36 42.1(2) . .
O100 Dy11 Dy36 40.67(18) . .
O102 Dy11 Dy36 111.41(16) . .
O87 Dy11 Dy36 109.53(17) . .
Dy1 Dy11 Dy36 137.39(2) . .
Dy37 Dy11 Dy36 81.88(2) . .
O84 Dy12 O64 142.8(3) . .
O84 Dy12 O133 86.3(3) . .
O64 Dy12 O133 92.3(3) . .
O84 Dy12 O36 85.1(3) . .
O64 Dy12 O36 73.6(2) . .
O133 Dy12 O36 142.4(3) . .
O84 Dy12 O8 75.7(3) . .
O64 Dy12 O8 68.3(3) . .
O133 Dy12 O8 73.7(3) . .
O36 Dy12 O8 68.7(2) . .
O84 Dy12 O62W 137.5(3) . .
O64 Dy12 O62W 76.4(3) . .
O133 Dy12 O62W 73.6(3) . .
O36 Dy12 O62W 132.7(3) . .
O8 Dy12 O62W 130.1(3) . .
O84 Dy12 O71 100.1(3) . .
O64 Dy12 O71 105.0(3) . .
O133 Dy12 O71 139.1(3) . .
O36 Dy12 O71 78.5(3) . .
O8 Dy12 O71 147.1(2) . .
O62W Dy12 O71 74.9(3) . .
O84 Dy12 O52 65.6(3) . .
O64 Dy12 O52 150.5(2) . .
O133 Dy12 O52 79.5(3) . .
O36 Dy12 O52 128.5(2) . .
O8 Dy12 O52 133.8(3) . .
O62W Dy12 O52 74.1(3) . .
O71 Dy12 O52 67.2(3) . .
O84 Dy12 Dy8 121.80(18) . .
O64 Dy12 Dy8 38.51(16) . .
O133 Dy12 Dy8 128.5(2) . .
O36 Dy12 Dy8 37.79(19) . .
O8 Dy12 Dy8 73.53(18) . .
O62W Dy12 Dy8 99.6(2) . .
O71 Dy12 Dy8 81.97(19) . .
O52 Dy12 Dy8 149.14(19) . .
O84 Dy12 Dy6 112.3(2) . .
O64 Dy12 Dy6 34.86(19) . .
O133 Dy12 Dy6 70.1(2) . .
O36 Dy12 Dy6 79.58(18) . .
O8 Dy12 Dy6 37.32(18) . .
O62W Dy12 Dy6 95.7(2) . .
O71 Dy12 Dy6 138.8(2) . .
O52 Dy12 Dy6 149.61(17) . .
Dy8 Dy12 Dy6 59.721(15) . .
O84 Dy12 Dy5 70.27(18) . .
O64 Dy12 Dy5 75.24(18) . .
O133 Dy12 Dy5 109.3(2) . .
O36 Dy12 Dy5 33.93(19) . .
O8 Dy12 Dy5 36.52(16) . .
O62W Dy12 Dy5 151.6(2) . .
O71 Dy12 Dy5 110.89(17) . .
O52 Dy12 Dy5 134.27(17) . .
Dy8 Dy12 Dy5 55.678(14) . .
Dy6 Dy12 Dy5 60.992(14) . .
O84 Dy12 Dy9 77.4(2) . .
O64 Dy12 Dy9 136.57(19) . .
O133 Dy12 Dy9 110.1(2) . .
O36 Dy12 Dy9 103.58(18) . .
O8 Dy12 Dy9 152.57(18) . .
O62W Dy12 Dy9 75.16(19) . .
O71 Dy12 Dy9 35.64(19) . .
O52 Dy12 Dy9 31.95(18) . .
Dy8 Dy12 Dy9 117.27(2) . .
Dy6 Dy12 Dy9 170.10(2) . .
Dy5 Dy12 Dy9 126.359(18) . .
O94 Dy13 O44 142.3(3) . .
O94 Dy13 O146 87.2(3) . .
O44 Dy13 O146 92.1(3) . .
O94 Dy13 O17 85.4(3) . .
O44 Dy13 O17 74.3(3) . .
O146 Dy13 O17 145.8(3) . .
O94 Dy13 O59W 136.9(3) . .
O44 Dy13 O59W 77.4(3) . .
O146 Dy13 O59W 72.0(3) . .
O17 Dy13 O59W 132.1(3) . .
O94 Dy13 O58 73.8(3) . .
O44 Dy13 O58 69.4(3) . .
O146 Dy13 O58 76.4(3) . .
O17 Dy13 O58 69.5(2) . .
O59W Dy13 O58 132.6(3) . .
O94 Dy13 O54 66.8(3) . .
O44 Dy13 O54 149.6(3) . .
O146 Dy13 O54 78.5(3) . .
O17 Dy13 O54 127.7(3) . .
O59W Dy13 O54 72.2(3) . .
O58 Dy13 O54 133.9(2) . .
O94 Dy13 O99 101.0(3) . .
O44 Dy13 O99 104.1(3) . .
O146 Dy13 O99 138.6(3) . .
O17 Dy13 O99 75.6(3) . .
O59W Dy13 O99 74.8(3) . .
O58 Dy13 O99 145.0(3) . .
O54 Dy13 O99 68.2(3) . .
O94 Dy13 Dy11 121.8(2) . .
O44 Dy13 Dy11 38.22(18) . .
O146 Dy13 Dy11 128.5(2) . .
O17 Dy13 Dy11 38.18(19) . .
O59W Dy13 Dy11 100.2(2) . .
O58 Dy13 Dy11 73.40(17) . .
O54 Dy13 Dy11 149.27(16) . .
O99 Dy13 Dy11 81.1(2) . .
O94 Dy13 Dy7 111.25(19) . .
O44 Dy13 Dy7 35.33(17) . .
O146 Dy13 Dy7 70.7(2) . .
O17 Dy13 Dy7 81.16(18) . .
O59W Dy13 Dy7 97.1(2) . .
O58 Dy13 Dy7 38.37(17) . .
O54 Dy13 Dy7 149.19(17) . .
O99 Dy13 Dy7 138.2(2) . .
Dy11 Dy13 Dy7 59.701(15) . .
O94 Dy13 Dy1 69.7(2) . .
O44 Dy13 Dy1 75.5(2) . .
O146 Dy13 Dy1 111.0(2) . .
O17 Dy13 Dy1 35.67(17) . .
O59W Dy13 Dy1 152.8(2) . .
O58 Dy13 Dy1 35.29(16) . .
O54 Dy13 Dy1 134.94(19) . .
O99 Dy13 Dy1 109.9(2) . .
Dy11 Dy13 Dy1 55.825(15) . .
Dy7 Dy13 Dy1 60.947(15) . .
O94 Dy13 Dy3 78.46(19) . .
O44 Dy13 Dy3 135.96(18) . .
O146 Dy13 Dy3 109.8(2) . .
O17 Dy13 Dy3 101.27(18) . .
O59W Dy13 Dy3 74.2(2) . .
O58 Dy13 Dy3 151.31(17) . .
O54 Dy13 Dy3 32.70(16) . .
O99 Dy13 Dy3 36.0(2) . .
Dy11 Dy13 Dy3 116.759(18) . .
Dy7 Dy13 Dy3 170.23(2) . .
Dy1 Dy13 Dy3 125.889(19) . .
O50 Dy14 O41 74.1(3) . .
O50 Dy14 O84 115.5(2) . .
O41 Dy14 O84 75.6(3) . .
O50 Dy14 O52 145.4(3) . .
O41 Dy14 O52 73.0(2) . .
O84 Dy14 O52 65.4(3) . .
O50 Dy14 O26W 97.0(4) . .
O41 Dy14 O26W 131.4(4) . .
O84 Dy14 O26W 143.9(4) . .
O52 Dy14 O26W 96.9(4) . .
O50 Dy14 O49 77.7(3) . .
O41 Dy14 O49 58.2(2) . .
O84 Dy14 O49 126.8(3) . .
O52 Dy14 O49 76.3(3) . .
O26W Dy14 O49 73.2(4) . .
O50 Dy14 O85 65.6(2) . .
O41 Dy14 O85 76.7(2) . .
O84 Dy14 O85 52.6(3) . .
O52 Dy14 O85 115.7(3) . .
O26W Dy14 O85 143.5(4) . .
O49 Dy14 O85 128.1(2) . .
O50 Dy14 O31W 141.0(3) . .
O41 Dy14 O31W 142.8(3) . .
O84 Dy14 O31W 76.1(3) . .
O52 Dy14 O31W 73.5(3) . .
O26W Dy14 O31W 68.5(4) . .
O49 Dy14 O31W 127.0(3) . .
O85 Dy14 O31W 104.2(3) . .
O50 Dy14 O37W 72.4(3) . .
O41 Dy14 O37W 143.1(3) . .
O84 Dy14 O37W 105.4(4) . .
O52 Dy14 O37W 142.1(3) . .
O26W Dy14 O37W 68.4(4) . .
O49 Dy14 O37W 127.1(4) . .
O85 Dy14 O37W 75.6(3) . .
O31W Dy14 O37W 68.6(4) . .
O50 Dy14 C6 89.1(3) . .
O41 Dy14 C6 71.2(3) . .
O84 Dy14 C6 26.9(3) . .
O52 Dy14 C6 90.0(3) . .
O26W Dy14 C6 157.4(4) . .
O49 Dy14 C6 129.4(3) . .
O85 Dy14 C6 26.1(3) . .
O31W Dy14 C6 93.2(3) . .
O37W Dy14 C6 93.1(3) . .
O50 Dy14 Dy9 106.5(2) . .
O41 Dy14 Dy9 42.98(17) . .
O84 Dy14 Dy9 86.1(2) . .
O52 Dy14 Dy9 39.72(19) . .
O26W Dy14 Dy9 99.9(4) . .
O49 Dy14 Dy9 42.46(19) . .
O85 Dy14 Dy9 115.42(18) . .
O31W Dy14 Dy9 111.5(3) . .
O37W Dy14 Dy9 167.8(3) . .
C6 Dy14 Dy9 99.1(2) . .
O50 Dy14 Dy26 41.10(19) . .
O41 Dy14 Dy26 42.77(17) . .
O84 Dy14 Dy26 114.35(19) . .
O52 Dy14 Dy26 105.14(19) . .
O26W Dy14 Dy26 100.3(3) . .
O49 Dy14 Dy26 42.73(17) . .
O85 Dy14 Dy26 87.09(17) . .
O31W Dy14 Dy26 168.2(2) . .
O37W Dy14 Dy26 111.7(3) . .
C6 Dy14 Dy26 98.6(2) . .
Dy9 Dy14 Dy26 65.596(17) . .
O66 Dy15 O28 135.1(2) . .
O66 Dy15 O117 76.0(3) . .
O28 Dy15 O117 80.4(3) . .
O66 Dy15 O46 66.3(3) . .
O28 Dy15 O46 138.7(3) . .
O117 Dy15 O46 138.9(3) . .
O66 Dy15 O18 67.9(2) . .
O28 Dy15 O18 145.6(3) . .
O117 Dy15 O18 83.1(3) . .
O46 Dy15 O18 68.5(3) . .
O66 Dy15 O126 139.3(3) . .
O28 Dy15 O126 83.5(3) . .
O117 Dy15 O126 133.2(3) . .
O46 Dy15 O126 75.4(3) . .
O18 Dy15 O126 86.1(3) . .
O66 Dy15 O61 103.6(3) . .
O28 Dy15 O61 69.9(3) . .
O117 Dy15 O61 136.9(3) . .
O46 Dy15 O61 70.4(3) . .
O18 Dy15 O61 137.7(2) . .
O126 Dy15 O61 74.6(3) . .
O66 Dy15 O51 69.5(3) . .
O28 Dy15 O51 67.5(3) . .
O117 Dy15 O51 74.2(3) . .
O46 Dy15 O51 105.6(3) . .
O18 Dy15 O51 135.3(3) . .
O126 Dy15 O51 136.9(3) . .
O61 Dy15 O51 66.0(2) . .
O66 Dy15 O53W 129.0(3) . .
O28 Dy15 O53W 72.5(3) . .
O117 Dy15 O53W 67.4(3) . .
O46 Dy15 O53W 126.5(3) . .
O18 Dy15 O53W 73.4(3) . .
O126 Dy15 O53W 65.9(3) . .
O61 Dy15 O53W 127.4(3) . .
O51 Dy15 O53W 127.8(3) . .
O66 Dy15 Co3 130.20(18) . .
O28 Dy15 Co3 36.96(18) . .
O117 Dy15 Co3 115.1(2) . .
O46 Dy15 Co3 101.8(2) . .
O18 Dy15 Co3 155.58(17) . .
O126 Dy15 Co3 69.6(2) . .
O61 Dy15 Co3 34.09(19) . .
O51 Dy15 Co3 68.10(18) . .
O53W Dy15 Co3 97.8(2) . .
O66 Dy15 Dy26 35.64(18) . .
O28 Dy15 Dy26 138.04(18) . .
O117 Dy15 Dy26 111.5(2) . .
O46 Dy15 Dy26 34.7(2) . .
O18 Dy15 Dy26 76.25(19) . .
O126 Dy15 Dy26 109.7(2) . .
O61 Dy15 Dy26 75.65(18) . .
O51 Dy15 Dy26 77.2(2) . .
O53W Dy15 Dy26 149.5(2) . .
Co3 Dy15 Dy26 109.03(3) . .
O66 Dy15 Dy9 75.51(18) . .
O28 Dy15 Dy9 77.63(18) . .
O117 Dy15 Dy9 110.29(19) . .
O46 Dy15 Dy9 76.12(19) . .
O18 Dy15 Dy9 136.66(19) . .
O126 Dy15 Dy9 108.7(2) . .
O61 Dy15 Dy9 34.32(15) . .
O51 Dy15 Dy9 36.31(17) . .
O53W Dy15 Dy9 150.0(2) . .
Co3 Dy15 Dy9 54.84(3) . .
Dy26 Dy15 Dy9 60.433(16) . .
O95 Dy16 O48 143.6(3) . .
O95 Dy16 O148 88.2(3) . .
O48 Dy16 O148 91.9(3) . .
O95 Dy16 O63 85.0(3) . .
O48 Dy16 O63 73.5(3) . .
O148 Dy16 O63 143.4(3) . .
O95 Dy16 O56 75.0(3) . .
O48 Dy16 O56 69.9(3) . .
O148 Dy16 O56 75.5(2) . .
O63 Dy16 O56 68.0(2) . .
O95 Dy16 O64W 137.7(3) . .
O48 Dy16 O64W 76.4(3) . .
O148 Dy16 O64W 74.2(3) . .
O63 Dy16 O64W 131.1(3) . .
O56 Dy16 O64W 133.2(3) . .
O95 Dy16 O57 66.0(3) . .
O48 Dy16 O57 149.5(3) . .
O148 Dy16 O57 79.8(2) . .
O63 Dy16 O57 128.5(2) . .
O56 Dy16 O57 134.1(2) . .
O64W Dy16 O57 73.1(3) . .
O95 Dy16 O96 100.3(3) . .
O48 Dy16 O96 103.0(2) . .
O148 Dy16 O96 139.4(3) . .
O63 Dy16 O96 77.1(3) . .
O56 Dy16 O96 145.1(3) . .
O64W Dy16 O96 73.1(3) . .
O57 Dy16 O96 68.2(2) . .
O95 Dy16 Dy22 120.9(2) . .
O48 Dy16 Dy22 38.83(17) . .
O148 Dy16 Dy22 128.5(2) . .
O63 Dy16 Dy22 37.01(17) . .
O56 Dy16 Dy22 73.31(16) . .
O64W Dy16 Dy22 99.5(2) . .
O57 Dy16 Dy22 148.63(15) . .
O96 Dy16 Dy22 80.5(2) . .
O95 Dy16 Dy21 112.9(2) . .
O48 Dy16 Dy21 35.32(16) . .
O148 Dy16 Dy21 70.3(2) . .
O63 Dy16 Dy21 79.45(17) . .
O56 Dy16 Dy21 38.64(18) . .
O64W Dy16 Dy21 97.1(2) . .
O57 Dy16 Dy21 150.10(15) . .
O96 Dy16 Dy21 137.10(19) . .
Dy22 Dy16 Dy21 59.637(15) . .
O95 Dy16 Dy2 69.8(2) . .
O48 Dy16 Dy2 76.02(19) . .
O148 Dy16 Dy2 109.9(2) . .
O63 Dy16 Dy2 34.63(16) . .
O56 Dy16 Dy2 35.12(16) . .
O64W Dy16 Dy2 152.3(2) . .
O57 Dy16 Dy2 134.42(17) . .
O96 Dy16 Dy2 110.3(2) . .
Dy22 Dy16 Dy2 55.702(15) . .
Dy21 Dy16 Dy2 60.985(15) . .
O95 Dy16 Dy23 77.6(2) . .
O48 Dy16 Dy23 135.15(17) . .
O148 Dy16 Dy23 110.5(2) . .
O63 Dy16 Dy23 103.02(17) . .
O56 Dy16 Dy23 151.78(18) . .
O64W Dy16 Dy23 73.4(2) . .
O57 Dy16 Dy23 32.26(14) . .
O96 Dy16 Dy23 36.34(19) . .
Dy22 Dy16 Dy23 116.443(17) . .
Dy21 Dy16 Dy23 169.46(2) . .
Dy2 Dy16 Dy23 126.288(18) . .
O60 Dy17 O26 141.3(3) . .
O60 Dy17 O13 69.3(3) . .
O26 Dy17 O13 147.9(3) . .
O60 Dy17 O12 72.6(3) . .
O26 Dy17 O12 121.1(3) . .
O13 Dy17 O12 69.5(3) . .
O60 Dy17 O27 110.8(3) . .
O26 Dy17 O27 79.2(3) . .
O13 Dy17 O27 79.0(3) . .
O12 Dy17 O27 144.8(3) . .
O60 Dy17 O53 78.3(3) . .
O26 Dy17 O53 75.5(3) . .
O13 Dy17 O53 112.3(3) . .
O12 Dy17 O53 148.0(2) . .
O27 Dy17 O53 59.4(2) . .
O60 Dy17 O72 80.2(3) . .
O26 Dy17 O72 69.5(3) . .
O13 Dy17 O72 140.1(3) . .
O12 Dy17 O72 77.5(3) . .
O27 Dy17 O72 137.5(3) . .
O53 Dy17 O72 84.8(3) . .
O60 Dy17 O60W 143.0(3) . .
O26 Dy17 O60W 73.2(3) . .
O13 Dy17 O60W 81.4(3) . .
O12 Dy17 O60W 76.4(3) . .
O27 Dy17 O60W 84.0(3) . .
O53 Dy17 O60W 135.4(3) . .
O72 Dy17 O60W 112.2(3) . .
O60 Dy17 Co2 36.4(2) . .
O26 Dy17 Co2 136.1(2) . .
O13 Dy17 Co2 72.3(2) . .
O12 Dy17 Co2 37.74(17) . .
O27 Dy17 Co2 142.6(2) . .
O53 Dy17 Co2 110.68(17) . .
O72 Dy17 Co2 67.99(19) . .
O60W Dy17 Co2 113.9(2) . .
O60 Dy17 Dy10 121.8(2) . .
O26 Dy17 Dy10 42.3(2) . .
O13 Dy17 Dy10 122.1(2) . .
O12 Dy17 Dy10 163.12(19) . .
O27 Dy17 Dy10 43.1(2) . .
O53 Dy17 Dy10 43.63(17) . .
O72 Dy17 Dy10 95.47(19) . .
O60W Dy17 Dy10 92.5(2) . .
Co2 Dy17 Dy10 152.40(3) . .
O60 Dy17 Dy20 74.85(19) . .
O26 Dy17 Dy20 138.32(18) . .
O13 Dy17 Dy20 36.8(2) . .
O12 Dy17 Dy20 34.31(19) . .
O27 Dy17 Dy20 111.04(19) . .
O53 Dy17 Dy20 145.33(17) . .
O72 Dy17 Dy20 111.44(19) . .
O60W Dy17 Dy20 68.2(2) . .
Co2 Dy17 Dy20 54.41(3) . .
Dy10 Dy17 Dy20 151.10(2) . .
O60 Dy17 Dy29 35.33(19) . .
O26 Dy17 Dy29 158.7(2) . .
O13 Dy17 Dy29 38.11(19) . .
O12 Dy17 Dy29 79.78(19) . .
O27 Dy17 Dy29 85.01(19) . .
O53 Dy17 Dy29 84.24(17) . .
O72 Dy17 Dy29 115.49(18) . .
O60W Dy17 Dy29 119.5(2) . .
Co2 Dy17 Dy29 57.66(3) . .
Dy10 Dy17 Dy29 117.01(2) . .
Dy20 Dy17 Dy29 61.204(16) . .
O9 Dy18 O34 74.3(3) . .
O9 Dy18 O70 141.2(3) . .
O34 Dy18 O70 73.2(3) . .
O9 Dy18 O50W 80.9(3) . .
O34 Dy18 O50W 72.3(3) . .
O70 Dy18 O50W 108.3(3) . .
O9 Dy18 O61W 88.7(3) . .
O34 Dy18 O61W 140.9(3) . .
O70 Dy18 O61W 130.0(3) . .
O50W Dy18 O61W 70.4(3) . .
O9 Dy18 O69 153.2(3) . .
O34 Dy18 O69 97.5(3) . .
O70 Dy18 O69 52.9(3) . .
O50W Dy18 O69 72.3(3) . .
O61W Dy18 O69 82.0(3) . .
O9 Dy18 O105 121.2(3) . .
O34 Dy18 O105 145.7(3) . .
O70 Dy18 O105 78.5(3) . .
O50W Dy18 O105 136.5(3) . .
O61W Dy18 O105 73.1(3) . .
O69 Dy18 O105 80.0(3) . .
O9 Dy18 O24 78.2(3) . .
O34 Dy18 O24 68.4(3) . .
O70 Dy18 O24 70.7(3) . .
O50W Dy18 O24 139.1(3) . .
O61W Dy18 O24 142.8(3) . .
O69 Dy18 O24 123.2(3) . .
O105 Dy18 O24 84.3(3) . .
O9 Dy18 O106 70.7(3) . .
O34 Dy18 O106 131.3(3) . .
O70 Dy18 O106 118.5(3) . .
O50W Dy18 O106 131.6(3) . .
O61W Dy18 O106 70.8(3) . .
O69 Dy18 O106 128.2(3) . .
O105 Dy18 O106 50.6(3) . .
O24 Dy18 O106 72.1(3) . .
O9 Dy18 C15 96.3(4) . .
O34 Dy18 C15 147.0(4) . .
O70 Dy18 C15 99.5(3) . .
O50W Dy18 C15 138.6(4) . .
O61W Dy18 C15 68.3(4) . .
O69 Dy18 C15 103.4(3) . .
O105 Dy18 C15 24.9(3) . .
O24 Dy18 C15 78.7(4) . .
O106 Dy18 C15 25.8(3) . .
O9 Dy18 C1 156.0(3) . .
O34 Dy18 C1 82.0(3) . .
O70 Dy18 C1 25.7(3) . .
O50W Dy18 C1 88.9(3) . .
O61W Dy18 C1 108.3(3) . .
O69 Dy18 C1 27.5(3) . .
O105 Dy18 C1 80.8(3) . .
O24 Dy18 C1 96.3(3) . .
O106 Dy18 C1 130.3(3) . .
C15 Dy18 C1 105.5(4) . .
O9 Dy18 Dy8 96.9(2) . .
O34 Dy18 Dy8 39.85(19) . .
O70 Dy18 Dy8 44.35(19) . .
O50W Dy18 Dy8 108.0(2) . .
O61W Dy18 Dy8 173.9(2) . .
O69 Dy18 Dy8 91.9(2) . .
O105 Dy18 Dy8 105.8(2) . .
O24 Dy18 Dy8 41.7(2) . .
O106 Dy18 Dy8 113.4(2) . .
C15 Dy18 Dy8 113.4(3) . .
C1 Dy18 Dy8 65.6(2) . .
O136 Dy19 O14 82.3(3) . .
O136 Dy19 O45 142.8(3) . .
O14 Dy19 O45 69.5(3) . .
O136 Dy19 O39 72.4(3) . .
O14 Dy19 O39 147.5(3) . .
O45 Dy19 O39 141.6(3) . .
O136 Dy19 O68 75.4(3) . .
O14 Dy19 O68 69.1(3) . .
O45 Dy19 O68 72.2(3) . .
O39 Dy19 O68 121.3(3) . .
O136 Dy19 O53 134.8(3) . .
O14 Dy19 O53 112.0(3) . .
O45 Dy19 O53 79.8(3) . .
O39 Dy19 O53 75.1(3) . .
O68 Dy19 O53 149.7(3) . .
O136 Dy19 O27 83.9(3) . .
O14 Dy19 O27 79.5(3) . .
O45 Dy19 O27 112.9(3) . .
O39 Dy19 O27 78.0(3) . .
O68 Dy19 O27 144.1(3) . .
O53 Dy19 O27 58.9(2) . .
O136 Dy19 O88 111.3(3) . .
O14 Dy19 O88 139.5(3) . .
O45 Dy19 O88 79.1(3) . .
O39 Dy19 O88 70.6(2) . .
O68 Dy19 O88 77.6(3) . .
O53 Dy19 O88 85.9(2) . .
O27 Dy19 O88 137.9(3) . .
O136 Dy19 Co1 112.5(2) . .
O14 Dy19 Co1 72.1(2) . .
O45 Dy19 Co1 36.5(2) . .
O39 Dy19 Co1 136.36(19) . .
O68 Dy19 Co1 37.2(2) . .
O53 Dy19 Co1 112.73(17) . .
O27 Dy19 Co1 144.2(2) . .
O88 Dy19 Co1 67.49(18) . .
O136 Dy19 Dy10 92.0(2) . .
O14 Dy19 Dy10 122.5(2) . .
O45 Dy19 Dy10 123.3(2) . .
O39 Dy19 Dy10 41.3(2) . .
O68 Dy19 Dy10 162.2(2) . .
O53 Dy19 Dy10 43.49(17) . .
O27 Dy19 Dy10 43.1(2) . .
O88 Dy19 Dy10 95.78(17) . .
Co1 Dy19 Dy10 153.80(4) . .
O136 Dy19 Dy29 119.1(2) . .
O14 Dy19 Dy29 36.8(2) . .
O45 Dy19 Dy29 37.5(2) . .
O39 Dy19 Dy29 158.4(2) . .
O68 Dy19 Dy29 80.2(2) . .
O53 Dy19 Dy29 84.83(18) . .
O27 Dy19 Dy29 84.9(2) . .
O88 Dy19 Dy29 116.49(18) . .
Co1 Dy19 Dy29 59.33(4) . .
Dy10 Dy19 Dy29 117.38(2) . .
O136 Dy19 Dy17 119.9(2) . .
O14 Dy19 Dy17 76.7(2) . .
O45 Dy19 Dy17 77.4(2) . .
O39 Dy19 Dy17 98.4(2) . .
O68 Dy19 Dy17 140.2(2) . .
O53 Dy19 Dy17 37.19(16) . .
O27 Dy19 Dy17 37.4(2) . .
O88 Dy19 Dy17 121.08(18) . .
Co1 Dy19 Dy17 113.04(4) . .
Dy10 Dy19 Dy17 57.204(17) . .
Dy29 Dy19 Dy17 60.173(17) . .
O12 Dy20 O113 158.8(3) . .
O12 Dy20 O31 77.8(3) . .
O113 Dy20 O31 90.0(3) . .
O12 Dy20 O111 80.6(3) . .
O113 Dy20 O111 80.7(4) . .
O31 Dy20 O111 82.4(3) . .
O12 Dy20 O52W 127.6(3) . .
O113 Dy20 O52W 73.6(4) . .
O31 Dy20 O52W 127.8(3) . .
O111 Dy20 O52W 139.2(3) . .
O12 Dy20 O13 70.0(3) . .
O113 Dy20 O13 122.5(3) . .
O31 Dy20 O13 71.0(3) . .
O111 Dy20 O13 143.6(3) . .
O52W Dy20 O13 77.1(3) . .
O12 Dy20 O115 73.2(3) . 2_646
O113 Dy20 O115 115.6(3) . 2_646
O31 Dy20 O115 150.4(3) . 2_646
O111 Dy20 O115 87.1(3) . 2_646
O52W Dy20 O115 76.6(3) . 2_646
O13 Dy20 O115 103.8(3) . 2_646
O12 Dy20 O116 115.4(3) . 2_646
O113 Dy20 O116 67.5(3) . 2_646
O31 Dy20 O116 147.8(3) . 2_646
O111 Dy20 O116 71.8(3) . 2_646
O52W Dy20 O116 69.2(3) . 2_646
O13 Dy20 O116 140.3(3) . 2_646
O115 Dy20 O116 48.8(3) 2_646 2_646
O12 Dy20 C26 95.7(4) . 2_646
O113 Dy20 C26 91.3(4) . 2_646
O31 Dy20 C26 163.3(4) . 2_646
O111 Dy20 C26 81.3(4) . 2_646
O52W Dy20 C26 68.3(4) . 2_646
O13 Dy20 C26 121.6(4) . 2_646
O115 Dy20 C26 24.4(4) 2_646 2_646
O116 Dy20 C26 24.7(4) 2_646 2_646
O12 Dy20 Co2 38.83(18) . .
O113 Dy20 Co2 123.9(2) . .
O31 Dy20 Co2 40.55(19) . .
O111 Dy20 Co2 70.36(19) . .
O52W Dy20 Co2 150.4(3) . .
O13 Dy20 Co2 73.3(2) . .
O115 Dy20 Co2 109.8(2) 2_646 .
O116 Dy20 Co2 137.2(2) 2_646 .
C26 Dy20 Co2 128.3(3) 2_646 .
O12 Dy20 Dy17 35.8(2) . .
O113 Dy20 Dy17 158.1(3) . .
O31 Dy20 Dy17 79.09(19) . .
O111 Dy20 Dy17 116.0(2) . .
O52W Dy20 Dy17 98.1(3) . .
O13 Dy20 Dy17 35.9(2) . .
O115 Dy20 Dy17 80.8(3) 2_646 .
O116 Dy20 Dy17 129.43(19) 2_646 .
C26 Dy20 Dy17 104.7(3) 2_646 .
Co2 Dy20 Dy17 56.32(4) . .
O12 Dy20 Dy29 79.38(19) . .
O113 Dy20 Dy29 100.7(2) . .
O31 Dy20 Dy29 35.7(2) . .
O111 Dy20 Dy29 117.69(19) . .
O52W Dy20 Dy29 98.1(2) . .
O13 Dy20 Dy29 37.29(19) . .
O115 Dy20 Dy29 139.3(3) 2_646 .
O116 Dy20 Dy29 164.37(19) 2_646 .
C26 Dy20 Dy29 158.8(3) 2_646 .
Co2 Dy20 Dy29 57.55(3) . .
Dy17 Dy20 Dy29 59.681(16) . .
O85 Dy21 O48 142.5(3) . .
O85 Dy21 O47 84.5(2) . .
O48 Dy21 O47 74.8(3) . .
O85 Dy21 O149 86.4(3) . .
O48 Dy21 O149 91.8(3) . .
O47 Dy21 O149 143.4(3) . .
O85 Dy21 O65W 138.5(3) . .
O48 Dy21 O65W 75.4(3) . .
O47 Dy21 O65W 132.3(3) . .
O149 Dy21 O65W 73.4(3) . .
O85 Dy21 O56 74.1(3) . .
O48 Dy21 O56 69.2(2) . .
O47 Dy21 O56 67.8(2) . .
O149 Dy21 O56 75.6(3) . .
O65W Dy21 O56 131.4(3) . .
O85 Dy21 O50 65.9(3) . .
O48 Dy21 O50 150.2(3) . .
O47 Dy21 O50 127.9(3) . .
O149 Dy21 O50 79.0(3) . .
O65W Dy21 O50 74.8(3) . .
O56 Dy21 O50 133.4(2) . .
O85 Dy21 O80 100.9(3) . .
O48 Dy21 O80 104.6(2) . .
O47 Dy21 O80 77.6(3) . .
O149 Dy21 O80 139.1(3) . .
O65W Dy21 O80 75.0(3) . .
O56 Dy21 O80 145.3(2) . .
O50 Dy21 O80 68.1(2) . .
O85 Dy21 Dy22 121.58(17) . .
O48 Dy21 Dy22 39.00(18) . .
O47 Dy21 Dy22 38.34(18) . .
O149 Dy21 Dy22 128.65(19) . .
O65W Dy21 Dy22 98.94(19) . .
O56 Dy21 Dy22 73.16(15) . .
O50 Dy21 Dy22 149.47(18) . .
O80 Dy21 Dy22 81.39(16) . .
O85 Dy21 Dy16 111.39(19) . .
O48 Dy21 Dy16 35.01(18) . .
O47 Dy21 Dy16 80.06(19) . .
O149 Dy21 Dy16 70.46(19) . .
O65W Dy21 Dy16 95.7(2) . .
O56 Dy21 Dy16 38.21(18) . .
O50 Dy21 Dy16 149.43(18) . .
O80 Dy21 Dy16 138.38(16) . .
Dy22 Dy21 Dy16 59.705(15) . .
O85 Dy21 Dy2 69.78(17) . .
O48 Dy21 Dy2 75.76(18) . .
O47 Dy21 Dy2 34.08(19) . .
O149 Dy21 Dy2 110.0(2) . .
O65W Dy21 Dy2 151.1(2) . .
O56 Dy21 Dy2 35.22(17) . .
O50 Dy21 Dy2 134.06(18) . .
O80 Dy21 Dy2 110.32(18) . .
Dy22 Dy21 Dy2 55.682(14) . .
Dy16 Dy21 Dy2 60.863(15) . .
O23 Dy22 O2 73.0(3) . .
O23 Dy22 O63 141.4(3) . .
O2 Dy22 O63 92.6(3) . .
O23 Dy22 O47 92.3(3) . .
O2 Dy22 O47 141.5(3) . .
O63 Dy22 O47 76.9(2) . .
O23 Dy22 O48 140.1(3) . .
O2 Dy22 O48 139.8(3) . .
O63 Dy22 O48 71.9(2) . .
O47 Dy22 O48 72.1(2) . .
O23 Dy22 O33 66.4(3) . .
O2 Dy22 O33 67.0(3) . .
O63 Dy22 O33 140.8(3) . .
O47 Dy22 O33 139.5(3) . .
O48 Dy22 O33 101.7(3) . .
O23 Dy22 O97 131.4(3) . .
O2 Dy22 O97 70.8(3) . .
O63 Dy22 O97 71.7(3) . .
O47 Dy22 O97 135.8(2) . .
O48 Dy22 O97 69.2(2) . .
O33 Dy22 O97 70.0(3) . .
O23 Dy22 O90 72.8(3) . .
O2 Dy22 O90 72.6(3) . .
O63 Dy22 O90 68.7(2) . .
O47 Dy22 O90 69.1(2) . .
O48 Dy22 O90 129.4(2) . .
O33 Dy22 O90 128.8(2) . .
O97 Dy22 O90 123.6(3) . .
O23 Dy22 O79 71.0(3) . .
O2 Dy22 O79 131.1(3) . .
O63 Dy22 O79 135.8(2) . .
O47 Dy22 O79 71.9(2) . .
O48 Dy22 O79 69.2(2) . .
O33 Dy22 O79 68.7(2) . .
O97 Dy22 O79 111.8(3) . .
O90 Dy22 O79 124.5(2) . .
O23 Dy22 Dy2 110.6(2) . .
O2 Dy22 Dy2 110.8(2) . .
O63 Dy22 Dy2 40.80(18) . .
O47 Dy22 Dy2 40.75(18) . .
O48 Dy22 Dy2 81.61(17) . .
O33 Dy22 Dy2 176.6(2) . .
O97 Dy22 Dy2 112.08(19) . .
O90 Dy22 Dy2 47.81(14) . .
O79 Dy22 Dy2 112.22(16) . .
O23 Dy22 Dy35 39.0(2) . .
O2 Dy22 Dy35 90.0(2) . .
O63 Dy22 Dy35 177.31(16) . .
O47 Dy22 Dy35 100.60(19) . .
O48 Dy22 Dy35 106.56(18) . .
O33 Dy22 Dy35 41.4(2) . .
O97 Dy22 Dy35 110.00(19) . .
O90 Dy22 Dy35 111.35(17) . .
O79 Dy22 Dy35 41.81(15) . .
Dy2 Dy22 Dy35 137.18(2) . .
O23 Dy22 Dy32 90.1(2) . .
O2 Dy22 Dy32 39.0(2) . .
O63 Dy22 Dy32 100.85(17) . .
O47 Dy22 Dy32 177.51(19) . .
O48 Dy22 Dy32 106.35(17) . .
O33 Dy22 Dy32 42.38(19) . .
O97 Dy22 Dy32 41.87(17) . .
O90 Dy22 Dy32 111.10(15) . .
O79 Dy22 Dy32 109.53(16) . .
Dy2 Dy22 Dy32 137.49(2) . .
Dy35 Dy22 Dy32 81.680(18) . .
O55 Dy23 O57 139.3(3) . .
O55 Dy23 O162 145.6(3) . .
O57 Dy23 O162 72.6(3) . .
O55 Dy23 O37 71.8(3) . .
O57 Dy23 O37 147.2(2) . .
O162 Dy23 O37 81.6(3) . .
O55 Dy23 O19 72.8(3) . .
O57 Dy23 O19 122.0(3) . .
O162 Dy23 O19 77.8(3) . .
O37 Dy23 O19 69.8(3) . .
O55 Dy23 O59 77.5(3) . .
O57 Dy23 O59 75.1(2) . .
O162 Dy23 O59 134.0(3) . .
O37 Dy23 O59 111.6(3) . .
O19 Dy23 O59 148.2(3) . .
O55 Dy23 O38 110.9(3) . .
O57 Dy23 O38 79.2(3) . .
O162 Dy23 O38 83.5(3) . .
O37 Dy23 O38 78.0(3) . .
O19 Dy23 O38 144.6(3) . .
O59 Dy23 O38 58.7(3) . .
O55 Dy23 O96 78.3(3) . .
O57 Dy23 O96 70.2(2) . .
O162 Dy23 O96 112.3(3) . .
O37 Dy23 O96 140.4(2) . .
O19 Dy23 O96 77.1(3) . .
O59 Dy23 O96 85.8(3) . .
O38 Dy23 O96 138.2(3) . .
O55 Dy23 Co5 36.6(2) . .
O57 Dy23 Co5 136.47(18) . .
O162 Dy23 Co5 114.9(2) . .
O37 Dy23 Co5 72.97(17) . .
O19 Dy23 Co5 37.39(18) . .
O59 Dy23 Co5 111.09(17) . .
O38 Dy23 Co5 142.22(18) . .
O96 Dy23 Co5 67.52(17) . .
O55 Dy23 Dy4 120.9(2) . .
O57 Dy23 Dy4 41.86(18) . .
O162 Dy23 Dy4 91.40(19) . .
O37 Dy23 Dy4 121.38(18) . .
O19 Dy23 Dy4 163.53(19) . .
O59 Dy23 Dy4 43.40(16) . .
O38 Dy23 Dy4 43.38(19) . .
O96 Dy23 Dy4 96.05(18) . .
Co5 Dy23 Dy4 152.49(4) . .
O55 Dy23 Dy30 37.2(2) . .
O57 Dy23 Dy30 157.66(18) . .
O162 Dy23 Dy30 120.3(2) . .
O37 Dy23 Dy30 38.73(17) . .
O19 Dy23 Dy30 79.95(19) . .
O59 Dy23 Dy30 83.54(16) . .
O38 Dy23 Dy30 84.11(18) . .
O96 Dy23 Dy30 115.32(17) . .
Co5 Dy23 Dy30 58.12(3) . .
Dy4 Dy23 Dy30 116.43(2) . .
O55 Dy23 Dy34 76.56(19) . .
O57 Dy23 Dy34 138.84(18) . .
O162 Dy23 Dy34 69.06(19) . .
O37 Dy23 Dy34 36.65(18) . .
O19 Dy23 Dy34 34.8(2) . .
O59 Dy23 Dy34 144.76(16) . .
O38 Dy23 Dy34 110.2(2) . .
O96 Dy23 Dy34 111.62(18) . .
Co5 Dy23 Dy34 54.87(3) . .
Dy4 Dy23 Dy34 150.44(2) . .
Dy30 Dy23 Dy34 61.446(16) . .
O20 Dy24 O6 73.4(3) . .
O20 Dy24 O73 71.6(3) . .
O6 Dy24 O73 139.2(3) . .
O20 Dy24 O108 143.5(3) . .
O6 Dy24 O108 121.2(3) . .
O73 Dy24 O108 79.1(3) . .
O20 Dy24 O24 68.0(3) . .
O6 Dy24 O24 78.1(3) . .
O73 Dy24 O24 69.8(3) . .
O108 Dy24 O24 82.0(3) . .
O20 Dy24 O3W 142.2(3) . .
O6 Dy24 O3W 91.2(3) . .
O73 Dy24 O3W 129.5(3) . .
O108 Dy24 O3W 73.9(3) . .
O24 Dy24 O3W 143.4(3) . .
O20 Dy24 O29W 70.5(3) . .
O6 Dy24 O29W 76.8(3) . .
O73 Dy24 O29W 109.8(3) . .
O108 Dy24 O29W 142.0(3) . .
O24 Dy24 O29W 136.0(3) . .
O3W Dy24 O29W 72.5(3) . .
O20 Dy24 O74 97.6(3) . .
O6 Dy24 O74 153.7(3) . .
O73 Dy24 O74 52.8(3) . .
O108 Dy24 O74 80.8(3) . .
O24 Dy24 O74 122.1(3) . .
O3W Dy24 O74 81.0(3) . .
O29W Dy24 O74 76.9(3) . .
O20 Dy24 O107 130.7(3) . .
O6 Dy24 O107 71.3(3) . .
O73 Dy24 O107 119.1(3) . .
O108 Dy24 O107 49.9(3) . .
O24 Dy24 O107 71.9(3) . .
O3W Dy24 O107 71.6(3) . .
O29W Dy24 O107 130.7(3) . .
O74 Dy24 O107 128.1(3) . .
O20 Dy24 C2 82.0(3) . .
O6 Dy24 C2 155.2(3) . .
O73 Dy24 C2 26.1(3) . .
O108 Dy24 C2 81.0(3) . .
O24 Dy24 C2 95.9(3) . .
O3W Dy24 C2 106.7(4) . .
O29W Dy24 C2 92.1(3) . .
O74 Dy24 C2 26.9(3) . .
O107 Dy24 C2 130.1(3) . .
O20 Dy24 C18 145.4(3) . .
O6 Dy24 C18 97.1(3) . .
O73 Dy24 C18 99.9(3) . .
O108 Dy24 C18 24.3(3) . .
O24 Dy24 C18 77.6(3) . .
O3W Dy24 C18 69.1(4) . .
O29W Dy24 C18 141.0(4) . .
O74 Dy24 C18 103.4(3) . .
O107 Dy24 C18 25.7(3) . .
C2 Dy24 C18 105.2(4) . .
O20 Dy24 Dy8 39.59(19) . .
O6 Dy24 Dy8 96.3(2) . .
O73 Dy24 Dy8 42.92(18) . .
O108 Dy24 Dy8 103.9(2) . .
O24 Dy24 Dy8 41.6(2) . .
O3W Dy24 Dy8 172.1(2) . .
O29W Dy24 Dy8 106.9(2) . .
O74 Dy24 Dy8 91.2(2) . .
O107 Dy24 Dy8 113.1(2) . .
C2 Dy24 Dy8 65.4(3) . .
C18 Dy24 Dy8 112.1(3) . .
O21 Dy25 O11 76.7(3) . .
O21 Dy25 O7 70.1(3) . .
O11 Dy25 O7 69.7(3) . .
O21 Dy25 O160 148.9(3) . .
O11 Dy25 O160 77.8(3) . .
O7 Dy25 O160 84.5(3) . .
O21 Dy25 O165 81.6(3) . .
O11 Dy25 O165 77.5(3) . .
O7 Dy25 O165 140.5(3) . .
O160 Dy25 O165 109.9(3) . .
O21 Dy25 O42W 108.0(3) . .
O11 Dy25 O42W 140.1(3) . .
O7 Dy25 O42W 74.9(3) . .
O160 Dy25 O42W 81.2(3) . .
O165 Dy25 O42W 142.0(3) . .
O21 Dy25 O41W 139.6(3) . .
O11 Dy25 O41W 126.4(3) . .
O7 Dy25 O41W 144.5(3) . .
O160 Dy25 O41W 71.1(3) . .
O165 Dy25 O41W 73.8(3) . .
O42W Dy25 O41W 76.2(3) . .
O21 Dy25 O43W 71.9(3) . .
O11 Dy25 O43W 141.5(3) . .
O7 Dy25 O43W 117.6(3) . .
O160 Dy25 O43W 138.1(3) . .
O165 Dy25 O43W 76.4(3) . .
O42W Dy25 O43W 72.3(3) . .
O41W Dy25 O43W 71.5(3) . .
O21 Dy25 Co6 39.8(2) . .
O11 Dy25 Co6 38.87(19) . .
O7 Dy25 Co6 73.6(2) . .
O160 Dy25 Co6 116.7(2) . .
O165 Dy25 Co6 67.1(3) . .
O42W Dy25 Co6 141.6(3) . .
O41W Dy25 Co6 140.4(2) . .
O43W Dy25 Co6 104.1(2) . .
O21 Dy25 Dy3 76.96(19) . .
O11 Dy25 Dy3 35.8(2) . .
O7 Dy25 Dy3 35.3(2) . .
O160 Dy25 Dy3 71.9(2) . .
O165 Dy25 Dy3 112.8(2) . .
O42W Dy25 Dy3 105.2(2) . .
O41W Dy25 Dy3 142.23(19) . .
O43W Dy25 Dy3 145.8(2) . .
Co6 Dy25 Dy3 56.02(3) . .
O21 Dy25 Dy30 35.82(19) . .
O11 Dy25 Dy30 79.7(2) . .
O7 Dy25 Dy30 36.87(19) . .
O160 Dy25 Dy30 121.4(2) . .
O165 Dy25 Dy30 116.8(2) . .
O42W Dy25 Dy30 83.0(2) . .
O41W Dy25 Dy30 153.9(2) . .
O43W Dy25 Dy30 87.3(2) . .
Co6 Dy25 Dy30 58.59(3) . .
Dy3 Dy25 Dy30 58.788(15) . .
O46 Dy26 O138 143.7(3) . .
O46 Dy26 O66 69.4(3) . .
O138 Dy26 O66 82.4(3) . .
O46 Dy26 O50 140.5(3) . .
O138 Dy26 O50 73.1(3) . .
O66 Dy26 O50 148.2(2) . .
O46 Dy26 O30 73.5(3) . .
O138 Dy26 O30 75.5(3) . .
O66 Dy26 O30 69.8(3) . .
O50 Dy26 O30 121.1(3) . .
O46 Dy26 O49 112.3(3) . .
O138 Dy26 O49 83.1(3) . .
O66 Dy26 O49 79.2(3) . .
O50 Dy26 O49 78.1(3) . .
O30 Dy26 O49 144.1(3) . .
O46 Dy26 O41 80.6(3) . .
O138 Dy26 O41 132.6(3) . .
O66 Dy26 O41 111.9(3) . .
O50 Dy26 O41 73.4(3) . .
O30 Dy26 O41 151.7(2) . .
O49 Dy26 O41 57.8(2) . .
O46 Dy26 O80 78.6(3) . .
O138 Dy26 O80 112.6(3) . .
O66 Dy26 O80 139.3(2) . .
O50 Dy26 O80 70.6(2) . .
O30 Dy26 O80 77.6(3) . .
O49 Dy26 O80 137.9(3) . .
O41 Dy26 O80 86.1(2) . .
O46 Dy26 Co4 36.2(2) . .
O138 Dy26 Co4 114.1(2) . .
O66 Dy26 Co4 72.22(17) . .
O50 Dy26 Co4 136.39(17) . .
O30 Dy26 Co4 38.80(19) . .
O49 Dy26 Co4 143.6(2) . .
O41 Dy26 Co4 113.28(16) . .
O80 Dy26 Co4 67.13(18) . .
O46 Dy26 Dy14 122.5(2) . .
O138 Dy26 Dy14 91.6(2) . .
O66 Dy26 Dy14 122.14(17) . .
O50 Dy26 Dy14 41.17(18) . .
O30 Dy26 Dy14 161.7(2) . .
O49 Dy26 Dy14 43.03(19) . .
O41 Dy26 Dy14 41.87(17) . .
O80 Dy26 Dy14 95.95(18) . .
Co4 Dy26 Dy14 152.91(4) . .
O46 Dy26 Dy15 36.9(2) . .
O138 Dy26 Dy15 119.2(2) . .
O66 Dy26 Dy15 36.84(19) . .
O50 Dy26 Dy15 157.87(19) . .
O30 Dy26 Dy15 80.8(2) . .
O49 Dy26 Dy15 85.1(2) . .
O41 Dy26 Dy15 85.57(18) . .
O80 Dy26 Dy15 115.51(19) . .
Co4 Dy26 Dy15 58.57(3) . .
Dy14 Dy26 Dy15 117.20(2) . .
O46 Dy26 Dy27 74.6(2) . .
O138 Dy26 Dy27 69.2(2) . .
O66 Dy26 Dy27 36.44(19) . .
O50 Dy26 Dy27 139.65(19) . .
O30 Dy26 Dy27 34.67(19) . .
O49 Dy26 Dy27 110.57(18) . .
O41 Dy26 Dy27 145.46(18) . .
O80 Dy26 Dy27 111.54(19) . .
Co4 Dy26 Dy27 54.33(3) . .
Dy14 Dy26 Dy27 150.75(2) . .
Dy15 Dy26 Dy27 60.203(17) . .
O18 Dy27 O30 76.9(3) . .
O18 Dy27 O141 82.8(3) . .
O30 Dy27 O141 77.4(3) . .
O18 Dy27 O139 148.7(3) . .
O30 Dy27 O139 78.9(3) . .
O141 Dy27 O139 111.0(4) . .
O18 Dy27 O66 70.0(3) . .
O30 Dy27 O66 69.9(3) . .
O141 Dy27 O66 141.2(3) . .
O139 Dy27 O66 83.2(3) . .
O18 Dy27 O118 103.7(4) . .
O30 Dy27 O118 141.9(4) . .
O141 Dy27 O118 140.7(5) . .
O139 Dy27 O118 83.6(5) . .
O66 Dy27 O118 74.6(4) . .
O18 Dy27 O45W 141.3(3) . .
O30 Dy27 O45W 123.8(3) . .
O141 Dy27 O45W 72.4(3) . .
O139 Dy27 O45W 69.7(3) . .
O66 Dy27 O45W 144.5(3) . .
O118 Dy27 O45W 79.8(4) . .
O18 Dy27 O20W 74.1(3) . .
O30 Dy27 O20W 138.7(3) . .
O141 Dy27 O20W 70.4(4) . .
O139 Dy27 O20W 136.5(4) . .
O66 Dy27 O20W 124.3(4) . .
O118 Dy27 O20W 74.3(4) . .
O45W Dy27 O20W 69.8(4) . .
O18 Dy27 Co4 39.0(2) . .
O30 Dy27 Co4 39.4(2) . .
O141 Dy27 Co4 69.0(3) . .
O139 Dy27 Co4 118.0(2) . .
O66 Dy27 Co4 72.43(16) . .
O118 Dy27 Co4 137.3(4) . .
O45W Dy27 Co4 140.63(19) . .
O20W Dy27 Co4 103.3(3) . .
O18 Dy27 Dy15 36.38(18) . .
O30 Dy27 Dy15 81.2(2) . .
O141 Dy27 Dy15 118.8(3) . .
O139 Dy27 Dy15 120.0(2) . .
O66 Dy27 Dy15 36.86(18) . .
O118 Dy27 Dy15 78.7(4) . .
O45W Dy27 Dy15 155.0(2) . .
O20W Dy27 Dy15 92.1(3) . .
Co4 Dy27 Dy15 58.64(3) . .
O18 Dy27 Dy26 76.92(19) . .
O30 Dy27 Dy26 36.13(19) . .
O141 Dy27 Dy26 113.1(3) . .
O139 Dy27 Dy26 71.8(2) . .
O66 Dy27 Dy26 35.12(18) . .
O118 Dy27 Dy26 106.1(4) . .
O45W Dy27 Dy26 140.1(2) . .
O20W Dy27 Dy26 150.1(3) . .
Co4 Dy27 Dy26 55.55(3) . .
Dy15 Dy27 Dy26 59.528(17) . .
O116 Dy28 O28 89.7(3) . .
O116 Dy28 O110 78.9(3) . .
O28 Dy28 O110 81.0(3) . .
O116 Dy28 O51 124.2(3) . .
O28 Dy28 O51 71.6(3) . .
O110 Dy28 O51 142.9(3) . .
O116 Dy28 O25 157.0(3) . .
O28 Dy28 O25 77.3(3) . .
O110 Dy28 O25 80.3(3) . .
O51 Dy28 O25 69.7(3) . .
O116 Dy28 O4W 73.6(4) . .
O28 Dy28 O4W 124.1(3) . .
O110 Dy28 O4W 141.9(3) . .
O51 Dy28 O4W 75.2(3) . .
O25 Dy28 O4W 129.4(3) . .
O116 Dy28 O114 116.5(3) . 2_656
O28 Dy28 O114 150.6(3) . 2_656
O110 Dy28 O114 90.7(3) . 2_656
O51 Dy28 O114 100.9(3) . 2_656
O25 Dy28 O114 73.5(3) . 2_656
O4W Dy28 O114 78.8(3) . 2_656
O116 Dy28 O113 69.0(3) . 2_656
O28 Dy28 O113 149.4(3) . 2_656
O110 Dy28 O113 73.7(3) . 2_656
O51 Dy28 O113 138.5(3) . 2_656
O25 Dy28 O113 114.2(3) . 2_656
O4W Dy28 O113 72.0(3) . 2_656
O114 Dy28 O113 48.3(3) 2_656 2_656
O116 Dy28 C24 92.9(3) . 2_656
O28 Dy28 C24 162.4(3) . 2_656
O110 Dy28 C24 82.4(3) . 2_656
O51 Dy28 C24 120.3(3) . 2_656
O25 Dy28 C24 94.1(3) . 2_656
O4W Dy28 C24 73.2(3) . 2_656
O114 Dy28 C24 23.9(3) 2_656 2_656
O113 Dy28 C24 24.4(3) 2_656 2_656
O116 Dy28 Co3 122.7(2) . .
O28 Dy28 Co3 40.17(19) . .
O110 Dy28 Co3 69.4(2) . .
O51 Dy28 Co3 73.48(18) . .
O25 Dy28 Co3 38.71(18) . .
O4W Dy28 Co3 148.5(2) . .
O114 Dy28 Co3 110.5(2) 2_656 .
O113 Dy28 Co3 137.0(2) 2_656 .
C24 Dy28 Co3 126.9(2) 2_656 .
O116 Dy28 Dy9 158.5(2) . .
O28 Dy28 Dy9 78.2(2) . .
O110 Dy28 Dy9 116.0(2) . .
O51 Dy28 Dy9 34.92(18) . .
O25 Dy28 Dy9 36.2(2) . .
O4W Dy28 Dy9 98.4(3) . .
O114 Dy28 Dy9 80.3(2) 2_656 .
O113 Dy28 Dy9 128.4(2) 2_656 .
C24 Dy28 Dy9 104.0(3) 2_656 .
Co3 Dy28 Dy9 56.05(3) . .
O116 Dy28 Dy15 100.5(2) . .
O28 Dy28 Dy15 35.5(2) . .
O110 Dy28 Dy15 116.2(2) . .
O51 Dy28 Dy15 38.54(18) . .
O25 Dy28 Dy15 79.85(19) . .
O4W Dy28 Dy15 94.7(2) . .
O114 Dy28 Dy15 138.1(2) 2_656 .
O113 Dy28 Dy15 164.8(2) 2_656 .
C24 Dy28 Dy15 158.7(3) 2_656 .
Co3 Dy28 Dy15 57.76(3) . .
Dy9 Dy28 Dy15 59.587(15) . .
O60 Dy29 O67 136.5(3) . .
O60 Dy29 O119 137.4(3) . .
O67 Dy29 O119 83.3(3) . .
O60 Dy29 O14 102.8(3) . .
O67 Dy29 O14 67.7(3) . .
O119 Dy29 O14 75.7(3) . .
O60 Dy29 O31 70.9(3) . .
O67 Dy29 O31 145.2(3) . .
O119 Dy29 O31 81.5(3) . .
O14 Dy29 O31 136.5(3) . .
O60 Dy29 O45 69.3(3) . .
O67 Dy29 O45 68.2(3) . .
O119 Dy29 O45 138.9(3) . .
O14 Dy29 O45 66.6(3) . .
O31 Dy29 O45 138.0(3) . .
O60 Dy29 O54W 127.2(3) . .
O67 Dy29 O54W 74.1(3) . .
O119 Dy29 O54W 68.8(3) . .
O14 Dy29 O54W 130.0(3) . .
O31 Dy29 O54W 71.3(3) . .
O45 Dy29 O54W 125.8(3) . .
O60 Dy29 O13 65.9(3) . .
O67 Dy29 O13 135.4(3) . .
O119 Dy29 O13 74.3(3) . .
O14 Dy29 O13 69.5(3) . .
O31 Dy29 O13 68.9(3) . .
O45 Dy29 O13 105.6(3) . .
O54W Dy29 O13 128.6(3) . .
O60 Dy29 O125 73.8(3) . .
O67 Dy29 O125 87.0(3) . .
O119 Dy29 O125 134.1(3) . .
O14 Dy29 O125 139.6(3) . .
O31 Dy29 O125 81.6(3) . .
O45 Dy29 O125 75.0(3) . .
O54W Dy29 O125 65.4(3) . .
O13 Dy29 O125 135.7(3) . .
O60 Dy29 Dy19 74.4(2) . .
O67 Dy29 Dy19 76.5(2) . .
O119 Dy29 Dy19 110.8(2) . .
O14 Dy29 Dy19 35.4(2) . .
O31 Dy29 Dy19 138.18(18) . .
O45 Dy29 Dy19 35.74(19) . .
O54W Dy29 Dy19 150.5(2) . .
O13 Dy29 Dy19 76.2(2) . .
O125 Dy29 Dy19 110.2(3) . .
O60 Dy29 Dy17 33.79(17) . .
O67 Dy29 Dy17 136.7(2) . .
O119 Dy29 Dy17 110.1(2) . .
O14 Dy29 Dy17 76.0(2) . .
O31 Dy29 Dy17 77.99(18) . .
O45 Dy29 Dy17 76.49(19) . .
O54W Dy29 Dy17 149.1(3) . .
O13 Dy29 Dy17 35.9(2) . .
O125 Dy29 Dy17 107.5(2) . .
Dy19 Dy29 Dy17 60.202(17) . .
O60 Dy29 Dy40 134.7(2) . .
O67 Dy29 Dy40 34.3(2) . .
O119 Dy29 Dy40 66.3(2) . .
O14 Dy29 Dy40 36.6(2) . .
O31 Dy29 Dy40 147.75(18) . .
O45 Dy29 Dy40 73.7(2) . .
O54W Dy29 Dy40 95.6(3) . .
O13 Dy29 Dy40 101.1(2) . .
O125 Dy29 Dy40 120.5(3) . .
Dy19 Dy29 Dy40 60.272(17) . .
Dy17 Dy29 Dy40 112.46(2) . .
O55 Dy30 O16 70.0(3) . .
O55 Dy30 O21 137.5(3) . .
O16 Dy30 O21 145.2(3) . .
O55 Dy30 O42 69.0(3) . .
O16 Dy30 O42 137.5(3) . .
O21 Dy30 O42 69.7(3) . .
O55 Dy30 O7 106.5(3) . .
O16 Dy30 O7 135.3(3) . .
O21 Dy30 O7 66.8(3) . .
O42 Dy30 O7 68.6(3) . .
O55 Dy30 O37 68.3(3) . .
O16 Dy30 O37 67.3(3) . .
O21 Dy30 O37 134.9(2) . .
O42 Dy30 O37 106.6(3) . .
O7 Dy30 O37 70.2(3) . .
O55 Dy30 O171 135.2(3) . .
O16 Dy30 O171 73.4(3) . .
O21 Dy30 O171 72.0(3) . .
O42 Dy30 O171 133.5(3) . .
O7 Dy30 O171 117.7(3) . .
O37 Dy30 O171 119.0(3) . .
O55 Dy30 O170 74.6(3) . .
O16 Dy30 O170 81.8(3) . .
O21 Dy30 O170 86.6(3) . .
O42 Dy30 O170 77.0(3) . .
O7 Dy30 O170 141.9(3) . .
O37 Dy30 O170 137.8(3) . .
O171 Dy30 O170 75.4(3) . .
O55 Dy30 O172 140.5(3) . .
O16 Dy30 O172 80.6(3) . .
O21 Dy30 O172 80.8(3) . .
O42 Dy30 O172 140.8(3) . .
O7 Dy30 O172 76.5(3) . .
O37 Dy30 O172 76.4(3) . .
O171 Dy30 O172 52.1(3) . .
O170 Dy30 O172 127.4(3) . .
O55 Dy30 C81 146.1(4) . .
O16 Dy30 C81 76.0(4) . .
O21 Dy30 C81 74.1(4) . .
O42 Dy30 C81 143.9(4) . .
O7 Dy30 C81 97.5(4) . .
O37 Dy30 C81 98.8(4) . .
O171 Dy30 C81 25.5(4) . .
O170 Dy30 C81 100.8(4) . .
O172 Dy30 C81 26.7(3) . .
O55 Dy30 Dy3 76.04(17) . .
O16 Dy30 Dy3 137.61(19) . .
O21 Dy30 Dy3 77.02(18) . .
O42 Dy30 Dy3 36.24(19) . .
O7 Dy30 Dy3 37.0(2) . .
O37 Dy30 Dy3 77.09(16) . .
O171 Dy30 Dy3 147.4(2) . .
O170 Dy30 Dy3 113.0(2) . .
O172 Dy30 Dy3 113.30(19) . .
C81 Dy30 Dy3 133.5(3) . .
O55 Dy30 Dy23 35.43(17) . .
O16 Dy30 Dy23 76.37(19) . .
O21 Dy30 Dy23 138.27(17) . .
O42 Dy30 Dy23 77.0(2) . .
O7 Dy30 Dy23 78.2(2) . .
O37 Dy30 Dy23 36.76(17) . .
O171 Dy30 Dy23 148.1(2) . .
O170 Dy30 Dy23 110.0(2) . .
O172 Dy30 Dy23 113.13(19) . .
C81 Dy30 Dy23 134.6(3) . .
Dy3 Dy30 Dy23 61.282(15) . .
O91 Dy31 O29 141.6(3) . .
O91 Dy31 O2 75.7(3) . .
O29 Dy31 O2 112.5(3) . .
O91 Dy31 O23 75.1(3) . .
O29 Dy31 O23 72.9(3) . .
O2 Dy31 O23 71.1(3) . .
O91 Dy31 O155 119.3(4) . .
O29 Dy31 O155 77.9(4) . .
O2 Dy31 O155 142.6(3) . .
O23 Dy31 O155 143.2(4) . .
O91 Dy31 O5 144.0(3) . .
O29 Dy31 O5 69.8(3) . .
O2 Dy31 O5 74.1(3) . .
O23 Dy31 O5 112.5(3) . .
O155 Dy31 O5 76.7(4) . .
O91 Dy31 O14W 75.3(4) . .
O29 Dy31 O14W 142.7(4) . .
O2 Dy31 O14W 75.7(4) . .
O23 Dy31 O14W 139.8(3) . .
O155 Dy31 O14W 76.0(4) . .
O5 Dy31 O14W 78.5(4) . .
O91 Dy31 O21W 75.3(4) . .
O29 Dy31 O21W 76.7(4) . .
O2 Dy31 O21W 140.6(3) . .
O23 Dy31 O21W 75.9(3) . .
O155 Dy31 O21W 75.9(4) . .
O5 Dy31 O21W 140.3(3) . .
O14W Dy31 O21W 121.1(4) . .
O91 Dy31 O66W 69.4(5) . .
O29 Dy31 O66W 118.6(5) . .
O2 Dy31 O66W 128.4(5) . .
O23 Dy31 O66W 130.4(5) . .
O155 Dy31 O66W 49.9(6) . .
O5 Dy31 O66W 116.7(5) . .
O14W Dy31 O66W 59.6(6) . .
O21W Dy31 O66W 62.6(6) . .
O91 Dy31 Dy32 112.5(2) . .
O29 Dy31 Dy32 86.4(2) . .
O2 Dy31 Dy32 37.2(2) . .
O23 Dy31 Dy32 86.7(2) . .
O155 Dy31 Dy32 113.6(3) . .
O5 Dy31 Dy32 37.88(19) . .
O14W Dy31 Dy32 80.3(4) . .
O21W Dy31 Dy32 158.6(3) . .
O66W Dy31 Dy32 138.5(5) . .
O91 Dy31 Dy35 111.81(18) . .
O29 Dy31 Dy35 36.57(19) . .
O2 Dy31 Dy35 87.0(2) . .
O23 Dy31 Dy35 37.4(2) . .
O155 Dy31 Dy35 113.8(3) . .
O5 Dy31 Dy35 85.87(19) . .
O14W Dy31 Dy35 159.3(4) . .
O21W Dy31 Dy35 79.5(3) . .
O66W Dy31 Dy35 140.8(5) . .
Dy32 Dy31 Dy35 79.07(2) . .
O91 Dy31 Dy22 72.76(18) . .
O29 Dy31 Dy22 92.3(2) . .
O2 Dy31 Dy22 35.85(19) . .
O23 Dy31 Dy22 35.3(2) . .
O155 Dy31 Dy22 167.9(3) . .
O5 Dy31 Dy22 93.33(18) . .
O14W Dy31 Dy22 109.1(3) . .
O21W Dy31 Dy22 109.1(2) . .
O66W Dy31 Dy22 142.1(5) . .
Dy32 Dy31 Dy22 57.985(17) . .
Dy35 Dy31 Dy22 57.903(16) . .
O2 Dy32 O5 75.8(3) . .
O2 Dy32 O55W 142.8(3) . .
O5 Dy32 O55W 89.6(3) . .
O2 Dy32 O97 71.7(3) . .
O5 Dy32 O97 141.5(3) . .
O55W Dy32 O97 128.9(3) . .
O2 Dy32 O48W 73.8(3) . .
O5 Dy32 O48W 80.6(3) . .
O55W Dy32 O48W 70.1(3) . .
O97 Dy32 O48W 108.8(3) . .
O2 Dy32 O33 66.1(3) . .
O5 Dy32 O33 77.8(3) . .
O55W Dy32 O33 144.4(3) . .
O97 Dy32 O33 70.6(3) . .
O48W Dy32 O33 137.9(3) . .
O2 Dy32 O98 96.6(3) . .
O5 Dy32 O98 151.7(3) . .
O55W Dy32 O98 80.3(3) . .
O97 Dy32 O98 53.9(3) . .
O48W Dy32 O98 71.2(3) . .
O33 Dy32 O98 124.5(2) . .
O2 Dy32 O159 143.4(3) . .
O5 Dy32 O159 120.1(3) . .
O55W Dy32 O159 73.4(3) . .
O97 Dy32 O159 78.6(3) . .
O48W Dy32 O159 137.6(3) . .
O33 Dy32 O159 84.4(3) . .
O98 Dy32 O159 82.2(3) . .
O2 Dy32 O158 130.9(3) . .
O5 Dy32 O158 69.5(3) . .
O55W Dy32 O158 71.1(3) . .
O97 Dy32 O158 119.4(3) . .
O48W Dy32 O158 130.4(3) . .
O33 Dy32 O158 73.3(3) . .
O98 Dy32 O158 129.7(3) . .
O159 Dy32 O158 50.7(3) . .
O2 Dy32 C10 82.1(3) . .
O5 Dy32 C10 157.5(3) . .
O55W Dy32 C10 105.7(3) . .
O97 Dy32 C10 26.9(3) . .
O48W Dy32 C10 89.0(3) . .
O33 Dy32 C10 97.5(3) . .
O98 Dy32 C10 27.1(3) . .
O159 Dy32 C10 80.8(3) . .
O158 Dy32 C10 130.8(3) . .
O2 Dy32 C70 146.6(3) . .
O5 Dy32 C70 95.0(3) . .
O55W Dy32 C70 67.3(3) . .
O97 Dy32 C70 100.9(3) . .
O48W Dy32 C70 137.1(3) . .
O33 Dy32 C70 80.7(3) . .
O98 Dy32 C70 105.0(3) . .
O159 Dy32 C70 25.3(3) . .
O158 Dy32 C70 25.7(3) . .
C10 Dy32 C70 106.1(3) . .
O2 Dy32 Dy22 38.47(18) . .
O5 Dy32 Dy22 98.2(2) . .
O55W Dy32 Dy22 171.7(2) . .
O97 Dy32 Dy22 43.4(2) . .
O48W Dy32 Dy22 108.1(2) . .
O33 Dy32 Dy22 41.66(18) . .
O98 Dy32 Dy22 91.43(17) . .
O159 Dy32 Dy22 105.0(2) . .
O158 Dy32 Dy22 114.4(2) . .
C10 Dy32 Dy22 66.0(2) . .
C70 Dy32 Dy22 114.7(2) . .
O34 Dy33 O20 74.3(3) . .
O34 Dy33 O6 113.3(3) . .
O20 Dy33 O6 72.4(3) . .
O34 Dy33 O76 75.5(3) . .
O20 Dy33 O76 77.6(3) . .
O6 Dy33 O76 144.4(3) . .
O34 Dy33 O9 72.1(3) . .
O20 Dy33 O9 111.8(3) . .
O6 Dy33 O9 69.5(3) . .
O76 Dy33 O9 141.6(3) . .
O34 Dy33 O121 141.0(3) . .
O20 Dy33 O121 141.8(3) . .
O6 Dy33 O121 77.6(3) . .
O76 Dy33 O121 118.4(3) . .
O9 Dy33 O121 78.1(3) . .
O34 Dy33 O35W 142.4(4) . .
O20 Dy33 O35W 76.7(3) . .
O6 Dy33 O35W 79.2(3) . .
O76 Dy33 O35W 75.5(3) . .
O9 Dy33 O35W 142.2(4) . .
O121 Dy33 O35W 74.9(4) . .
O34 Dy33 O38W 75.4(3) . .
O20 Dy33 O38W 142.9(3) . .
O6 Dy33 O38W 140.6(3) . .
O76 Dy33 O38W 74.5(3) . .
O9 Dy33 O38W 78.1(3) . .
O121 Dy33 O38W 74.3(4) . .
O35W Dy33 O38W 118.3(4) . .
O34 Dy33 O122 129.3(6) . .
O20 Dy33 O122 125.4(6) . .
O6 Dy33 O122 117.2(6) . .
O76 Dy33 O122 66.7(6) . .
O9 Dy33 O122 122.0(6) . .
O121 Dy33 O122 51.9(7) . .
O35W Dy33 O122 55.8(6) . .
O38W Dy33 O122 63.0(6) . .
O34 Dy33 C32' 139.4(7) . .
O20 Dy33 C32' 142.2(6) . .
O6 Dy33 C32' 98.5(7) . .
O76 Dy33 C32' 93.4(7) . .
O9 Dy33 C32' 98.1(7) . .
O121 Dy33 C32' 25.0(7) . .
O35W Dy33 C32' 65.5(7) . .
O38W Dy33 C32' 64.0(7) . .
O122 Dy33 C32' 27.1(8) . .
O34 Dy33 Dy18 37.2(2) . .
O20 Dy33 Dy18 88.00(19) . .
O6 Dy33 Dy18 85.85(18) . .
O76 Dy33 Dy18 112.18(18) . .
O9 Dy33 Dy18 36.0(2) . .
O121 Dy33 Dy18 113.1(3) . .
O35W Dy33 Dy18 161.2(3) . .
O38W Dy33 Dy18 80.5(2) . .
O122 Dy33 Dy18 142.8(5) . .
C32' Dy33 Dy18 128.7(6) . .
O34 Dy33 Dy24 88.40(19) . .
O20 Dy33 Dy24 36.5(2) . .
O6 Dy33 Dy24 37.12(19) . .
O76 Dy33 Dy24 113.78(18) . .
O9 Dy33 Dy24 85.3(2) . .
O121 Dy33 Dy24 113.9(3) . .
O35W Dy33 Dy24 82.1(3) . .
O38W Dy33 Dy24 159.7(2) . .
O122 Dy33 Dy24 137.1(5) . .
C32' Dy33 Dy24 130.9(6) . .
Dy18 Dy33 Dy24 79.112(18) . .
O19 Dy34 O16 75.1(3) . .
O19 Dy34 O163 77.2(3) . .
O16 Dy34 O163 147.2(3) . .
O19 Dy34 O166 78.2(3) . .
O16 Dy34 O166 80.5(3) . .
O163 Dy34 O166 110.6(3) . .
O19 Dy34 O37 70.0(3) . .
O16 Dy34 O37 69.9(3) . .
O163 Dy34 O37 84.4(3) . .
O166 Dy34 O37 140.9(3) . .
O19 Dy34 O46W 141.0(3) . .
O16 Dy34 O46W 109.4(3) . .
O163 Dy34 O46W 82.0(3) . .
O166 Dy34 O46W 140.5(3) . .
O37 Dy34 O46W 75.4(3) . .
O19 Dy34 O44W 125.4(3) . .
O16 Dy34 O44W 140.1(3) . .
O163 Dy34 O44W 71.6(3) . .
O166 Dy34 O44W 72.6(3) . .
O37 Dy34 O44W 145.4(3) . .
O46W Dy34 O44W 76.9(3) . .
O19 Dy34 O39W 141.5(3) . .
O16 Dy34 O39W 72.9(3) . .
O163 Dy34 O39W 138.9(4) . .
O166 Dy34 O39W 75.9(3) . .
O37 Dy34 O39W 116.8(3) . .
O46W Dy34 O39W 71.3(3) . .
O44W Dy34 O39W 72.3(3) . .
O19 Dy34 Co5 38.05(18) . .
O16 Dy34 Co5 38.9(2) . .
O163 Dy34 Co5 115.3(2) . .
O166 Dy34 Co5 67.4(3) . .
O37 Dy34 Co5 73.51(18) . .
O46W Dy34 Co5 142.2(3) . .
O44W Dy34 Co5 139.2(2) . .
O39W Dy34 Co5 104.8(3) . .
O19 Dy34 Dy23 35.8(2) . .
O16 Dy34 Dy23 76.8(2) . .
O163 Dy34 Dy23 70.5(2) . .
O166 Dy34 Dy23 113.6(3) . .
O37 Dy34 Dy23 35.89(17) . .
O46W Dy34 Dy23 105.8(2) . .
O44W Dy34 Dy23 141.1(2) . .
O39W Dy34 Dy23 146.2(3) . .
Co5 Dy34 Dy23 56.09(3) . .
O19 Dy34 Dy30 78.5(2) . .
O16 Dy34 Dy30 35.2(2) . .
O163 Dy34 Dy30 121.4(2) . .
O166 Dy34 Dy30 115.3(2) . .
O37 Dy34 Dy30 37.11(16) . .
O46W Dy34 Dy30 84.8(3) . .
O44W Dy34 Dy30 156.0(2) . .
O39W Dy34 Dy30 87.4(3) . .
Co5 Dy34 Dy30 57.45(3) . .
Dy23 Dy34 Dy30 58.985(16) . .
O29 Dy35 O23 73.7(3) . .
O29 Dy35 O78 150.9(3) . .
O23 Dy35 O78 96.9(3) . .
O29 Dy35 O33 77.4(3) . .
O23 Dy35 O33 65.8(3) . .
O78 Dy35 O33 124.5(3) . .
O29 Dy35 O32W 89.4(3) . .
O23 Dy35 O32W 142.8(4) . .
O78 Dy35 O32W 81.9(3) . .
O33 Dy35 O32W 143.3(3) . .
O29 Dy35 O79 140.7(3) . .
O23 Dy35 O79 72.5(2) . .
O78 Dy35 O79 53.6(3) . .
O33 Dy35 O79 71.0(2) . .
O32W Dy35 O79 129.8(3) . .
O29 Dy35 O150 123.0(3) . .
O23 Dy35 O150 143.0(3) . .
O78 Dy35 O150 81.1(3) . .
O33 Dy35 O150 84.9(3) . .
O32W Dy35 O150 73.8(4) . .
O79 Dy35 O150 77.1(3) . .
O29 Dy35 O28W 77.3(3) . .
O23 Dy35 O28W 73.2(3) . .
O78 Dy35 O28W 73.7(3) . .
O33 Dy35 O28W 136.2(3) . .
O32W Dy35 O28W 70.9(4) . .
O79 Dy35 O28W 110.7(3) . .
O150 Dy35 O28W 138.9(3) . .
O29 Dy35 O151 72.3(3) . .
O23 Dy35 O151 130.4(3) . .
O78 Dy35 O151 129.2(3) . .
O33 Dy35 O151 72.3(3) . .
O32W Dy35 O151 71.0(4) . .
O79 Dy35 O151 117.4(3) . .
O150 Dy35 O151 50.7(3) . .
O28W Dy35 O151 130.7(3) . .
O29 Dy35 C62 98.9(3) . .
O23 Dy35 C62 144.7(4) . .
O78 Dy35 C62 103.8(3) . .
O33 Dy35 C62 78.9(3) . .
O32W Dy35 C62 69.4(4) . .
O79 Dy35 C62 97.3(3) . .
O150 Dy35 C62 24.1(3) . .
O28W Dy35 C62 140.1(4) . .
O151 Dy35 C62 26.6(3) . .
O29 Dy35 C4 154.1(3) . .
O23 Dy35 C4 81.0(3) . .
O78 Dy35 C4 27.6(3) . .
O33 Dy35 C4 97.2(3) . .
O32W Dy35 C4 108.3(3) . .
O79 Dy35 C4 26.3(3) . .
O150 Dy35 C4 81.0(3) . .
O28W Dy35 C4 90.5(3) . .
O151 Dy35 C4 130.7(3) . .
C62 Dy35 C4 104.9(3) . .
O29 Dy35 Dy22 96.2(2) . .
O23 Dy35 Dy22 37.9(2) . .
O78 Dy35 Dy22 91.82(19) . .
O33 Dy35 Dy22 41.60(18) . .
O32W Dy35 Dy22 173.8(2) . .
O79 Dy35 Dy22 44.54(18) . .
O150 Dy35 Dy22 105.1(2) . .
O28W Dy35 Dy22 107.6(2) . .
O151 Dy35 Dy22 113.3(2) . .
C62 Dy35 Dy22 112.2(3) . .
C4 Dy35 Dy22 65.6(2) . .
O22 Dy36 O4 74.2(3) . .
O22 Dy36 O100 72.1(3) . .
O4 Dy36 O100 140.2(3) . .
O22 Dy36 O58W 141.5(3) . .
O4 Dy36 O58W 90.1(3) . .
O100 Dy36 O58W 129.7(3) . .
O22 Dy36 O101 96.1(3) . .
O4 Dy36 O101 152.2(3) . .
O100 Dy36 O101 53.2(3) . .
O58W Dy36 O101 81.5(3) . .
O22 Dy36 O157 145.1(3) . .
O4 Dy36 O157 120.0(3) . .
O100 Dy36 O157 80.0(3) . .
O58W Dy36 O157 73.1(4) . .
O101 Dy36 O157 83.0(3) . .
O22 Dy36 O51W 73.6(3) . .
O4 Dy36 O51W 80.5(3) . .
O100 Dy36 O51W 109.0(3) . .
O58W Dy36 O51W 69.2(4) . .
O101 Dy36 O51W 71.7(3) . .
O157 Dy36 O51W 136.9(4) . .
O22 Dy36 O10 67.0(3) . .
O4 Dy36 O10 78.2(3) . .
O100 Dy36 O10 69.6(3) . .
O58W Dy36 O10 144.7(3) . .
O101 Dy36 O10 122.7(3) . .
O157 Dy36 O10 84.1(3) . .
O51W Dy36 O10 138.9(4) . .
O22 Dy36 O156 130.2(3) . .
O4 Dy36 O156 70.7(3) . .
O100 Dy36 O156 118.2(3) . .
O58W Dy36 O156 72.7(3) . .
O101 Dy36 O156 130.2(3) . .
O157 Dy36 O156 49.3(3) . .
O51W Dy36 O156 131.5(3) . .
O10 Dy36 O156 72.1(3) . .
O22 Dy36 C11 82.3(3) . .
O4 Dy36 C11 155.9(3) . .
O100 Dy36 C11 28.3(3) . .
O58W Dy36 C11 105.3(3) . .
O101 Dy36 C11 25.1(3) . .
O157 Dy36 C11 82.8(3) . .
O51W Dy36 C11 87.6(3) . .
O10 Dy36 C11 98.0(3) . .
O156 Dy36 C11 131.3(3) . .
O22 Dy36 C68 144.4(4) . .
O4 Dy36 C68 95.1(4) . .
O100 Dy36 C68 100.1(3) . .
O58W Dy36 C68 70.3(4) . .
O101 Dy36 C68 106.7(4) . .
O157 Dy36 C68 24.9(4) . .
O51W Dy36 C68 139.2(4) . .
O10 Dy36 C68 77.7(4) . .
O156 Dy36 C68 24.4(4) . .
C11 Dy36 C68 107.5(4) . .
O22 Dy36 Dy11 38.84(18) . .
O4 Dy36 Dy11 96.7(2) . .
O100 Dy36 Dy11 43.5(2) . .
O58W Dy36 Dy11 172.3(3) . .
O101 Dy36 Dy11 90.83(19) . .
O157 Dy36 Dy11 106.3(2) . .
O51W Dy36 Dy11 108.3(2) . .
O10 Dy36 Dy11 41.4(2) . .
O156 Dy36 Dy11 113.0(2) . .
C11 Dy36 Dy11 67.1(2) . .
C68 Dy36 Dy11 112.5(3) . .
O15 Dy37 O3 74.0(3) . .
O15 Dy37 O87 72.9(3) . .
O3 Dy37 O87 140.9(3) . .
O15 Dy37 O49W 141.7(3) . .
O3 Dy37 O49W 91.2(3) . .
O87 Dy37 O49W 127.9(3) . .
O15 Dy37 O89 97.3(3) . .
O3 Dy37 O89 151.9(3) . .
O87 Dy37 O89 53.8(3) . .
O49W Dy37 O89 79.2(3) . .
O15 Dy37 O145 144.0(4) . .
O3 Dy37 O145 120.8(4) . .
O87 Dy37 O145 78.3(3) . .
O49W Dy37 O145 73.9(4) . .
O89 Dy37 O145 82.1(3) . .
O15 Dy37 O33W 72.9(3) . .
O3 Dy37 O33W 80.2(3) . .
O87 Dy37 O33W 109.0(3) . .
O49W Dy37 O33W 69.7(3) . .
O89 Dy37 O33W 71.7(3) . .
O145 Dy37 O33W 138.2(4) . .
O15 Dy37 O10 67.1(3) . .
O3 Dy37 O10 77.9(3) . .
O87 Dy37 O10 70.4(3) . .
O49W Dy37 O10 145.1(3) . .
O89 Dy37 O10 124.1(3) . .
O145 Dy37 O10 83.4(4) . .
O33W Dy37 O10 138.2(3) . .
O15 Dy37 O144 130.7(3) . .
O3 Dy37 O144 70.1(3) . .
O87 Dy37 O144 119.3(3) . .
O49W Dy37 O144 72.0(3) . .
O89 Dy37 O144 129.5(3) . .
O145 Dy37 O144 50.7(3) . .
O33W Dy37 O144 130.3(3) . .
O10 Dy37 O144 73.1(3) . .
O15 Dy37 C7 83.3(3) . .
O3 Dy37 C7 157.0(4) . .
O87 Dy37 C7 26.7(3) . .
O49W Dy37 C7 104.6(3) . .
O89 Dy37 C7 27.2(3) . .
O145 Dy37 C7 80.3(3) . .
O33W Dy37 C7 89.6(3) . .
O10 Dy37 C7 97.0(3) . .
O144 Dy37 C7 130.4(3) . .
O15 Dy37 C56 145.8(4) . .
O3 Dy37 C56 96.3(3) . .
O87 Dy37 C56 99.5(3) . .
O49W Dy37 C56 69.4(4) . .
O89 Dy37 C56 104.6(3) . .
O145 Dy37 C56 24.6(3) . .
O33W Dy37 C56 138.8(4) . .
O10 Dy37 C56 78.9(4) . .
O144 Dy37 C56 26.2(3) . .
C7 Dy37 C56 104.8(3) . .
O15 Dy37 Dy11 38.9(2) . .
O3 Dy37 Dy11 96.6(2) . .
O87 Dy37 Dy11 44.33(18) . .
O49W Dy37 Dy11 171.4(2) . .
O89 Dy37 Dy11 92.2(2) . .
O145 Dy37 Dy11 105.1(3) . .
O33W Dy37 Dy11 107.8(2) . .
O10 Dy37 Dy11 41.5(2) . .
O144 Dy37 Dy11 114.2(3) . .
C7 Dy37 Dy11 66.9(3) . .
C56 Dy37 Dy11 113.3(3) . .
O56W Dy38 O104 76.0(3) . .
O56W Dy38 O22 143.8(3) . .
O104 Dy38 O22 76.0(3) . .
O56W Dy38 O15 79.1(3) . .
O104 Dy38 O15 77.4(3) . .
O22 Dy38 O15 72.7(3) . .
O56W Dy38 O3 79.8(4) . .
O104 Dy38 O3 144.3(3) . .
O22 Dy38 O3 111.8(3) . .
O15 Dy38 O3 72.6(3) . .
O56W Dy38 O4 140.3(3) . .
O104 Dy38 O4 142.6(3) . .
O22 Dy38 O4 72.8(3) . .
O15 Dy38 O4 111.7(3) . .
O3 Dy38 O4 68.5(3) . .
O56W Dy38 O152 70.2(4) . .
O104 Dy38 O152 117.4(4) . .
O22 Dy38 O152 144.5(4) . .
O15 Dy38 O152 140.0(4) . .
O3 Dy38 O152 77.3(4) . .
O4 Dy38 O152 79.8(4) . .
O56W Dy38 O25W 117.4(4) . .
O104 Dy38 O25W 75.0(4) . .
O22 Dy38 O25W 76.4(4) . .
O15 Dy38 O25W 142.5(3) . .
O3 Dy38 O25W 140.2(4) . .
O4 Dy38 O25W 78.0(4) . .
O152 Dy38 O25W 76.2(4) . .
O56W Dy38 O67W 57.3(8) . .
O104 Dy38 O67W 71.0(8) . .
O22 Dy38 O67W 131.2(8) . .
O15 Dy38 O67W 130.6(8) . .
O3 Dy38 O67W 116.1(8) . .
O4 Dy38 O67W 116.6(8) . .
O152 Dy38 O67W 46.5(8) . .
O25W Dy38 O67W 61.1(9) . .
O56W Dy38 Dy36 162.2(2) . .
O104 Dy38 Dy36 112.1(2) . .
O22 Dy38 Dy36 36.6(2) . .
O15 Dy38 Dy36 87.2(2) . .
O3 Dy38 Dy36 85.4(3) . .
O4 Dy38 Dy36 37.1(2) . .
O152 Dy38 Dy36 116.1(4) . .
O25W Dy38 Dy36 80.3(4) . .
O67W Dy38 Dy36 139.6(8) . .
O56W Dy38 Dy37 83.2(2) . .
O104 Dy38 Dy37 113.28(17) . .
O22 Dy38 Dy37 87.1(2) . .
O15 Dy38 Dy37 36.33(19) . .
O3 Dy38 Dy37 37.19(19) . .
O4 Dy38 Dy37 85.4(2) . .
O152 Dy38 Dy37 113.0(3) . .
O25W Dy38 Dy37 159.3(4) . .
O67W Dy38 Dy37 138.9(8) . .
Dy36 Dy38 Dy37 79.05(2) . .
O56W Dy38 Dy11 112.7(2) . .
O104 Dy38 Dy11 73.65(17) . .
O22 Dy38 Dy11 36.28(19) . .
O15 Dy38 Dy11 36.4(2) . .
O3 Dy38 Dy11 92.4(2) . .
O4 Dy38 Dy11 92.4(2) . .
O152 Dy38 Dy11 168.7(3) . .
O25W Dy38 Dy11 110.3(3) . .
O67W Dy38 Dy11 144.6(7) . .
Dy36 Dy38 Dy11 57.889(18) . .
Dy37 Dy38 Dy11 57.782(18) . .
O135 Dy39 O1 101.5(5) . .
O135 Dy39 O128 154.9(5) . .
O1 Dy39 O128 95.3(4) . .
O135 Dy39 O91 77.1(5) . .
O1 Dy39 O91 132.6(4) . .
O128 Dy39 O91 77.8(3) . .
O135 Dy39 O6W 70.1(9) . .
O1 Dy39 O6W 78.3(9) . .
O128 Dy39 O6W 132.2(8) . .
O91 Dy39 O6W 139.4(8) . .
O135 Dy39 O92 82.5(4) . .
O1 Dy39 O92 79.5(4) . .
O128 Dy39 O92 82.4(3) . .
O91 Dy39 O92 53.1(3) . .
O6W Dy39 O92 140.2(8) . .
O135 Dy39 O66W 86.6(7) . .
O1 Dy39 O66W 153.9(6) . .
O128 Dy39 O66W 86.3(6) . .
O91 Dy39 O66W 73.3(5) . .
O6W Dy39 O66W 81.4(9) . .
O92 Dy39 O66W 126.4(5) . .
O135 Dy39 O7W' 134.8(8) . .
O1 Dy39 O7W' 80.2(9) . .
O128 Dy39 O7W' 66.2(8) . .
O91 Dy39 O7W' 134.0(8) . .
O92 Dy39 O7W' 140.5(8) . .
O66W Dy39 O7W' 76.7(10) . .
O135 Dy39 C8 76.7(4) . .
O1 Dy39 C8 105.9(4) . .
O128 Dy39 C8 81.0(3) . .
O91 Dy39 C8 26.9(3) . .
O6W Dy39 C8 146.6(8) . .
O92 Dy39 C8 26.3(3) . .
O66W Dy39 C8 100.1(5) . .
O7W' Dy39 C8 147.1(8) . .
O135 Dy39 Dy43 70.2(4) . .
O1 Dy39 Dy43 31.6(3) . .
O128 Dy39 Dy43 126.4(3) . .
O91 Dy39 Dy43 126.1(2) . .
O6W Dy39 Dy43 63.4(8) . .
O92 Dy39 Dy43 80.6(2) . .
O66W Dy39 Dy43 142.5(5) . .
O7W' Dy39 Dy43 98.7(8) . .
C8 Dy39 Dy43 102.6(2) . .
O135 Dy39 Dy45 127.8(4) . .
O1 Dy39 Dy45 27.4(3) . .
O128 Dy39 Dy45 68.0(3) . .
O91 Dy39 Dy45 123.81(19) . .
O6W Dy39 Dy45 95.6(8) . .
O92 Dy39 Dy45 78.6(2) . .
O66W Dy39 Dy45 142.3(6) . .
O7W' Dy39 Dy45 68.0(8) . .
C8 Dy39 Dy45 102.4(2) . .
Dy43 Dy39 Dy45 58.95(3) . .
O67 Dy40 O68 76.0(3) . .
O67 Dy40 O120 95.6(3) . .
O68 Dy40 O120 145.9(3) . .
O67 Dy40 O143 84.8(3) . .
O68 Dy40 O143 77.4(3) . .
O120 Dy40 O143 135.5(3) . .
O67 Dy40 O14 69.2(3) . .
O68 Dy40 O14 68.7(3) . .
O120 Dy40 O14 77.4(3) . .
O143 Dy40 O14 141.0(3) . .
O67 Dy40 O137 147.6(3) . .
O68 Dy40 O137 80.2(3) . .
O120 Dy40 O137 91.8(3) . .
O143 Dy40 O137 111.2(4) . .
O14 Dy40 O137 81.8(3) . .
O67 Dy40 O18W 143.9(3) . .
O68 Dy40 O18W 125.2(3) . .
O120 Dy40 O18W 80.6(3) . .
O143 Dy40 O18W 74.0(3) . .
O14 Dy40 O18W 142.2(3) . .
O137 Dy40 O18W 68.4(3) . .
O67 Dy40 O16W 75.0(3) . .
O68 Dy40 O16W 136.7(3) . .
O120 Dy40 O16W 68.7(3) . .
O143 Dy40 O16W 68.6(4) . .
O14 Dy40 O16W 127.2(4) . .
O137 Dy40 O16W 136.5(3) . .
O18W Dy40 O16W 70.2(4) . .
O67 Dy40 Co1 39.9(2) . .
O68 Dy40 Co1 38.2(2) . .
O120 Dy40 Co1 133.0(3) . .
O143 Dy40 Co1 69.0(2) . .
O14 Dy40 Co1 72.5(2) . .
O137 Dy40 Co1 118.1(2) . .
O18W Dy40 Co1 142.1(2) . .
O16W Dy40 Co1 102.6(2) . .
O67 Dy40 Dy19 76.7(2) . .
O68 Dy40 Dy19 35.6(2) . .
O120 Dy40 Dy19 110.5(2) . .
O143 Dy40 Dy19 112.8(2) . .
O14 Dy40 Dy19 34.7(2) . .
O137 Dy40 Dy19 71.2(2) . .
O18W Dy40 Dy19 138.4(3) . .
O16W Dy40 Dy19 151.4(3) . .
Co1 Dy40 Dy19 55.80(4) . .
O67 Dy40 Dy29 35.9(2) . .
O68 Dy40 Dy29 80.0(2) . .
O120 Dy40 Dy29 74.8(2) . .
O143 Dy40 Dy29 120.1(2) . .
O14 Dy40 Dy29 36.7(2) . .
O137 Dy40 Dy29 118.4(2) . .
O18W Dy40 Dy29 154.5(3) . .
O16W Dy40 Dy29 94.4(3) . .
Co1 Dy40 Dy29 59.42(4) . .
Dy19 Dy40 Dy29 59.430(17) . .
O3 Dy41 O153 79.2(4) . .
O3 Dy41 O4 69.6(3) . .
O153 Dy41 O4 79.7(4) . .
O3 Dy41 O19W 145.5(4) . .
O153 Dy41 O19W 106.7(5) . .
O4 Dy41 O19W 144.5(4) . .
O3 Dy41 O144 73.3(3) . .
O153 Dy41 O144 140.6(4) . .
O4 Dy41 O144 115.0(3) . .
O19W Dy41 O144 82.5(4) . .
O3 Dy41 O10W 79.5(4) . .
O153 Dy41 O10W 69.8(5) . .
O4 Dy41 O10W 140.0(4) . .
O19W Dy41 O10W 71.4(5) . .
O144 Dy41 O10W 77.8(4) . .
O3 Dy41 O156 113.1(3) . .
O153 Dy41 O156 141.3(4) . .
O4 Dy41 O156 71.8(3) . .
O19W Dy41 O156 83.9(5) . .
O144 Dy41 O156 76.6(4) . .
O10W Dy41 O156 146.3(4) . .
O3 Dy41 O15W 139.1(4) . .
O153 Dy41 O15W 71.4(5) . .
O4 Dy41 O15W 77.5(4) . .
O19W Dy41 O15W 72.1(5) . .
O144 Dy41 O15W 145.1(5) . .
O10W Dy41 O15W 114.5(5) . .
O156 Dy41 O15W 77.3(4) . .
O3 Dy41 Dy37 35.2(2) . .
O153 Dy41 Dy37 113.6(3) . .
O4 Dy41 Dy37 83.8(2) . .
O19W Dy41 Dy37 122.0(3) . .
O144 Dy41 Dy37 40.2(3) . .
O10W Dy41 Dy37 85.3(3) . .
O156 Dy41 Dy37 89.1(2) . .
O15W Dy41 Dy37 159.6(4) . .
O3 Dy41 Dy36 83.6(2) . .
O153 Dy41 Dy36 113.9(3) . .
O4 Dy41 Dy36 34.9(2) . .
O19W Dy41 Dy36 121.6(4) . .
O144 Dy41 Dy36 90.7(3) . .
O10W Dy41 Dy36 161.6(3) . .
O156 Dy41 Dy36 38.7(2) . .
O15W Dy41 Dy36 83.1(4) . .
Dy37 Dy41 Dy36 76.79(2) . .
O3 Dy41 Dy38 34.9(2) . .
O153 Dy41 Dy38 73.5(3) . .
O4 Dy41 Dy38 35.1(2) . .
O19W Dy41 Dy38 179.5(4) . .
O144 Dy41 Dy38 97.5(3) . .
O10W Dy41 Dy38 109.0(4) . .
O156 Dy41 Dy38 95.7(2) . .
O15W Dy41 Dy38 107.7(4) . .
Dy37 Dy41 Dy38 58.082(19) . .
Dy36 Dy41 Dy38 57.89(2) . .
O5 Dy42 O13W 143.7(4) . .
O5 Dy42 O151 115.5(3) . .
O13W Dy42 O151 80.8(4) . .
O5 Dy42 O158 72.7(3) . .
O13W Dy42 O158 80.9(5) . .
O151 Dy42 O158 76.6(3) . .
O5 Dy42 O29 70.3(3) . .
O13W Dy42 O29 145.3(4) . .
O151 Dy42 O29 74.0(3) . .
O158 Dy42 O29 115.0(3) . .
O5 Dy42 O12W 78.6(4) . .
O13W Dy42 O12W 72.0(5) . .
O151 Dy42 O12W 145.4(4) . .
O158 Dy42 O12W 78.3(4) . .
O29 Dy42 O12W 139.2(4) . .
O5 Dy42 O9W 142.9(4) . .
O13W Dy42 O9W 69.1(5) . .
O151 Dy42 O9W 78.7(4) . .
O158 Dy42 O9W 143.7(4) . .
O29 Dy42 O9W 82.6(4) . .
O12W Dy42 O9W 109.8(4) . .
O5 Dy42 O154 78.4(4) . .
O13W Dy42 O154 111.1(5) . .
O151 Dy42 O154 139.3(4) . .
O158 Dy42 O154 142.2(4) . .
O29 Dy42 O154 76.0(4) . .
O12W Dy42 O154 72.4(5) . .
O9W Dy42 O154 70.6(4) . .
O5 Dy42 Dy35 85.07(19) . .
O13W Dy42 Dy35 120.5(3) . .
O151 Dy42 Dy35 40.5(2) . .
O158 Dy42 Dy35 91.1(2) . .
O29 Dy42 Dy35 35.29(19) . .
O12W Dy42 Dy35 162.5(3) . .
O9W Dy42 Dy35 87.0(3) . .
O154 Dy42 Dy35 110.4(3) . .
O5 Dy42 Dy32 35.2(2) . .
O13W Dy42 Dy32 120.7(4) . .
O151 Dy42 Dy32 89.7(2) . .
O158 Dy42 Dy32 40.2(3) . .
O29 Dy42 Dy32 83.1(2) . .
O12W Dy42 Dy32 86.3(3) . .
O9W Dy42 Dy32 163.6(3) . .
O154 Dy42 Dy32 113.4(3) . .
Dy35 Dy42 Dy32 76.727(19) . .
O5 Dy42 Dy31 36.1(2) . .
O13W Dy42 Dy31 177.7(3) . .
O151 Dy42 Dy31 97.4(2) . .
O158 Dy42 Dy31 97.3(3) . .
O29 Dy42 Dy31 34.4(2) . .
O12W Dy42 Dy31 109.2(3) . .
O9W Dy42 Dy31 112.0(3) . .
O154 Dy42 Dy31 71.2(3) . .
Dy35 Dy42 Dy31 57.907(17) . .
Dy32 Dy42 Dy31 57.732(19) . .
O134 Dy43 O131 156.3(5) . .
O134 Dy43 O1 101.5(5) . .
O131 Dy43 O1 96.3(5) . .
O134 Dy43 O104 77.2(4) . .
O131 Dy43 O104 79.2(4) . .
O1 Dy43 O104 132.0(4) . .
O134 Dy43 O103 83.5(4) . .
O131 Dy43 O103 84.6(3) . .
O1 Dy43 O103 79.2(4) . .
O104 Dy43 O103 52.9(3) . .
O134 Dy43 O6W' 67.8(10) . .
O131 Dy43 O6W' 129.7(10) . .
O1 Dy43 O6W' 85.6(10) . .
O104 Dy43 O6W' 133.5(10) . .
O103 Dy43 O6W' 144.0(10) . .
O134 Dy43 O8W 133.2(8) . .
O131 Dy43 O8W 66.6(7) . .
O1 Dy43 O8W 75.4(8) . .
O104 Dy43 O8W 139.3(7) . .
O103 Dy43 O8W 138.6(7) . .
O134 Dy43 O67W 84.5(8) . .
O131 Dy43 O67W 83.3(8) . .
O1 Dy43 O67W 162.1(7) . .
O104 Dy43 O67W 65.6(7) . .
O103 Dy43 O67W 118.5(7) . .
O6W' Dy43 O67W 81.1(11) . .
O8W Dy43 O67W 88.2(10) . .
O134 Dy43 C12 80.6(4) . .
O131 Dy43 C12 79.6(4) . .
O1 Dy43 C12 105.6(4) . .
O104 Dy43 C12 26.4(3) . .
O103 Dy43 C12 26.6(3) . .
O6W' Dy43 C12 148.0(10) . .
O8W Dy43 C12 146.0(7) . .
O67W Dy43 C12 91.9(7) . .
O134 Dy43 Dy45 129.9(4) . .
O131 Dy43 Dy45 67.4(3) . .
O1 Dy43 Dy45 29.0(3) . .
O104 Dy43 Dy45 124.15(19) . .
O103 Dy43 Dy45 79.7(2) . .
O6W' Dy43 Dy45 101.9(10) . .
O8W Dy43 Dy45 62.3(7) . .
O67W Dy43 Dy45 144.4(7) . .
C12 Dy43 Dy45 101.7(3) . .
O134 Dy43 Dy39 69.3(4) . .
O131 Dy43 Dy39 127.9(3) . .
O1 Dy43 Dy39 32.3(3) . .
O104 Dy43 Dy39 123.7(2) . .
O103 Dy43 Dy39 78.92(19) . .
O6W' Dy43 Dy39 71.1(10) . .
O8W Dy43 Dy39 95.4(7) . .
O67W Dy43 Dy39 147.2(6) . .
C12 Dy43 Dy39 102.5(3) . .
Dy45 Dy43 Dy39 61.25(3) . .
O9 Dy44 O6 69.9(3) . .
O9 Dy44 O106 72.3(3) . .
O6 Dy44 O106 114.3(3) . .
O9 Dy44 O123 78.9(4) . .
O6 Dy44 O123 76.8(4) . .
O106 Dy44 O123 142.1(4) . .
O9 Dy44 O17W 141.0(3) . .
O6 Dy44 O17W 79.4(4) . .
O106 Dy44 O17W 144.7(3) . .
O123 Dy44 O17W 71.0(4) . .
O9 Dy44 O107 112.7(3) . .
O6 Dy44 O107 72.7(3) . .
O106 Dy44 O107 75.2(3) . .
O123 Dy44 O107 140.3(4) . .
O17W Dy44 O107 78.8(4) . .
O9 Dy44 O1W 144.8(4) . .
O6 Dy44 O1W 144.2(3) . .
O106 Dy44 O1W 81.5(3) . .
O123 Dy44 O1W 111.2(4) . .
O17W Dy44 O1W 71.4(4) . .
O107 Dy44 O1W 81.6(4) . .
O9 Dy44 O2W 78.1(4) . .
O6 Dy44 O2W 139.4(3) . .
O106 Dy44 O2W 77.3(3) . .
O123 Dy44 O2W 73.0(4) . .
O17W Dy44 O2W 114.4(4) . .
O107 Dy44 O2W 145.1(3) . .
O1W Dy44 O2W 73.5(4) . .
O9 Dy44 Dy18 33.77(19) . .
O6 Dy44 Dy18 83.5(2) . .
O106 Dy44 Dy18 40.4(2) . .
O123 Dy44 Dy18 112.3(3) . .
O17W Dy44 Dy18 161.4(3) . .
O107 Dy44 Dy18 89.1(2) . .
O1W Dy44 Dy18 121.2(3) . .
O2W Dy44 Dy18 83.5(3) . .
O9 Dy44 Dy24 83.4(2) . .
O6 Dy44 Dy24 35.13(17) . .
O106 Dy44 Dy24 89.6(2) . .
O123 Dy44 Dy24 111.3(3) . .
O17W Dy44 Dy24 85.1(3) . .
O107 Dy44 Dy24 39.3(2) . .
O1W Dy44 Dy24 120.1(3) . .
O2W Dy44 Dy24 159.9(3) . .
Dy18 Dy44 Dy24 76.672(19) . .
O9 Dy44 Dy33 35.6(2) . .
O6 Dy44 Dy33 34.82(19) . .
O106 Dy44 Dy33 97.3(2) . .
O123 Dy44 Dy33 70.8(3) . .
O17W Dy44 Dy33 109.0(3) . .
O107 Dy44 Dy33 96.3(2) . .
O1W Dy44 Dy33 177.8(3) . .
O2W Dy44 Dy33 108.1(3) . .
Dy18 Dy44 Dy33 57.892(17) . .
Dy24 Dy44 Dy33 57.995(17) . .
O1 Dy45 O129 97.5(5) . .
O1 Dy45 O130 100.0(5) . .
O129 Dy45 O130 155.7(4) . .
O1 Dy45 O76 131.7(4) . .
O129 Dy45 O76 78.1(3) . .
O130 Dy45 O76 77.7(3) . .
O1 Dy45 O8W' 76.8(10) . .
O129 Dy45 O8W' 132.0(8) . .
O130 Dy45 O8W' 69.0(8) . .
O76 Dy45 O8W' 140.1(9) . .
O1 Dy45 O7W 78.9(9) . .
O129 Dy45 O7W 69.0(8) . .
O130 Dy45 O7W 131.0(8) . .
O76 Dy45 O7W 138.2(8) . .
O1 Dy45 O77 79.8(4) . .
O129 Dy45 O77 83.3(3) . .
O130 Dy45 O77 83.4(4) . .
O76 Dy45 O77 51.9(3) . .
O8W' Dy45 O77 139.6(9) . .
O7W Dy45 O77 142.2(9) . .
O1 Dy45 O122 156.2(6) . .
O129 Dy45 O122 88.6(6) . .
O130 Dy45 O122 82.2(7) . .
O76 Dy45 O122 72.0(6) . .
O8W' Dy45 O122 82.0(11) . .
O7W Dy45 O122 81.9(10) . .
O77 Dy45 O122 123.9(6) . .
O1 Dy45 C3 106.8(4) . .
O129 Dy45 C3 80.2(3) . .
O130 Dy45 C3 78.8(3) . .
O76 Dy45 C3 24.9(3) . .
O8W' Dy45 C3 147.6(8) . .
O7W Dy45 C3 149.1(8) . .
O77 Dy45 C3 27.0(3) . .
O122 Dy45 C3 96.9(6) . .
O1 Dy45 Dy43 30.5(3) . .
O129 Dy45 Dy43 127.6(3) . .
O130 Dy45 Dy43 69.8(3) . .
O76 Dy45 Dy43 125.0(2) . .
O8W' Dy45 Dy43 62.5(9) . .
O7W Dy45 Dy43 95.9(8) . .
O77 Dy45 Dy43 80.8(2) . .
O122 Dy45 Dy43 140.5(6) . .
C3 Dy45 Dy43 103.8(2) . .
O1 Dy45 Dy39 29.4(3) . .
O129 Dy45 Dy39 68.2(3) . .
O130 Dy45 Dy39 128.4(4) . .
O76 Dy45 Dy39 122.9(2) . .
O8W' Dy45 Dy39 95.4(9) . .
O7W Dy45 Dy39 67.4(9) . .
O77 Dy45 Dy39 78.8(2) . .
O122 Dy45 Dy39 146.3(6) . .
C3 Dy45 Dy39 102.4(2) . .
Dy43 Dy45 Dy39 59.80(3) . .
O142 Co1 O45 174.8(4) . .
O142 Co1 O68 96.5(4) . .
O45 Co1 O68 84.5(3) . .
O142 Co1 O89 88.9(4) . .
O45 Co1 O89 96.1(3) . .
O68 Co1 O89 91.7(3) . .
O142 Co1 O67 95.0(4) . .
O45 Co1 O67 80.0(3) . .
O68 Co1 O67 85.0(3) . .
O89 Co1 O67 175.1(3) . .
O142 Co1 O47W 89.7(4) . .
O45 Co1 O47W 89.2(4) . .
O68 Co1 O47W 173.6(4) . .
O89 Co1 O47W 89.7(4) . .
O67 Co1 O47W 93.2(4) . .
O142 Co1 Dy40 86.4(3) . .
O45 Co1 Dy40 90.8(2) . .
O68 Co1 Dy40 43.8(2) . .
O89 Co1 Dy40 134.1(3) . .
O67 Co1 Dy40 43.6(2) . .
O47W Co1 Dy40 135.8(3) . .
O142 Co1 Dy19 139.7(3) . .
O45 Co1 Dy19 42.4(2) . .
O68 Co1 Dy19 44.0(2) . .
O89 Co1 Dy19 85.3(2) . .
O67 Co1 Dy19 89.8(2) . .
O47W Co1 Dy19 130.0(3) . .
Dy40 Co1 Dy19 69.94(4) . .
O112 Co2 O60 174.0(3) . .
O112 Co2 O124 91.5(4) . .
O60 Co2 O124 91.6(4) . .
O112 Co2 O12 94.0(3) . .
O60 Co2 O12 82.9(3) . .
O124 Co2 O12 174.5(4) . .
O112 Co2 O74 88.1(3) . .
O60 Co2 O74 96.9(3) . .
O124 Co2 O74 92.6(4) . .
O12 Co2 O74 87.6(3) . .
O112 Co2 O31 92.5(3) . .
O60 Co2 O31 82.1(3) . .
O124 Co2 O31 93.6(4) . .
O12 Co2 O31 86.2(3) . .
O74 Co2 O31 173.8(3) . .
O112 Co2 Dy20 84.4(2) . .
O60 Co2 Dy20 89.8(2) . .
O124 Co2 Dy20 137.9(3) . .
O12 Co2 Dy20 43.0(2) . .
O74 Co2 Dy20 128.9(2) . .
O31 Co2 Dy20 45.06(18) . .
O112 Co2 Dy17 137.0(2) . .
O60 Co2 Dy17 41.06(19) . .
O124 Co2 Dy17 130.8(3) . .
O12 Co2 Dy17 43.7(2) . .
O74 Co2 Dy17 83.4(2) . .
O31 Co2 Dy17 92.0(2) . .
Dy20 Co2 Dy17 69.27(4) . .
O61 Co3 O25 83.6(3) . .
O61 Co3 O109 175.7(3) . .
O25 Co3 O109 94.2(3) . .
O61 Co3 O69 95.6(3) . .
O25 Co3 O69 88.3(3) . .
O109 Co3 O69 87.9(3) . .
O61 Co3 O127 90.9(3) . .
O25 Co3 O127 174.0(4) . .
O109 Co3 O127 91.5(4) . .
O69 Co3 O127 89.8(3) . .
O61 Co3 O28 83.7(3) . .
O25 Co3 O28 87.1(3) . .
O109 Co3 O28 92.6(3) . .
O69 Co3 O28 175.4(3) . .
O127 Co3 O28 94.7(3) . .
O61 Co3 Dy28 91.4(2) . .
O25 Co3 Dy28 44.6(2) . .
O109 Co3 Dy28 84.5(2) . .
O69 Co3 Dy28 131.2(2) . .
O127 Co3 Dy28 138.4(3) . .
O28 Co3 Dy28 44.35(19) . .
O61 Co3 Dy9 40.59(18) . .
O25 Co3 Dy9 44.2(2) . .
O109 Co3 Dy9 137.8(2) . .
O69 Co3 Dy9 85.0(2) . .
O127 Co3 Dy9 129.9(3) . .
O28 Co3 Dy9 91.6(2) . .
Dy28 Co3 Dy9 69.89(4) . .
O61 Co3 Dy15 42.9(2) . .
O25 Co3 Dy15 92.6(2) . .
O109 Co3 Dy15 133.8(2) . .
O69 Co3 Dy15 137.9(3) . .
O127 Co3 Dy15 84.9(3) . .
O28 Co3 Dy15 42.2(2) . .
Dy28 Co3 Dy15 69.22(4) . .
Dy9 Co3 Dy15 67.50(4) . .
O46 Co4 O140 174.4(4) . .
O46 Co4 O18 81.9(3) . .
O140 Co4 O18 92.8(3) . .
O46 Co4 O30 84.8(3) . .
O140 Co4 O30 93.2(3) . .
O18 Co4 O30 85.0(3) . .
O46 Co4 O78 96.7(3) . .
O140 Co4 O78 88.5(3) . .
O18 Co4 O78 175.6(3) . .
O30 Co4 O78 90.8(3) . .
O46 Co4 O30W 90.3(4) . .
O140 Co4 O30W 91.7(4) . .
O18 Co4 O30W 94.3(3) . .
O30 Co4 O30W 175.1(3) . .
O78 Co4 O30W 89.8(3) . .
O46 Co4 Dy27 90.6(2) . .
O140 Co4 Dy27 84.4(2) . .
O18 Co4 Dy27 42.9(2) . .
O30 Co4 Dy27 43.8(2) . .
O78 Co4 Dy27 133.2(2) . .
O30W Co4 Dy27 136.5(3) . .
O46 Co4 Dy26 41.6(3) . .
O140 Co4 Dy26 137.6(3) . .
O18 Co4 Dy26 90.79(19) . .
O30 Co4 Dy26 45.1(2) . .
O78 Co4 Dy26 85.4(2) . .
O30W Co4 Dy26 130.2(3) . .
Dy27 Co4 Dy26 70.12(4) . .
O167 Co5 O55 175.6(4) . .
O167 Co5 O168 89.9(4) . .
O55 Co5 O168 90.0(3) . .
O167 Co5 O19 96.1(3) . .
O55 Co5 O19 83.9(3) . .
O168 Co5 O19 173.8(4) . .
O167 Co5 O98 90.7(4) . .
O55 Co5 O98 93.8(3) . .
O168 Co5 O98 91.4(4) . .
O19 Co5 O98 89.9(3) . .
O167 Co5 O16 93.2(4) . .
O55 Co5 O16 82.4(3) . .
O168 Co5 O16 94.3(4) . .
O19 Co5 O16 84.0(3) . .
O98 Co5 O16 173.1(3) . .
O167 Co5 Dy34 85.6(3) . .
O55 Co5 Dy34 91.4(2) . .
O168 Co5 Dy34 136.6(3) . .
O19 Co5 Dy34 43.0(2) . .
O98 Co5 Dy34 131.7(2) . .
O16 Co5 Dy34 43.2(2) . .
O167 Co5 Dy23 139.1(2) . .
O55 Co5 Dy23 41.7(2) . .
O168 Co5 Dy23 130.6(3) . .
O19 Co5 Dy23 43.6(2) . .
O98 Co5 Dy23 83.9(2) . .
O16 Co5 Dy23 89.5(2) . .
Dy34 Co5 Dy23 69.04(4) . .
O164 Co6 O42 174.9(4) . .
O164 Co6 O11 96.8(4) . .
O42 Co6 O11 84.5(3) . .
O164 Co6 O101 90.2(4) . .
O42 Co6 O101 94.7(4) . .
O11 Co6 O101 88.7(3) . .
O164 Co6 O5W 89.1(4) . .
O42 Co6 O5W 89.5(4) . .
O11 Co6 O5W 173.9(4) . .
O101 Co6 O5W 92.5(4) . .
O164 Co6 O21 93.5(4) . .
O42 Co6 O21 81.7(3) . .
O11 Co6 O21 85.3(3) . .
O101 Co6 O21 173.3(3) . .
O5W Co6 O21 93.1(4) . .
O164 Co6 Dy25 85.9(3) . .
O42 Co6 Dy25 91.7(3) . .
O11 Co6 Dy25 43.9(2) . .
O101 Co6 Dy25 131.2(2) . .
O5W Co6 Dy25 135.9(3) . .
O21 Co6 Dy25 43.7(2) . .
O164 Co6 Dy3 140.0(3) . .
O42 Co6 Dy3 42.2(2) . .
O11 Co6 Dy3 43.6(2) . .
O101 Co6 Dy3 84.0(2) . .
O5W Co6 Dy3 130.6(3) . .
O21 Co6 Dy3 89.5(2) . .
Dy25 Co6 Dy3 69.26(4) . .
O32 Co7 O40 83.4(3) . .
O32 Co7 O103 175.7(3) . .
O40 Co7 O103 93.9(3) . .
O32 Co7 O43 84.1(3) . .
O40 Co7 O43 85.1(3) . .
O103 Co7 O43 92.3(3) . .
O32 Co7 O92 92.3(3) . .
O40 Co7 O92 175.3(3) . .
O103 Co7 O92 90.3(3) . .
O43 Co7 O92 92.6(3) . .
O32 Co7 O77 93.2(3) . .
O40 Co7 O77 93.5(3) . .
O103 Co7 O77 90.3(3) . .
O43 Co7 O77 177.1(3) . .
O92 Co7 O77 88.6(4) . .
O32 Co7 Dy1 88.2(2) . .
O40 Co7 Dy1 42.8(2) . .
O103 Co7 Dy1 87.5(2) . .
O43 Co7 Dy1 43.1(2) . .
O92 Co7 Dy1 135.4(3) . .
O77 Co7 Dy1 135.9(2) . .
O32 Co7 Dy5 42.07(19) . .
O40 Co7 Dy5 42.26(18) . .
O103 Co7 Dy5 135.7(2) . .
O43 Co7 Dy5 89.83(19) . .
O92 Co7 Dy5 133.7(2) . .
O77 Co7 Dy5 87.5(2) . .
Dy1 Co7 Dy5 64.95(3) . .
O32 Co7 Dy2 42.0(2) . .
O40 Co7 Dy2 89.09(19) . .
O103 Co7 Dy2 134.8(3) . .
O43 Co7 Dy2 43.0(2) . .
O92 Co7 Dy2 86.4(2) . .
O77 Co7 Dy2 134.6(2) . .
Dy1 Co7 Dy2 65.01(3) . .
Dy5 Co7 Dy2 64.97(3) . .
O175 Cl1 O177 109.2(9) . .
O175 Cl1 O176 103.6(8) . .
O177 Cl1 O176 112.9(9) . .
O175 Cl1 O178 108.4(10) . .
O177 Cl1 O178 110.0(9) . .
O176 Cl1 O178 112.5(10) . .
O180 Cl2 O179 112.8(9) . .
O180 Cl2 O181 112.5(9) . .
O179 Cl2 O181 112.4(9) . .
O180 Cl2 O182 110.5(10) . .
O179 Cl2 O182 105.5(10) . .
O181 Cl2 O182 102.4(9) . .
O184 Cl3 O185 107.3(9) . .
O184 Cl3 O183 115.0(9) . .
O185 Cl3 O183 112.3(8) . .
O184 Cl3 O186 108.3(10) . .
O185 Cl3 O186 104.9(10) . .
O183 Cl3 O186 108.5(9) . .
O190 Cl4 O188 134(2) . .
O190 Cl4 O187 96(2) . .
O188 Cl4 O187 111.6(14) . .
O190 Cl4 O189 99(2) . .
O188 Cl4 O189 102.0(13) . .
O187 Cl4 O189 114.0(16) . .
Dy45 O1 Dy43 120.5(6) . .
Dy45 O1 Dy39 123.2(6) . .
Dy43 O1 Dy39 116.1(6) . .
Dy22 O2 Dy32 102.6(3) . .
Dy22 O2 Dy31 107.7(3) . .
Dy32 O2 Dy31 105.4(3) . .
Dy22 O2 H2A 113.4 . .
Dy32 O2 H2A 113.4 . .
Dy31 O2 H2A 113.4 . .
Dy41 O3 Dy37 109.7(4) . .
Dy41 O3 Dy38 110.9(4) . .
Dy37 O3 Dy38 105.0(3) . .
Dy41 O3 H3A 110.4 . .
Dy37 O3 H3A 110.4 . .
Dy38 O3 H3A 110.4 . .
Dy36 O4 Dy41 110.0(4) . .
Dy36 O4 Dy38 104.9(3) . .
Dy41 O4 Dy38 110.3(4) . .
Dy36 O4 H4A 110.5 . .
Dy41 O4 H4A 110.5 . .
Dy38 O4 H4A 110.5 . .
Dy42 O5 Dy32 109.8(3) . .
Dy42 O5 Dy31 109.4(3) . .
Dy32 O5 Dy31 102.7(3) . .
Dy42 O5 H5A 111.6 . .
Dy32 O5 H5A 111.6 . .
Dy31 O5 H5A 111.6 . .
Dy24 O6 Dy33 105.5(3) . .
Dy24 O6 Dy44 109.3(3) . .
Dy33 O6 Dy44 110.2(3) . .
Dy24 O6 H6A 110.6 . .
Dy33 O6 H6A 110.6 . .
Dy44 O6 H6A 110.6 . .
Dy25 O7 Dy3 109.6(4) . .
Dy25 O7 Dy30 108.2(3) . .
Dy3 O7 Dy30 104.1(3) . .
Dy25 O7 H7A 111.6 . .
Dy3 O7 H7A 111.6 . .
Dy30 O7 H7A 111.6 . .
Dy6 O8 Dy12 105.3(3) . .
Dy6 O8 Dy5 108.0(3) . .
Dy12 O8 Dy5 108.2(3) . .
Dy6 O8 H8A 111.7 . .
Dy12 O8 H8A 111.7 . .
Dy5 O8 H8A 111.7 . .
Dy18 O9 Dy44 111.1(3) . .
Dy18 O9 Dy33 105.9(4) . .
Dy44 O9 Dy33 109.4(4) . .
Dy18 O9 H9A 110.1 . .
Dy44 O9 H9A 110.1 . .
Dy33 O9 H9A 110.1 . .
Dy11 O10 Dy36 96.6(3) . .
Dy11 O10 Dy37 96.1(3) . .
Dy36 O10 Dy37 151.0(4) . .
Dy11 O10 H10A 101.4 . .
Dy36 O10 H10A 101.4 . .
Dy37 O10 H10A 101.4 . .
Co6 O11 Dy25 97.3(3) . .
Co6 O11 Dy3 98.3(3) . .
Dy25 O11 Dy3 109.0(3) . .
Co6 O11 H11A 116.4 . .
Dy25 O11 H11A 116.4 . .
Dy3 O11 H11A 116.4 . .
Co2 O12 Dy20 98.1(3) . .
Co2 O12 Dy17 98.5(3) . .
Dy20 O12 Dy17 109.9(3) . .
Co2 O12 H12A 115.9 . .
Dy20 O12 H12A 115.9 . .
Dy17 O12 H12A 115.9 . .
Dy17 O13 Dy20 107.2(3) . .
Dy17 O13 Dy29 105.9(3) . .
Dy20 O13 Dy29 106.6(3) . .
Dy17 O13 H13A 112.2 . .
Dy20 O13 H13A 112.2 . .
Dy29 O13 H13A 112.2 . .
Dy19 O14 Dy40 109.3(4) . .
Dy19 O14 Dy29 107.9(3) . .
Dy40 O14 Dy29 106.7(3) . .
Dy19 O14 H14A 110.9 . .
Dy40 O14 H14A 110.9 . .
Dy29 O14 H14A 110.9 . .
Dy37 O15 Dy11 102.6(3) . .
Dy37 O15 Dy38 106.5(3) . .
Dy11 O15 Dy38 106.8(3) . .
Dy37 O15 H15A 113.4 . .
Dy11 O15 H15A 113.4 . .
Dy38 O15 H15A 113.4 . .
Co5 O16 Dy34 97.9(3) . .
Co5 O16 Dy30 101.6(3) . .
Dy34 O16 Dy30 111.2(3) . .
Co5 O16 H16A 114.7 . .
Dy34 O16 H16A 114.7 . .
Dy30 O16 H16A 114.7 . .
Dy13 O17 Dy11 104.5(3) . .
Dy13 O17 Dy1 109.7(3) . .
Dy11 O17 Dy1 96.3(3) . .
Dy13 O17 H17A 114.8 . .
Dy11 O17 H17A 114.8 . .
Dy1 O17 H17A 114.8 . .
Co4 O18 Dy27 98.0(3) . .
Co4 O18 Dy15 102.4(3) . .
Dy27 O18 Dy15 109.5(3) . .
Co4 O18 H18A 115.0 . .
Dy27 O18 H18A 115.0 . .
Dy15 O18 H18A 115.0 . .
Co5 O19 Dy34 98.9(3) . .
Co5 O19 Dy23 99.0(3) . .
Dy34 O19 Dy23 109.3(3) . .
Co5 O19 H19A 115.7 . .
Dy34 O19 H19A 115.7 . .
Dy23 O19 H19A 115.7 . .
Dy24 O20 Dy33 106.3(3) . .
Dy24 O20 Dy8 101.7(3) . .
Dy33 O20 Dy8 105.9(3) . .
Dy24 O20 H20A 113.9 . .
Dy33 O20 H20A 113.9 . .
Dy8 O20 H20A 113.9 . .
Co6 O21 Dy25 96.5(3) . .
Co6 O21 Dy30 102.5(3) . .
Dy25 O21 Dy30 109.9(3) . .
Co6 O21 H21A 115.3 . .
Dy25 O21 H21A 115.3 . .
Dy30 O21 H21A 115.3 . .
Dy36 O22 Dy11 102.6(3) . .
Dy36 O22 Dy38 106.2(3) . .
Dy11 O22 Dy38 107.1(3) . .
Dy36 O22 H22A 113.4 . .
Dy11 O22 H22A 113.4 . .
Dy38 O22 H22A 113.4 . .
Dy22 O23 Dy35 103.1(3) . .
Dy22 O23 Dy31 108.1(3) . .
Dy35 O23 Dy31 104.9(3) . .
Dy22 O23 H23A 113.3 . .
Dy35 O23 H23A 113.3 . .
Dy31 O23 H23A 113.3 . .
Dy8 O24 Dy24 96.5(3) . .
Dy8 O24 Dy18 95.5(3) . .
Dy24 O24 Dy18 151.1(4) . .
Dy8 O24 H24A 101.6 . .
Dy24 O24 H24A 101.6 . .
Dy18 O24 H24A 101.6 . .
Co3 O25 Dy28 96.7(3) . .
Co3 O25 Dy9 98.4(3) . .
Dy28 O25 Dy9 108.5(3) . .
Co3 O25 H25A 116.7 . .
Dy28 O25 H25A 116.7 . .
Dy9 O25 H25A 116.7 . .
Dy17 O26 Dy10 97.3(3) . .
Dy17 O26 Dy6 113.3(3) . .
Dy10 O26 Dy6 112.2(3) . .
Dy17 O26 H26A 111.1 . .
Dy10 O26 H26A 111.1 . .
Dy6 O26 H26A 111.1 . .
Dy17 O27 Dy10 94.3(3) . .
Dy17 O27 Dy19 104.5(3) . .
Dy10 O27 Dy19 93.5(3) . .
Dy17 O27 H27A 119.7 . .
Dy10 O27 H27A 119.7 . .
Dy19 O27 H27A 119.7 . .
Co3 O28 Dy28 95.5(3) . .
Co3 O28 Dy15 100.8(3) . .
Dy28 O28 Dy15 110.2(3) . .
Co3 O28 H28A 115.9 . .
Dy28 O28 H28A 115.9 . .
Dy15 O28 H28A 115.9 . .
Dy35 O29 Dy31 106.4(3) . .
Dy35 O29 Dy42 107.9(4) . .
Dy31 O29 Dy42 110.1(4) . .
Dy35 O29 H29A 110.8 . .
Dy31 O29 H29A 110.8 . .
Dy42 O29 H29A 110.8 . .
Co4 O30 Dy27 96.7(3) . .
Co4 O30 Dy26 96.1(3) . .
Dy27 O30 Dy26 109.2(3) . .
Co4 O30 H30A 117.1 . .
Dy27 O30 H30A 117.1 . .
Dy26 O30 H30A 117.1 . .
Co2 O31 Dy20 94.4(3) . .
Co2 O31 Dy29 99.9(3) . .
Dy20 O31 Dy29 109.5(3) . .
Co2 O31 H31A 116.6 . .
Dy20 O31 H31A 116.6 . .
Dy29 O31 H31A 116.6 . .
Co7 O32 Dy2 102.3(3) . .
Co7 O32 Dy5 102.3(3) . .
Dy2 O32 Dy5 103.1(3) . .
Co7 O32 H32A 115.7 . .
Dy2 O32 H32A 115.7 . .
Dy5 O32 H32A 115.7 . .
Dy35 O33 Dy22 97.0(3) . .
Dy35 O33 Dy32 153.4(3) . .
Dy22 O33 Dy32 96.0(3) . .
Dy35 O33 H33A 100.2 . .
Dy22 O33 H33A 100.2 . .
Dy32 O33 H33A 100.2 . .
Dy18 O34 Dy33 105.4(3) . .
Dy18 O34 Dy8 100.9(3) . .
Dy33 O34 Dy8 105.9(3) . .
Dy18 O34 H34A 114.4 . .
Dy33 O34 H34A 114.4 . .
Dy8 O34 H34A 114.4 . .
Dy11 O35 Dy7 105.3(3) . .
Dy11 O35 Dy1 98.2(3) . .
Dy7 O35 Dy1 110.3(3) . .
Dy11 O35 H35A 113.9 . .
Dy7 O35 H35A 113.9 . .
Dy1 O35 H35A 113.9 . .
Dy5 O36 Dy12 112.0(3) . .
Dy5 O36 Dy8 98.4(3) . .
Dy12 O36 Dy8 104.6(3) . .
Dy5 O36 H36A 113.5 . .
Dy12 O36 H36A 113.5 . .
Dy8 O36 H36A 113.5 . .
Dy23 O37 Dy34 107.5(3) . .
Dy23 O37 Dy30 104.5(3) . .
Dy34 O37 Dy30 106.9(2) . .
Dy23 O37 H37A 112.5 . .
Dy34 O37 H37A 112.5 . .
Dy30 O37 H37A 112.5 . .
Dy3 O38 Dy4 94.0(3) . .
Dy3 O38 Dy23 104.6(3) . .
Dy4 O38 Dy23 93.2(3) . .
Dy3 O38 H38A 119.8 . .
Dy4 O38 H38A 119.8 . .
Dy23 O38 H38A 119.8 . .
Dy19 O39 Dy10 97.8(3) . .
Dy19 O39 Dy7 112.0(3) . .
Dy10 O39 Dy7 112.0(3) . .
Dy19 O39 H39A 111.5 . .
Dy10 O39 H39A 111.5 . .
Dy7 O39 H39A 111.5 . .
Co7 O40 Dy5 102.0(3) . .
Co7 O40 Dy1 101.2(3) . .
Dy5 O40 Dy1 102.1(2) . .
Co7 O40 H40A 116.4 . .
Dy5 O40 H40A 116.4 . .
Dy1 O40 H40A 116.4 . .
Dy14 O41 Dy26 95.4(3) . .
Dy14 O41 Dy9 95.1(2) . .
Dy26 O41 Dy9 104.9(3) . .
Dy14 O41 H41A 118.9 . .
Dy26 O41 H41A 118.9 . .
Dy9 O41 H41A 118.9 . .
Co6 O42 Dy3 100.8(4) . .
Co6 O42 Dy30 104.3(4) . .
Dy3 O42 Dy30 105.6(4) . .
Co6 O42 H42A 114.9 . .
Dy3 O42 H42A 114.9 . .
Dy30 O42 H42A 114.9 . .
Co7 O43 Dy1 100.4(3) . .
Co7 O43 Dy2 100.6(3) . .
Dy1 O43 Dy2 101.4(2) . .
Co7 O43 H43A 117.2 . .
Dy1 O43 H43A 117.2 . .
Dy2 O43 H43A 117.2 . .
Dy13 O44 Dy7 109.4(3) . .
Dy13 O44 Dy11 105.1(3) . .
Dy7 O44 Dy11 105.1(3) . .
Dy13 O44 H44A 112.2 . .
Dy7 O44 H44A 112.2 . .
Dy11 O44 H44A 112.2 . .
Co1 O45 Dy19 101.1(4) . .
Co1 O45 Dy29 106.1(4) . .
Dy19 O45 Dy29 106.8(3) . .
Co1 O45 H45A 113.9 . .
Dy19 O45 H45A 113.9 . .
Dy29 O45 H45A 113.9 . .
Co4 O46 Dy26 102.2(4) . .
Co4 O46 Dy15 104.8(4) . .
Dy26 O46 Dy15 108.3(3) . .
Co4 O46 H46A 113.5 . .
Dy26 O46 H46A 113.5 . .
Dy15 O46 H46A 113.5 . .
Dy2 O47 Dy21 111.8(3) . .
Dy2 O47 Dy22 97.6(3) . .
Dy21 O47 Dy22 104.1(3) . .
Dy2 O47 H47A 113.9 . .
Dy21 O47 H47A 113.9 . .
Dy22 O47 H47A 113.9 . .
Dy16 O48 Dy21 109.7(3) . .
Dy16 O48 Dy22 104.6(3) . .
Dy21 O48 Dy22 104.0(3) . .
Dy16 O48 H48A 112.6 . .
Dy21 O48 H48A 112.6 . .
Dy22 O48 H48A 112.6 . .
Dy9 O49 Dy26 105.9(3) . .
Dy9 O49 Dy14 94.5(3) . .
Dy26 O49 Dy14 94.2(3) . .
Dy9 O49 H49A 119.1 . .
Dy26 O49 H49A 119.1 . .
Dy14 O49 H49A 119.1 . .
Dy26 O50 Dy14 97.7(3) . .
Dy26 O50 Dy21 112.2(3) . .
Dy14 O50 Dy21 112.0(3) . .
Dy26 O50 H50A 111.4 . .
Dy14 O50 H50A 111.4 . .
Dy21 O50 H50A 111.4 . .
Dy28 O51 Dy9 110.2(3) . .
Dy28 O51 Dy15 106.0(3) . .
Dy9 O51 Dy15 104.3(3) . .
Dy28 O51 H51A 112.0 . .
Dy9 O51 H51A 112.0 . .
Dy15 O51 H51A 112.0 . .
Dy9 O52 Dy14 98.1(3) . .
Dy9 O52 Dy12 113.1(3) . .
Dy14 O52 Dy12 111.0(3) . .
Dy9 O52 H52A 111.3 . .
Dy14 O52 H52A 111.3 . .
Dy12 O52 H52A 111.3 . .
Dy19 O53 Dy17 105.8(3) . .
Dy19 O53 Dy10 94.1(3) . .
Dy17 O53 Dy10 93.7(2) . .
Dy19 O53 H53A 119.3 . .
Dy17 O53 H53A 119.3 . .
Dy10 O53 H53A 119.3 . .
Dy3 O54 Dy4 96.9(3) . .
Dy3 O54 Dy13 113.0(3) . .
Dy4 O54 Dy13 111.0(3) . .
Dy3 O54 H54A 111.7 . .
Dy4 O54 H54A 111.7 . .
Dy13 O54 H54A 111.7 . .
Co5 O55 Dy23 101.7(3) . .
Co5 O55 Dy30 103.2(3) . .
Dy23 O55 Dy30 107.4(3) . .
Co5 O55 H55A 114.4 . .
Dy23 O55 H55A 114.4 . .
Dy30 O55 H55A 114.4 . .
Dy2 O56 Dy16 109.2(2) . .
Dy2 O56 Dy21 108.6(3) . .
Dy16 O56 Dy21 103.2(3) . .
Dy2 O56 H56A 111.8 . .
Dy16 O56 H56A 111.8 . .
Dy21 O56 H56A 111.8 . .
Dy23 O57 Dy4 98.0(3) . .
Dy23 O57 Dy16 113.2(3) . .
Dy4 O57 Dy16 111.3(3) . .
Dy23 O57 H57A 111.2 . .
Dy4 O57 H57A 111.2 . .
Dy16 O57 H57A 111.2 . .
Dy1 O58 Dy7 109.1(3) . .
Dy1 O58 Dy13 108.4(2) . .
Dy7 O58 Dy13 102.9(3) . .
Dy1 O58 H58A 112.0 . .
Dy7 O58 H58A 112.0 . .
Dy13 O58 H58A 112.0 . .
Dy23 O59 Dy3 106.9(3) . .
Dy23 O59 Dy4 94.6(3) . .
Dy3 O59 Dy4 94.2(3) . .
Dy23 O59 H59A 118.7 . .
Dy3 O59 H59A 118.7 . .
Dy4 O59 H59A 118.7 . .
Co2 O60 Dy17 102.5(3) . .
Co2 O60 Dy29 104.3(3) . .
Dy17 O60 Dy29 110.9(3) . .
Co2 O60 H60A 112.8 . .
Dy17 O60 H60A 112.8 . .
Dy29 O60 H60A 112.8 . .
Co3 O61 Dy9 104.2(3) . .
Co3 O61 Dy15 103.0(3) . .
Dy9 O61 Dy15 108.3(3) . .
Co3 O61 H61A 113.5 . .
Dy9 O61 H61A 113.5 . .
Dy15 O61 H61A 113.5 . .
Dy1 O62 Dy2 107.5(3) . .
Dy1 O62 Dy5 107.3(3) . .
Dy2 O62 Dy5 107.1(3) . .
Dy1 O62 H62A 111.6 . .
Dy2 O62 H62A 111.6 . .
Dy5 O62 H62A 111.6 . .
Dy22 O63 Dy2 98.9(3) . .
Dy22 O63 Dy16 105.4(3) . .
Dy2 O63 Dy16 110.5(2) . .
Dy22 O63 H63A 113.6 . .
Dy2 O63 H63A 113.6 . .
Dy16 O63 H63A 113.6 . .
Dy6 O64 Dy12 109.8(3) . .
Dy6 O64 Dy8 105.5(3) . .
Dy12 O64 Dy8 104.7(3) . .
Dy6 O64 H64A 112.1 . .
Dy12 O64 H64A 112.1 . .
Dy8 O64 H64A 112.1 . .
Dy6 O65 Dy8 106.2(3) . .
Dy6 O65 Dy5 112.0(3) . .
Dy8 O65 Dy5 98.6(3) . .
Dy6 O65 H65A 113.0 . .
Dy8 O65 H65A 113.0 . .
Dy5 O65 H65A 113.0 . .
Dy26 O66 Dy15 107.5(3) . .
Dy26 O66 Dy27 108.4(3) . .
Dy15 O66 Dy27 106.1(3) . .
Dy26 O66 H66A 111.5 . .
Dy15 O66 H66A 111.5 . .
Dy27 O66 H66A 111.5 . .
Co1 O67 Dy40 96.5(4) . .
Co1 O67 Dy29 104.0(4) . .
Dy40 O67 Dy29 109.8(3) . .
Co1 O67 H67A 114.9 . .
Dy40 O67 H67A 114.9 . .
Dy29 O67 H67A 114.9 . .
Co1 O68 Dy40 98.0(4) . .
Co1 O68 Dy19 98.8(4) . .
Dy40 O68 Dy19 109.7(3) . .
Co1 O68 H68A 115.9 . .
Dy40 O68 H68A 115.9 . .
Dy19 O68 H68A 115.9 . .
C1 O69 Co3 123.8(7) . .
C1 O69 Dy18 97.0(7) . .
Co3 O69 Dy18 139.0(4) . .
C1 O70 Dy18 100.2(7) . .
C1 O70 Dy8 137.7(8) . .
Dy18 O70 Dy8 94.1(2) . .
C1 O71 Dy9 138.3(8) . .
C1 O71 Dy12 112.1(8) . .
Dy9 O71 Dy12 108.2(3) . .
C2 O72 Dy6 112.7(8) . .
C2 O72 Dy17 136.0(8) . .
Dy6 O72 Dy17 108.9(3) . .
C2 O73 Dy24 95.9(7) . .
C2 O73 Dy8 141.9(8) . .
Dy24 O73 Dy8 96.0(3) . .
C2 O74 Co2 131.8(8) . .
C2 O74 Dy24 90.9(8) . .
Co2 O74 Dy24 137.2(4) . .
C3 O75 Dy8 132.9(8) . .
C3 O75 Dy5 139.8(8) . .
Dy8 O75 Dy5 87.3(2) . .
C3 O76 Dy45 104.7(6) . .
C3 O76 Dy33 132.9(6) . .
Dy45 O76 Dy33 122.3(3) . .
C3 O77 Co7 127.0(7) . .
C3 O77 Dy45 95.5(7) . .
Co7 O77 Dy45 137.4(4) . .
C4 O78 Co4 125.2(7) . .
C4 O78 Dy35 95.3(6) . .
Co4 O78 Dy35 139.2(4) . .
C4 O79 Dy35 95.9(6) . .
C4 O79 Dy22 135.3(7) . .
Dy35 O79 Dy22 93.6(2) . .
C4 O80 Dy26 138.0(8) . .
C4 O80 Dy21 112.0(8) . .
Dy26 O80 Dy21 108.3(3) . .
C5 O81 Dy5 132.8(8) . .
C5 O81 Dy1 133.4(8) . .
Dy5 O81 Dy1 92.5(2) . .
C5 O82 Dy7 139.7(7) . .
C5 O82 Dy10 96.8(7) . .
Dy7 O82 Dy10 118.1(3) . .
C5 O83 Dy6 133.7(7) . .
C5 O83 Dy10 98.2(7) . .
Dy6 O83 Dy10 119.2(3) . .
C6 O84 Dy12 138.5(7) . .
C6 O84 Dy14 97.6(6) . .
Dy12 O84 Dy14 117.8(3) . .
C6 O85 Dy21 138.7(6) . .
C6 O85 Dy14 96.9(6) . .
Dy21 O85 Dy14 116.5(3) . .
C6 O86 Dy5 134.4(7) . .
C6 O86 Dy2 132.5(8) . .
Dy5 O86 Dy2 91.3(2) . .
C7 O87 Dy37 97.2(7) . .
C7 O87 Dy11 140.1(8) . .
Dy37 O87 Dy11 94.9(2) . .
C7 O88 Dy7 114.8(7) . .
C7 O88 Dy19 134.3(8) . .
Dy7 O88 Dy19 108.0(2) . .
C7 O89 Co1 124.3(7) . .
C7 O89 Dy37 94.7(7) . .
Co1 O89 Dy37 139.7(4) . .
C8 O90 Dy22 137.4(7) . .
C8 O90 Dy2 135.5(7) . .
Dy22 O90 Dy2 87.1(2) . .
C8 O91 Dy31 140.4(7) . .
C8 O91 Dy39 97.8(7) . .
Dy31 O91 Dy39 121.5(3) . .
C8 O92 Co7 130.0(7) . .
C8 O92 Dy39 92.4(6) . .
Co7 O92 Dy39 137.2(4) . .
C9 O93 Dy2 133.2(7) . .
C9 O93 Dy1 132.8(7) . .
Dy2 O93 Dy1 92.1(2) . .
C9 O94 Dy13 142.7(7) . .
C9 O94 Dy4 91.5(7) . .
Dy13 O94 Dy4 117.8(3) . .
C9 O95 Dy16 143.3(8) . .
C9 O95 Dy4 93.8(7) . .
Dy16 O95 Dy4 117.8(3) . .
C10 O96 Dy16 116.1(7) . .
C10 O96 Dy23 134.7(7) . .
Dy16 O96 Dy23 107.5(3) . .
C10 O97 Dy32 93.9(6) . .
C10 O97 Dy22 140.3(7) . .
Dy32 O97 Dy22 94.8(3) . .
C10 O98 Co5 129.1(7) . .
C10 O98 Dy32 92.2(7) . .
Co5 O98 Dy32 137.7(3) . .
C11 O99 Dy3 132.9(7) . .
C11 O99 Dy13 117.3(7) . .
Dy3 O99 Dy13 108.1(3) . .
C11 O100 Dy36 93.4(6) . .
C11 O100 Dy11 138.7(7) . .
Dy36 O100 Dy11 95.8(3) . .
C11 O101 Co6 127.6(8) . .
C11 O101 Dy36 94.4(8) . .
Co6 O101 Dy36 137.4(4) . .
C12 O102 Dy11 134.9(8) . .
C12 O102 Dy1 137.6(8) . .
Dy11 O102 Dy1 87.3(2) . .
C12 O103 Co7 128.8(7) . .
C12 O103 Dy43 93.3(7) . .
Co7 O103 Dy43 137.7(4) . .
C12 O104 Dy43 101.0(8) . .
C12 O104 Dy38 136.3(8) . .
Dy43 O104 Dy38 122.5(3) . .
C15 O105 Dy18 98.6(7) . .
C15 O106 Dy44 162.2(9) . .
C15 O106 Dy18 92.8(8) . .
Dy44 O106 Dy18 102.3(3) . .
C18 O107 Dy44 159.5(9) . .
C18 O107 Dy24 93.7(8) . .
Dy44 O107 Dy24 103.2(3) . .
C18 O108 Dy24 99.0(7) . .
C20 O109 Co3 123.7(8) . .
C20 O110 Dy28 136.0(9) . .
C22 O111 Dy20 133.2(8) . .
C22 O112 Co2 127.2(8) . .
C24 O113 Dy20 157.1(8) . .
C24 O113 Dy28 86.8(7) . 2_646
Dy20 O113 Dy28 112.2(4) . 2_646
C24 O114 Dy28 104.1(8) . 2_646
C26 O115 Dy20 103.4(9) . 2_656
C26 O116 Dy28 158.3(9) . .
C26 O116 Dy20 84.0(8) . 2_656
Dy28 O116 Dy20 111.4(3) . 2_656
C28 O117 Dy15 140.2(13) . .
C28 O118 Dy27 113.8(11) . .
C30 O119 Dy29 144.7(9) . .
C30 O120 Dy40 130.6(8) . .
C32' O121 Dy33 101.0(15) . .
C32 O121 Dy33 129.7(10) . .
C32' O122 Dy45 168(2) . .
C32' O122 Dy33 81.7(15) . .
Dy45 O122 Dy33 98.9(9) . .
C32 O123 Dy44 136.8(17) . .
C34 O124 Co2 128.1(12) . .
C34 O125 Dy29 127.6(9) . .
C36 O126 Dy15 128.2(10) . .
C36 O127 Co3 128.7(15) . .
C38 O128 Dy39 140.2(11) . .
C38 O129 Dy45 143.1(11) . .
C40 O130 Dy45 139.3(10) . .
C40 O131 Dy43 145.7(11) . .
C42 O132 Dy6 139.1(7) . .
C42 O133 Dy12 141.4(8) . .
C44 O134 Dy43 135.8(15) . .
C44 O135 Dy39 133.8(17) . .
C47 O136 Dy19 140.5(10) . .
C47 O137 Dy40 130.2(10) . .
C50 O138 Dy26 142.9(10) . .
C50 O139 Dy27 132.4(9) . .
C52 O140 Co4 125.6(7) . .
C52 O141 Dy27 133.9(10) . .
C54 O142 Co1 122.4(8) . .
C54 O143 Dy40 135.8(11) . .
C56 O144 Dy41 160.9(10) . .
C56 O144 Dy37 91.6(8) . .
Dy41 O144 Dy37 102.9(4) . .
C56 O145 Dy37 98.3(9) . .
C58 O146 Dy13 135.9(8) . .
C58 O147 Dy7 136.8(7) . .
C60 O148 Dy16 139.4(8) . .
C60 O149 Dy21 140.7(7) . .
C62 O150 Dy35 98.1(8) . .
C62 O151 Dy42 163.2(10) . .
C62 O151 Dy35 90.1(8) . .
Dy42 O151 Dy35 102.4(4) . .
C64 O152 Dy38 126.3(11) . .
C64 O153 Dy41 132.7(12) . .
C68 O156 Dy41 156.9(10) . .
C68 O156 Dy36 96.2(9) . .
Dy41 O156 Dy36 104.0(4) . .
C68 O157 Dy36 97.1(9) . .
C70 O158 Dy42 161.3(9) . .
C70 O158 Dy32 92.6(8) . .
Dy42 O158 Dy32 102.9(4) . .
C70 O159 Dy32 96.2(8) . .
C71 O160 Dy25 134.9(9) . .
C71 O161 Dy3 139.8(8) . .
C74 O162 Dy23 143.1(7) . .
C74 O163 Dy34 136.5(9) . .
C77 O164 Co6 120.7(8) . .
C77 O165 Dy25 138.0(10) . .
C79 O166 Dy34 136.0(10) . .
C79 O167 Co5 123.9(9) . .
C65 O168 Co5 130.2(12) . .
C65 O170 Dy30 129.8(10) . .
C81 O171 Dy30 93.2(9) . .
C81 O172 Dy30 91.5(9) . .
Dy39 O66W Dy31 95.8(6) . .
Dy38 O67W Dy43 100.9(10) . .
O71 C1 O70 126.2(11) . .
O71 C1 O69 124.8(11) . .
O70 C1 O69 108.8(10) . .
O71 C1 Dy18 176.5(9) . .
O70 C1 Dy18 54.1(6) . .
O69 C1 Dy18 55.5(5) . .
O73 C2 O74 119.6(12) . .
O73 C2 O72 121.4(12) . .
O74 C2 O72 119.0(12) . .
O73 C2 Dy24 58.0(6) . .
O74 C2 Dy24 62.3(6) . .
O72 C2 Dy24 174.3(8) . .
O75 C3 O76 130.3(11) . .
O75 C3 O77 121.8(11) . .
O76 C3 O77 107.9(9) . .
O75 C3 Dy45 179.4(10) . .
O76 C3 Dy45 50.3(5) . .
O77 C3 Dy45 57.6(5) . .
O80 C4 O79 123.1(11) . .
O80 C4 O78 122.6(11) . .
O79 C4 O78 113.8(9) . .
O80 C4 Dy35 176.4(10) . .
O79 C4 Dy35 57.8(5) . .
O78 C4 Dy35 57.1(5) . .
O81 C5 O83 127.6(12) . .
O81 C5 O82 123.2(11) . .
O83 C5 O82 109.1(9) . .
O81 C5 Dy10 174.6(9) . .
O83 C5 Dy10 54.6(6) . .
O82 C5 Dy10 55.5(5) . .
O86 C6 O85 124.9(10) . .
O86 C6 O84 123.6(10) . .
O85 C6 O84 111.4(8) . .
O86 C6 Dy14 173.4(9) . .
O85 C6 Dy14 57.0(5) . .
O84 C6 Dy14 55.6(5) . .
O88 C7 O87 120.9(11) . .
O88 C7 O89 124.8(11) . .
O87 C7 O89 114.0(9) . .
O88 C7 Dy37 170.7(9) . .
O87 C7 Dy37 56.2(5) . .
O89 C7 Dy37 58.0(5) . .
O90 C8 O92 123.2(9) . .
O90 C8 O91 119.9(10) . .
O92 C8 O91 116.1(10) . .
O90 C8 Dy39 175.0(8) . .
O92 C8 Dy39 61.3(5) . .
O91 C8 Dy39 55.3(5) . .
O95 C9 O93 120.9(11) . .
O95 C9 O94 119.7(11) . .
O93 C9 O94 119.3(11) . .
O95 C9 Dy4 59.9(6) . .
O93 C9 Dy4 173.4(8) . .
O94 C9 Dy4 60.6(6) . .
O96 C10 O97 117.9(9) . .
O96 C10 O98 122.4(10) . .
O97 C10 O98 119.6(9) . .
O96 C10 Dy32 173.6(9) . .
O97 C10 Dy32 59.2(5) . .
O98 C10 Dy32 60.7(6) . .
O101 C11 O99 126.4(11) . .
O101 C11 O100 118.2(10) . .
O99 C11 O100 115.3(9) . .
O101 C11 Dy36 60.5(6) . .
O99 C11 Dy36 172.3(8) . .
O100 C11 Dy36 58.2(5) . .
O102 C12 O103 121.7(11) . .
O102 C12 O104 125.0(12) . .
O103 C12 O104 112.6(10) . .
O102 C12 Dy43 175.9(9) . .
O103 C12 Dy43 60.2(6) . .
O104 C12 Dy43 52.6(6) . .
C14 C13 H13B 109.5 . .
C14 C13 H13C 109.5 . .
H13B C13 H13C 109.5 . .
C14 C13 H13D 109.5 . .
H13B C13 H13D 109.5 . .
H13C C13 H13D 109.5 . .
C15 C14 C13 118(2) . .
C15 C14 H14B 107.8 . .
C13 C14 H14B 107.8 . .
C15 C14 H14C 107.8 . .
C13 C14 H14C 107.8 . .
H14B C14 H14C 107.1 . .
O105 C15 O106 117.6(13) . .
O105 C15 C14 126.3(13) . .
O106 C15 C14 115.6(13) . .
O105 C15 Dy18 56.5(6) . .
O106 C15 Dy18 61.5(7) . .
C14 C15 Dy18 167.1(11) . .
C17 C16 H16B 109.5 . .
C17 C16 H16C 109.5 . .
H16B C16 H16C 109.5 . .
C17 C16 H16D 109.5 . .
H16B C16 H16D 109.5 . .
H16C C16 H16D 109.5 . .
C16 C17 C18 112.6(19) . .
C16 C17 H17B 109.1 . .
C18 C17 H17B 109.1 . .
C16 C17 H17C 109.1 . .
C18 C17 H17C 109.1 . .
H17B C17 H17C 107.8 . .
O108 C18 O107 116.7(12) . .
O108 C18 C17 122.7(12) . .
O107 C18 C17 120.4(13) . .
O108 C18 Dy24 56.6(6) . .
O107 C18 Dy24 60.6(7) . .
C17 C18 Dy24 168.9(10) . .
C20 C19 H19B 109.5 . .
C20 C19 H19C 109.5 . .
H19B C19 H19C 109.5 . .
C20 C19 H19D 109.5 . .
H19B C19 H19D 109.5 . .
H19C C19 H19D 109.5 . .
O110 C20 O109 126.1(13) . .
O110 C20 C19 124.9(12) . .
O109 C20 C19 109.0(11) . .
C22 C21 H21B 109.5 . .
C22 C21 H21C 109.5 . .
H21B C21 H21C 109.5 . .
C22 C21 H21D 109.5 . .
H21B C21 H21D 109.5 . .
H21C C21 H21D 109.5 . .
O111 C22 O112 124.7(13) . .
O111 C22 C21 119.3(14) . .
O112 C22 C21 116.0(14) . .
C24 C23 H23B 109.5 . .
C24 C23 H23C 109.5 . .
H23B C23 H23C 109.5 . .
C24 C23 H23D 109.5 . .
H23B C23 H23D 109.5 . .
H23C C23 H23D 109.5 . .
O113 C24 O114 120.7(11) . .
O113 C24 C23 116.1(12) . .
O114 C24 C23 123.1(12) . .
O113 C24 Dy28 68.8(7) . 2_646
O114 C24 Dy28 52.0(6) . 2_646
C23 C24 Dy28 171.9(10) . 2_646
C26 C25 H25B 109.5 . .
C26 C25 H25C 109.5 . .
H25B C25 H25C 109.5 . .
C26 C25 H25D 109.5 . .
H25B C25 H25D 109.5 . .
H25C C25 H25D 109.5 . .
O116 C26 O115 122.1(12) . .
O116 C26 C25 118.0(15) . .
O115 C26 C25 119.7(16) . .
O116 C26 Dy20 71.3(7) . 2_656
O115 C26 Dy20 52.2(7) . 2_656
C25 C26 Dy20 168.7(14) . 2_656
C28 C27 H27B 109.5 . .
C28 C27 H27C 109.5 . .
H27B C27 H27C 109.5 . .
C28 C27 H27D 109.5 . .
H27B C27 H27D 109.5 . .
H27C C27 H27D 109.5 . .
O117 C28 O118 130(2) . .
O117 C28 C27 124(2) . .
O118 C28 C27 105(2) . .
C30 C29 H29B 109.5 . .
C30 C29 H29C 109.5 . .
H29B C29 H29C 109.5 . .
C30 C29 H29D 109.5 . .
H29B C29 H29D 109.5 . .
H29C C29 H29D 109.5 . .
O119 C30 O120 121.1(13) . .
O119 C30 C29 123.9(15) . .
O120 C30 C29 114.5(14) . .
C32 C31 H31B 109.5 . .
C32 C31 H31C 109.5 . .
H31B C31 H31C 109.5 . .
C32 C31 H31D 109.5 . .
H31B C31 H31D 109.5 . .
H31C C31 H31D 109.5 . .
O123 C32 O121 130(2) . .
O123 C32 C31 126(4) . .
O121 C32 C31 104(3) . .
C32' C31' H31E 109.5 . .
C32' C31' H31F 109.5 . .
H31E C31' H31F 109.5 . .
C32' C31' H31G 109.5 . .
H31E C31' H31G 109.5 . .
H31F C31' H31G 109.5 . .
O121 C32' O122 124(2) . .
O121 C32' C31' 144(3) . .
O122 C32' C31' 86(3) . .
O121 C32' Dy33 54.0(11) . .
O122 C32' Dy33 71.2(14) . .
C31' C32' Dy33 155(2) . .
C34 C33 H33B 109.5 . .
C34 C33 H33C 109.5 . .
H33B C33 H33C 109.5 . .
C34 C33 H33D 109.5 . .
H33B C33 H33D 109.5 . .
H33C C33 H33D 109.5 . .
O124 C34 O125 131.5(15) . .
O124 C34 C33 123.1(18) . .
O125 C34 C33 105.4(15) . .
C36 C35 H35B 109.5 . .
C36 C35 H35C 109.5 . .
H35B C35 H35C 109.5 . .
C36 C35 H35D 109.5 . .
H35B C35 H35D 109.5 . .
H35C C35 H35D 109.5 . .
O127 C36 C35 132(2) . .
O127 C36 O126 127.7(19) . .
C35 C36 O126 99.9(18) . .
C38 C37 H37B 109.5 . .
C38 C37 H37C 109.5 . .
H37B C37 H37C 109.5 . .
C38 C37 H37D 109.5 . .
H37B C37 H37D 109.5 . .
H37C C37 H37D 109.5 . .
O128 C38 O129 119.8(15) . .
O128 C38 C37 118.9(15) . .
O129 C38 C37 120.6(16) . .
C40 C39 H39B 109.5 . .
C40 C39 H39C 109.5 . .
H39B C39 H39C 109.5 . .
C40 C39 H39D 109.5 . .
H39B C39 H39D 109.5 . .
H39C C39 H39D 109.5 . .
C39 C40 O131 126.4(16) . .
C39 C40 O130 118.0(16) . .
O131 C40 O130 115.5(14) . .
C42 C41 H41B 109.5 . .
C42 C41 H41C 109.5 . .
H41B C41 H41C 109.5 . .
C42 C41 H41D 109.5 . .
H41B C41 H41D 109.5 . .
H41C C41 H41D 109.5 . .
O132 C42 O133 118.4(10) . .
O132 C42 C41 118.7(12) . .
O133 C42 C41 121.5(12) . .
C44 C43 H43B 109.5 . .
C44 C43 H43C 109.5 . .
H43B C43 H43C 109.5 . .
C44 C43 H43D 109.5 . .
H43B C43 H43D 109.5 . .
H43C C43 H43D 109.5 . .
O135 C44 O134 128(2) . .
O135 C44 C43 121(2) . .
O134 C44 C43 110(2) . .
C46 C45 H45B 109.5 . .
C46 C45 H45C 109.5 . .
H45B C45 H45C 109.5 . .
C46 C45 H45D 109.5 . .
H45B C45 H45D 109.5 . .
H45C C45 H45D 109.5 . .
C45 C46 C47 117.4(19) . .
C45 C46 H46B 108.0 . .
C47 C46 H46B 108.0 . .
C45 C46 H46C 107.9 . .
C47 C46 H46C 107.9 . .
H46B C46 H46C 107.2 . .
O137 C47 O136 126.6(17) . .
O137 C47 C46 121.0(17) . .
O136 C47 C46 112.4(16) . .
C50 C48 H48B 109.5 . .
C50 C48 H48C 109.5 . .
H48B C48 H48C 109.5 . .
C50 C48 H48D 109.5 . .
H48B C48 H48D 109.5 . .
H48C C48 H48D 109.5 . .
O138 C50 O139 123.6(13) . .
O138 C50 C48 120.7(17) . .
O139 C50 C48 113.4(16) . .
C52 C51 H51B 109.5 . .
C52 C51 H51C 109.5 . .
H51B C51 H51C 109.5 . .
C52 C51 H51D 109.5 . .
H51B C51 H51D 109.5 . .
H51C C51 H51D 109.5 . .
O141 C52 O140 126.5(12) . .
O141 C52 C51 119.0(14) . .
O140 C52 C51 113.9(13) . .
C54 C53 H53B 109.5 . .
C54 C53 H53C 109.5 . .
H53B C53 H53C 109.5 . .
C54 C53 H53D 109.5 . .
H53B C53 H53D 109.5 . .
H53C C53 H53D 109.5 . .
O143 C54 O142 123.2(15) . .
O143 C54 C53 119.9(16) . .
O142 C54 C53 115.1(14) . .
C56 C55 H55B 109.5 . .
C56 C55 H55C 109.5 . .
H55B C55 H55C 109.5 . .
C56 C55 H55D 109.5 . .
H55B C55 H55D 109.5 . .
H55C C55 H55D 109.5 . .
O145 C56 O144 118.9(13) . .
O145 C56 C55 119.3(13) . .
O144 C56 C55 121.7(12) . .
O145 C56 Dy37 57.0(8) . .
O144 C56 Dy37 62.3(7) . .
C55 C56 Dy37 170.3(12) . .
C58 C57 H57B 109.5 . .
C58 C57 H57C 109.5 . .
H57B C57 H57C 109.5 . .
C58 C57 H57D 109.5 . .
H57B C57 H57D 109.5 . .
H57C C57 H57D 109.5 . .
O147 C58 O146 126.2(11) . .
O147 C58 C57 117.0(11) . .
O146 C58 C57 116.2(12) . .
C60 C59 H59B 109.5 . .
C60 C59 H59C 109.5 . .
H59B C59 H59C 109.5 . .
C60 C59 H59D 109.5 . .
H59B C59 H59D 109.5 . .
H59C C59 H59D 109.5 . .
O149 C60 O148 118.3(10) . .
O149 C60 C59 122.9(11) . .
O148 C60 C59 118.4(12) . .
C62 C61 H61B 109.5 . .
C62 C61 H61C 109.5 . .
H61B C61 H61C 109.5 . .
C62 C61 H61D 109.5 . .
H61B C61 H61D 109.5 . .
H61C C61 H61D 109.5 . .
O150 C62 O151 120.9(13) . .
O150 C62 C61 123.5(13) . .
O151 C62 C61 115.6(12) . .
O150 C62 Dy35 57.8(8) . .
O151 C62 Dy35 63.3(7) . .
C61 C62 Dy35 174.5(12) . .
C64 C63 H63B 109.5 . .
C64 C63 H63C 109.5 . .
H63B C63 H63C 109.5 . .
C64 C63 H63D 109.5 . .
H63B C63 H63D 109.5 . .
H63C C63 H63D 109.5 . .
O153 C64 O152 134.7(16) . .
O153 C64 C63 128(2) . .
O152 C64 C63 96.6(17) . .
O168 C65 O170 126.8(18) . .
O168 C65 C66 129(2) . .
O170 C65 C66 104(2) . .
C65 C66 H66B 109.5 . .
C65 C66 H66C 109.5 . .
H66B C66 H66C 109.5 . .
C65 C66 H66D 109.5 . .
H66B C66 H66D 109.5 . .
H66C C66 H66D 109.5 . .
C68 C67 H67B 109.5 . .
C68 C67 H67C 109.5 . .
H67B C67 H67C 109.5 . .
C68 C67 H67D 109.5 . .
H67B C67 H67D 109.5 . .
H67C C67 H67D 109.5 . .
O156 C68 O157 117.2(14) . .
O156 C68 C67 125.9(13) . .
O157 C68 C67 115.6(14) . .
O156 C68 Dy36 59.3(8) . .
O157 C68 Dy36 58.0(8) . .
C67 C68 Dy36 164.7(11) . .
C70 C69 H69A 109.5 . .
C70 C69 H69B 109.5 . .
H69A C69 H69B 109.5 . .
C70 C69 H69C 109.5 . .
H69A C69 H69C 109.5 . .
H69B C69 H69C 109.5 . .
O159 C70 O158 119.1(12) . .
O159 C70 C69 115.8(12) . .
O158 C70 C69 124.8(12) . .
O159 C70 Dy32 58.5(7) . .
O158 C70 Dy32 61.8(7) . .
C69 C70 Dy32 171.8(10) . .
O161 C71 O160 120.2(12) . .
O161 C71 C72 123.3(14) . .
O160 C71 C72 116.5(15) . .
C71 C72 C73 109.2(19) . .
C71 C72 H72A 109.8 . .
C73 C72 H72A 109.8 . .
C71 C72 H72B 109.8 . .
C73 C72 H72B 109.9 . .
H72A C72 H72B 108.3 . .
C72 C73 H73A 109.5 . .
C72 C73 H73B 109.5 . .
H73A C73 H73B 109.5 . .
C72 C73 H73C 109.5 . .
H73A C73 H73C 109.5 . .
H73B C73 H73C 109.5 . .
O162 C74 O163 119.8(11) . .
O162 C74 C75 127.3(15) . .
O163 C74 C75 111.1(15) . .
C74 C75 C76 112(2) . .
C74 C75 H75A 109.2 . .
C76 C75 H75A 109.2 . .
C74 C75 H75B 109.2 . .
C76 C75 H75B 109.2 . .
H75A C75 H75B 107.9 . .
C75 C76 H76A 109.5 . .
C75 C76 H76B 109.5 . .
H76A C76 H76B 109.5 . .
C75 C76 H76C 109.5 . .
H76A C76 H76C 109.5 . .
H76B C76 H76C 109.5 . .
O165 C77 O164 127.4(13) . .
O165 C77 C78 119.2(15) . .
O164 C77 C78 113.4(13) . .
C77 C78 H78A 109.5 . .
C77 C78 H78B 109.5 . .
H78A C78 H78B 109.5 . .
C77 C78 H78C 109.5 . .
H78A C78 H78C 109.5 . .
H78B C78 H78C 109.5 . .
O166 C79 O167 126.7(14) . .
O166 C79 C80 118.3(16) . .
O167 C79 C80 114.9(15) . .
C79 C80 H80A 109.5 . .
C79 C80 H80B 109.5 . .
H80A C80 H80B 109.5 . .
C79 C80 H80C 109.5 . .
H80A C80 H80C 109.5 . .
H80B C80 H80C 109.5 . .
O171 C81 O172 123.1(15) . .
O171 C81 C82 119.7(12) . .
O172 C81 C82 116.9(14) . .
O171 C81 Dy30 61.4(8) . .
O172 C81 Dy30 61.8(8) . .
C82 C81 Dy30 176.7(11) . .
C81 C82 C83 114.3(13) . .
C81 C82 H82A 108.7 . .
C83 C82 H82A 108.7 . .
C81 C82 H82B 108.7 . .
C83 C82 H82B 108.7 . .
H82A C82 H82B 107.6 . .
C82 C83 H83A 109.5 . .
C82 C83 H83B 109.5 . .
H83A C83 H83B 109.5 . .
C82 C83 H83C 109.5 . .
H83A C83 H83C 109.5 . .
H83B C83 H83C 109.5 . .

loop_
_geom_bond_atom_site_label_1
_geom_bond_atom_site_label_2
_geom_bond_distance
_geom_bond_site_symmetry_2
Dy1 O62 2.284(7) .
Dy1 O58 2.372(7) .
Dy1 O40 2.380(7) .
Dy1 O35 2.385(8) .
Dy1 O43 2.386(7) .
Dy1 O17 2.413(8) .
Dy1 O81 2.568(6) .
Dy1 O93 2.575(8) .
Dy1 O102 2.649(7) .
Dy1 Co7 3.4329(17) .
Dy1 Dy11 3.5834(8) .
Dy1 Dy5 3.6902(8) .
Dy2 O62 2.297(7) .
Dy2 O47 2.355(8) .
Dy2 O32 2.358(7) .
Dy2 O63 2.365(7) .
Dy2 O56 2.374(7) .
Dy2 O43 2.387(7) .
Dy2 O93 2.555(7) .
Dy2 O86 2.589(8) .
Dy2 O90 2.654(6) .
Dy2 Co7 3.4404(17) .
Dy2 Dy22 3.5769(8) .
Dy3 O42 2.317(8) .
Dy3 O54 2.337(7) .
Dy3 O7 2.341(9) .
Dy3 O161 2.361(9) .
Dy3 O11 2.362(8) .
Dy3 O59 2.410(7) .
Dy3 O38 2.423(8) .
Dy3 O99 2.459(9) .
Dy3 Co6 3.3868(18) .
Dy3 Dy4 3.5628(8) .
Dy3 Dy30 3.7750(8) .
Dy3 Dy25 3.8195(8) .
Dy4 O22W 2.382(11) .
Dy4 O57 2.398(7) .
Dy4 O95 2.421(8) .
Dy4 O54 2.424(8) .
Dy4 O94 2.433(8) .
Dy4 O27W 2.447(11) .
Dy4 O38 2.448(8) .
Dy4 O59 2.452(7) .
Dy4 O24W 2.49(2) .
Dy4 C9 2.791(13) .
Dy4 Dy23 3.5579(8) .
Dy5 O62 2.297(8) .
Dy5 O36 2.353(8) .
Dy5 O32 2.359(7) .
Dy5 O40 2.365(6) .
Dy5 O65 2.370(7) .
Dy5 O8 2.449(6) .
Dy5 O81 2.539(7) .
Dy5 O86 2.578(8) .
Dy5 O75 2.627(7) .
Dy5 Co7 3.4400(15) .
Dy5 Dy8 3.5800(8) .
Dy6 O83 2.285(9) .
Dy6 O64 2.292(7) .
Dy6 O65 2.335(6) .
Dy6 O8 2.373(7) .
Dy6 O132 2.390(7) .
Dy6 O72 2.433(8) .
Dy6 O26 2.441(8) .
Dy6 O57W 2.478(8) .
Dy6 Dy8 3.7468(8) .
Dy6 Dy12 3.7747(8) .
Dy6 Dy17 3.9705(8) .
Dy7 O82 2.272(8) .
Dy7 O44 2.324(7) .
Dy7 O35 2.366(7) .
Dy7 O147 2.368(8) .
Dy7 O58 2.414(7) .
Dy7 O11W 2.428(8) .
Dy7 O88 2.461(8) .
Dy7 O39 2.464(8) .
Dy7 Dy11 3.7556(8) .
Dy7 Dy13 3.7910(8) .
Dy7 Dy19 3.9861(8) .
Dy8 O65 2.351(7) .
Dy8 O20 2.368(8) .
Dy8 O34 2.373(8) .
Dy8 O36 2.375(8) .
Dy8 O64 2.414(7) .
Dy8 O24 2.431(9) .
Dy8 O73 2.492(8) .
Dy8 O70 2.548(8) .
Dy8 O75 2.560(7) .
Dy8 Dy18 3.6361(9) .
Dy8 Dy24 3.6390(9) .
Dy9 O61 2.272(6) .
Dy9 O52 2.287(8) .
Dy9 O51 2.337(8) .
Dy9 O25 2.385(9) .
Dy9 O49 2.399(8) .
Dy9 O41 2.425(7) .
Dy9 O71 2.439(8) .
Dy9 O63W 2.449(9) .
Dy9 Co3 3.385(2) .
Dy9 Dy14 3.5431(9) .
Dy9 Dy15 3.8252(8) .
Dy9 Dy28 3.8318(9) .
Dy10 O39 2.365(8) .
Dy10 O83 2.376(8) .
Dy10 O34W 2.383(13) .
Dy10 O82 2.396(8) .
Dy10 O26 2.404(8) .
Dy10 O27 2.428(8) .
Dy10 O53 2.448(7) .
Dy10 O36W 2.452(15) .
Dy10 O23W 2.473(11) .
Dy10 C5 2.885(12) .
Dy10 Dy17 3.5403(9) .
Dy10 Dy19 3.5475(9) .
Dy11 O22 2.339(7) .
Dy11 O15 2.343(9) .
Dy11 O35 2.357(7) .
Dy11 O17 2.396(8) .
Dy11 O44 2.406(7) .
Dy11 O10 2.421(8) .
Dy11 O100 2.519(9) .
Dy11 O102 2.539(8) .
Dy11 O87 2.551(8) .
Dy11 Dy37 3.6367(9) .
Dy11 Dy36 3.6402(9) .
Dy12 O84 2.301(8) .
Dy12 O64 2.323(8) .
Dy12 O133 2.346(8) .
Dy12 O36 2.363(6) .
Dy12 O8 2.376(7) .
Dy12 O62W 2.462(8) .
Dy12 O71 2.469(9) .
Dy12 O52 2.475(8) .
Dy13 O94 2.243(8) .
Dy13 O44 2.321(8) .
Dy13 O146 2.325(7) .
Dy13 O17 2.353(8) .
Dy13 O59W 2.427(9) .
Dy13 O58 2.432(7) .
Dy13 O54 2.437(8) .
Dy13 O99 2.460(7) .
Dy14 O50 2.356(7) .
Dy14 O41 2.377(7) .
Dy14 O84 2.392(8) .
Dy14 O52 2.401(8) .
Dy14 O26W 2.415(12) .
Dy14 O49 2.426(8) .
Dy14 O85 2.429(7) .
Dy14 O31W 2.444(9) .
Dy14 O37W 2.459(11) .
Dy14 C6 2.876(9) .
Dy14 Dy26 3.5463(8) .
Dy15 O66 2.392(8) .
Dy15 O28 2.394(8) .
Dy15 O117 2.400(8) .
Dy15 O46 2.410(9) .
Dy15 O18 2.412(8) .
Dy15 O126 2.444(9) .
Dy15 O61 2.445(7) .
Dy15 O51 2.506(7) .
Dy15 O53W 2.553(10) .
Dy15 Co3 3.4978(19) .
Dy15 Dy26 3.8052(9) .
Dy16 O95 2.261(8) .
Dy16 O48 2.309(8) .
Dy16 O148 2.374(7) .
Dy16 O63 2.377(7) .
Dy16 O56 2.407(7) .
Dy16 O64W 2.417(9) .
Dy16 O57 2.458(7) .
Dy16 O96 2.466(7) .
Dy16 Dy22 3.7542(8) .
Dy16 Dy21 3.7902(8) .
Dy16 Dy23 3.9874(8) .
Dy17 O60 2.279(7) .
Dy17 O26 2.312(8) .
Dy17 O13 2.338(9) .
Dy17 O12 2.367(9) .
Dy17 O27 2.400(9) .
Dy17 O53 2.406(7) .
Dy17 O72 2.448(8) .
Dy17 O60W 2.507(9) .
Dy17 Co2 3.387(2) .
Dy17 Dy20 3.8063(9) .
Dy17 Dy29 3.8286(9) .
Dy18 O9 2.287(9) .
Dy18 O34 2.343(8) .
Dy18 O70 2.418(8) .
Dy18 O50W 2.421(8) .
Dy18 O61W 2.431(9) .
Dy18 O69 2.438(8) .
Dy18 O105 2.440(8) .
Dy18 O24 2.479(8) .
Dy18 O106 2.545(9) .
Dy18 C15 2.893(14) .
Dy18 C1 2.937(12) .
Dy19 O136 2.272(9) .
Dy19 O14 2.315(9) .
Dy19 O45 2.323(8) .
Dy19 O39 2.344(9) .
Dy19 O68 2.376(8) .
Dy19 O53 2.397(7) .
Dy19 O27 2.444(8) .
Dy19 O88 2.467(7) .
Dy19 Co1 3.381(2) .
Dy19 Dy29 3.8074(10) .
Dy20 O12 2.282(8) .
Dy20 O113 2.331(10) .
Dy20 O31 2.349(7) .
Dy20 O111 2.386(9) .
Dy20 O52W 2.386(10) .
Dy20 O13 2.390(9) .
Dy20 O115 2.429(10) 2_646
Dy20 O116 2.849(9) 2_646
Dy20 C26 2.992(14) 2_646
Dy20 Co2 3.3095(18) .
Dy20 Dy29 3.8868(9) .
Dy21 O85 2.282(7) .
Dy21 O48 2.327(7) .
Dy21 O47 2.357(7) .
Dy21 O149 2.367(8) .
Dy21 O65W 2.408(9) .
Dy21 O56 2.431(7) .
Dy21 O50 2.475(7) .
Dy21 O80 2.489(8) .
Dy21 Dy22 3.7516(7) .
Dy22 O23 2.295(8) .
Dy22 O2 2.321(7) .
Dy22 O63 2.344(7) .
Dy22 O47 2.400(7) .
Dy22 O48 2.433(7) .
Dy22 O33 2.434(8) .
Dy22 O97 2.509(9) .
Dy22 O90 2.537(8) .
Dy22 O79 2.557(8) .
Dy22 Dy35 3.6386(9) .
Dy22 Dy32 3.6416(8) .
Dy23 O55 2.303(7) .
Dy23 O57 2.316(6) .
Dy23 O162 2.324(8) .
Dy23 O37 2.344(7) .
Dy23 O19 2.367(8) .
Dy23 O59 2.390(7) .
Dy23 O38 2.451(8) .
Dy23 O96 2.478(9) .
Dy23 Co5 3.3895(17) .
Dy23 Dy30 3.7911(8) .
Dy23 Dy34 3.8141(8) .
Dy24 O20 2.324(8) .
Dy24 O6 2.347(8) .
Dy24 O73 2.403(8) .
Dy24 O108 2.427(8) .
Dy24 O24 2.445(8) .
Dy24 O3W 2.451(11) .
Dy24 O29W 2.485(9) .
Dy24 O74 2.496(9) .
Dy24 O107 2.505(10) .
Dy24 C2 2.820(13) .
Dy24 C18 2.871(13) .
Dy25 O21 2.319(8) .
Dy25 O11 2.329(8) .
Dy25 O7 2.334(9) .
Dy25 O160 2.339(8) .
Dy25 O165 2.352(10) .
Dy25 O42W 2.447(11) .
Dy25 O41W 2.463(9) .
Dy25 O43W 2.473(9) .
Dy25 Co6 3.334(2) .
Dy25 Dy30 3.8712(9) .
Dy26 O46 2.283(9) .
Dy26 O138 2.308(9) .
Dy26 O66 2.325(8) .
Dy26 O50 2.353(8) .
Dy26 O30 2.394(8) .
Dy26 O49 2.413(7) .
Dy26 O41 2.419(7) .
Dy26 O80 2.455(7) .
Dy26 Co4 3.3617(18) .
Dy26 Dy27 3.8339(9) .
Dy27 O18 2.278(7) .
Dy27 O30 2.309(8) .
Dy27 O141 2.351(10) .
Dy27 O139 2.378(10) .
Dy27 O66 2.401(7) .
Dy27 O118 2.404(14) .
Dy27 O45W 2.449(9) .
Dy27 O20W 2.508(12) .
Dy27 Co4 3.3119(18) .
Dy28 O116 2.292(9) .
Dy28 O28 2.320(7) .
Dy28 O110 2.332(10) .
Dy28 O51 2.334(8) .
Dy28 O25 2.336(8) .
Dy28 O4W 2.391(10) .
Dy28 O114 2.429(9) 2_656
Dy28 O113 2.790(10) 2_656
Dy28 C24 2.989(11) 2_656
Dy28 Co3 3.3036(17) .
Dy29 O60 2.370(8) .
Dy29 O67 2.392(9) .
Dy29 O119 2.392(8) .
Dy29 O14 2.395(9) .
Dy29 O31 2.409(8) .
Dy29 O45 2.419(9) .
Dy29 O54W 2.452(10) .
Dy29 O13 2.457(8) .
Dy29 O125 2.504(9) .
Dy29 Dy40 3.8411(10) .
Dy30 O55 2.400(8) .
Dy30 O16 2.401(8) .
Dy30 O21 2.409(8) .
Dy30 O42 2.422(9) .
Dy30 O7 2.445(8) .
Dy30 O37 2.450(7) .
Dy30 O171 2.508(10) .
Dy30 O170 2.509(10) .
Dy30 O172 2.516(9) .
Dy30 C81 2.853(17) .
Dy31 O91 2.323(8) .
Dy31 O29 2.347(9) .
Dy31 O2 2.353(8) .
Dy31 O23 2.369(7) .
Dy31 O155 2.432(10) .
Dy31 O5 2.434(9) .
Dy31 O14W 2.476(13) .
Dy31 O21W 2.491(12) .
Dy31 O66W 2.85(2) .
Dy31 Dy32 3.7380(11) .
Dy31 Dy35 3.7415(9) .
Dy32 O2 2.346(9) .
Dy32 O5 2.353(8) .
Dy32 O55W 2.356(9) .
Dy32 O97 2.439(7) .
Dy32 O48W 2.445(9) .
Dy32 O33 2.468(8) .
Dy32 O98 2.471(8) .
Dy32 O159 2.474(10) .
Dy32 O158 2.544(10) .
Dy32 C10 2.832(11) .
Dy32 C70 2.884(13) .
Dy33 O34 2.356(8) .
Dy33 O20 2.360(8) .
Dy33 O6 2.364(8) .
Dy33 O76 2.386(8) .
Dy33 O9 2.395(9) .
Dy33 O121 2.429(11) .
Dy33 O35W 2.446(12) .
Dy33 O38W 2.450(11) .
Dy33 O122 2.82(2) .
Dy33 C32' 2.95(2) .
Dy34 O19 2.308(9) .
Dy34 O16 2.308(8) .
Dy34 O163 2.373(8) .
Dy34 O166 2.376(10) .
Dy34 O37 2.387(7) .
Dy34 O46W 2.424(11) .
Dy34 O44W 2.432(9) .
Dy34 O39W 2.443(9) .
Dy34 Co5 3.340(2) .
Dy35 O29 2.324(8) .
Dy35 O23 2.350(8) .
Dy35 O78 2.410(7) .
Dy35 O33 2.424(9) .
Dy35 O32W 2.425(11) .
Dy35 O79 2.431(7) .
Dy35 O150 2.432(10) .
Dy35 O28W 2.457(10) .
Dy35 O151 2.543(10) .
Dy35 C62 2.846(14) .
Dy35 C4 2.858(11) .
Dy36 O22 2.325(9) .
Dy36 O4 2.338(9) .
Dy36 O100 2.384(8) .
Dy36 O58W 2.406(9) .
Dy36 O101 2.445(9) .
Dy36 O157 2.447(11) .
Dy36 O51W 2.453(10) .
Dy36 O10 2.455(9) .
Dy36 O156 2.478(10) .
Dy36 C11 2.799(11) .
Dy36 C68 2.864(14) .
Dy37 O15 2.317(8) .
Dy37 O3 2.346(8) .
Dy37 O87 2.383(7) .
Dy37 O49W 2.400(10) .
Dy37 O89 2.424(8) .
Dy37 O145 2.431(12) .
Dy37 O33W 2.456(11) .
Dy37 O10 2.470(9) .
Dy37 O144 2.538(10) .
Dy37 C7 2.847(10) .
Dy37 C56 2.866(14) .
Dy38 O56W 2.291(11) .
Dy38 O104 2.343(8) .
Dy38 O22 2.357(9) .
Dy38 O15 2.363(7) .
Dy38 O3 2.380(10) .
Dy38 O4 2.383(10) .
Dy38 O152 2.417(12) .
Dy38 O25W 2.473(14) .
Dy38 O67W 2.48(3) .
Dy39 O135 2.139(16) .
Dy39 O1 2.274(13) .
Dy39 O128 2.280(10) .
Dy39 O91 2.339(8) .
Dy39 O6W 2.45(3) .
Dy39 O92 2.475(8) .
Dy39 O66W 2.63(2) .
Dy39 O7W' 2.66(4) .
Dy39 C8 2.819(10) .
Dy39 Dy43 3.8230(18) .
Dy39 Dy45 3.8779(19) .
Dy40 O67 2.302(9) .
Dy40 O68 2.320(8) .
Dy40 O120 2.364(9) .
Dy40 O143 2.378(9) .
Dy40 O14 2.392(9) .
Dy40 O137 2.395(9) .
Dy40 O18W 2.418(10) .
Dy40 O16W 2.505(12) .
Dy40 Co1 3.318(2) .
Dy41 O3 2.343(10) .
Dy41 O153 2.354(13) .
Dy41 O4 2.356(9) .
Dy41 O19W 2.358(14) .
Dy41 O144 2.363(10) .
Dy41 O10W 2.372(14) .
Dy41 O156 2.400(11) .
Dy41 O15W 2.473(15) .
Dy42 O5 2.345(9) .
Dy42 O13W 2.353(14) .
Dy42 O151 2.368(9) .
Dy42 O158 2.369(11) .
Dy42 O29 2.410(9) .
Dy42 O12W 2.411(12) .
Dy42 O9W 2.416(14) .
Dy42 O154 2.486(12) .
Dy43 O134 2.121(14) .
Dy43 O131 2.188(12) .
Dy43 O1 2.232(13) .
Dy43 O104 2.314(8) .
Dy43 O103 2.483(8) .
Dy43 O6W' 2.59(4) .
Dy43 O8W 2.66(4) .
Dy43 O67W 2.80(3) .
Dy43 C12 2.858(12) .
Dy43 Dy45 3.7898(19) .
Dy44 O9 2.365(9) .
Dy44 O6 2.371(8) .
Dy44 O106 2.383(9) .
Dy44 O123 2.386(11) .
Dy44 O17W 2.400(13) .
Dy44 O107 2.406(9) .
Dy44 O1W 2.413(11) .
Dy44 O2W 2.423(12) .
Dy45 O1 2.134(13) .
Dy45 O129 2.206(11) .
Dy45 O130 2.207(12) .
Dy45 O76 2.305(7) .
Dy45 O8W' 2.43(3) .
Dy45 O7W 2.43(3) .
Dy45 O77 2.455(8) .
Dy45 O122 2.58(3) .
Dy45 C3 2.896(10) .
Co1 O142 2.030(10) .
Co1 O45 2.049(8) .
Co1 O68 2.071(9) .
Co1 O89 2.124(9) .
Co1 O67 2.143(9) .
Co1 O47W 2.181(10) .
Co2 O112 2.053(9) .
Co2 O60 2.059(9) .
Co2 O124 2.066(9) .
Co2 O12 2.096(7) .
Co2 O74 2.108(9) .
Co2 O31 2.158(8) .
Co3 O61 2.012(8) .
Co3 O25 2.080(7) .
Co3 O109 2.096(9) .
Co3 O69 2.101(8) .
Co3 O127 2.136(9) .
Co3 O28 2.141(8) .
Co4 O46 2.032(8) .
Co4 O140 2.037(9) .
Co4 O18 2.107(8) .
Co4 O30 2.118(8) .
Co4 O78 2.125(8) .
Co4 O30W 2.174(9) .
Co5 O167 2.037(9) .
Co5 O55 2.065(8) .
Co5 O168 2.078(9) .
Co5 O19 2.084(7) .
Co5 O98 2.085(8) .
Co5 O16 2.117(9) .
Co6 O164 2.056(9) .
Co6 O42 2.074(9) .
Co6 O11 2.109(8) .
Co6 O101 2.133(9) .
Co6 O5W 2.139(10) .
Co6 O21 2.148(9) .
Co7 O32 2.051(7) .
Co7 O40 2.055(6) .
Co7 O103 2.074(8) .
Co7 O43 2.076(8) .
Co7 O92 2.078(9) .
Co7 O77 2.094(9) .
Cl1 O175 1.381(13) .
Cl1 O177 1.396(13) .
Cl1 O176 1.401(14) .
Cl1 O178 1.467(18) .
Cl2 O180 1.359(15) .
Cl2 O179 1.371(13) .
Cl2 O181 1.394(14) .
Cl2 O182 1.494(15) .
Cl3 O184 1.327(15) .
Cl3 O185 1.390(13) .
Cl3 O183 1.402(11) .
Cl3 O186 1.457(16) .
Cl4 O190 1.27(4) .
Cl4 O188 1.436(16) .
Cl4 O187 1.46(3) .
Cl4 O189 1.62(3) .
O2 H2A 1.0000 .
O3 H3A 1.0000 .
O4 H4A 1.0000 .
O5 H5A 1.0000 .
O6 H6A 1.0000 .
O7 H7A 1.0000 .
O8 H8A 1.0000 .
O9 H9A 1.0000 .
O10 H10A 1.0000 .
O11 H11A 1.0000 .
O12 H12A 1.0000 .
O13 H13A 1.0000 .
O14 H14A 1.0000 .
O15 H15A 1.0000 .
O16 H16A 1.0000 .
O17 H17A 1.0000 .
O18 H18A 1.0000 .
O19 H19A 1.0000 .
O20 H20A 1.0000 .
O21 H21A 1.0000 .
O22 H22A 1.0000 .
O23 H23A 1.0000 .
O24 H24A 1.0000 .
O25 H25A 1.0000 .
O26 H26A 1.0000 .
O27 H27A 1.0000 .
O28 H28A 1.0000 .
O29 H29A 1.0000 .
O30 H30A 1.0000 .
O31 H31A 1.0000 .
O32 H32A 1.0000 .
O33 H33A 1.0000 .
O34 H34A 1.0000 .
O35 H35A 1.0000 .
O36 H36A 1.0000 .
O37 H37A 1.0000 .
O38 H38A 1.0000 .
O39 H39A 1.0000 .
O40 H40A 1.0000 .
O41 H41A 1.0000 .
O42 H42A 1.0000 .
O43 H43A 1.0000 .
O44 H44A 1.0000 .
O45 H45A 1.0000 .
O46 H46A 1.0000 .
O47 H47A 1.0000 .
O48 H48A 1.0000 .
O49 H49A 1.0000 .
O50 H50A 1.0000 .
O51 H51A 1.0000 .
O52 H52A 1.0000 .
O53 H53A 1.0000 .
O54 H54A 1.0000 .
O55 H55A 1.0000 .
O56 H56A 1.0000 .
O57 H57A 1.0000 .
O58 H58A 1.0000 .
O59 H59A 1.0000 .
O60 H60A 1.0000 .
O61 H61A 1.0000 .
O62 H62A 1.0000 .
O63 H63A 1.0000 .
O64 H64A 1.0000 .
O65 H65A 1.0000 .
O66 H66A 1.0000 .
O67 H67A 1.0000 .
O68 H68A 1.0000 .
O69 C1 1.366(15) .
O70 C1 1.292(15) .
O71 C1 1.171(15) .
O72 C2 1.325(15) .
O73 C2 1.247(15) .
O74 C2 1.275(16) .
O75 C3 1.203(12) .
O76 C3 1.263(14) .
O77 C3 1.319(14) .
O78 C4 1.331(14) .
O79 C4 1.274(14) .
O80 C4 1.228(12) .
O81 C5 1.204(13) .
O82 C5 1.347(16) .
O83 C5 1.333(14) .
O84 C6 1.312(12) .
O85 C6 1.276(13) .
O86 C6 1.197(12) .
O87 C7 1.287(14) .
O88 C7 1.256(12) .
O89 C7 1.306(15) .
O90 C8 1.240(12) .
O91 C8 1.287(12) .
O92 C8 1.252(14) .
O93 C9 1.293(15) .
O94 C9 1.306(15) .
O95 C9 1.240(15) .
O96 C10 1.253(13) .
O97 C10 1.285(14) .
O98 C10 1.292(12) .
O99 C11 1.312(13) .
O100 C11 1.331(14) .
O101 C11 1.190(12) .
O102 C12 1.234(14) .
O103 C12 1.280(16) .
O104 C12 1.293(14) .
O105 C15 1.233(17) .
O106 C15 1.258(15) .
O107 C18 1.249(14) .
O108 C18 1.198(17) .
O109 C20 1.332(15) .
O110 C20 1.232(15) .
O111 C22 1.266(15) .
O112 C22 1.351(15) .
O113 C24 1.237(16) .
O113 Dy28 2.790(10) 2_646
O114 C24 1.247(15) .
O114 Dy28 2.429(9) 2_646
O115 C26 1.271(17) .
O115 Dy20 2.429(10) 2_656
O116 C26 1.259(18) .
O116 Dy20 2.849(9) 2_656
O117 C28 1.29(2) .
O118 C28 1.50(3) .
O119 C30 1.286(17) .
O120 C30 1.341(19) .
O121 C32' 1.27(3) .
O121 C32 1.41(3) .
O122 C32' 1.36(4) .
O123 C32 1.14(3) .
O124 C34 1.17(2) .
O125 C34 1.43(2) .
O126 C36 1.58(3) .
O127 C36 1.16(3) .
O128 C38 1.266(19) .
O129 C38 1.28(2) .
O130 C40 1.305(19) .
O131 C40 1.281(19) .
O132 C42 1.256(15) .
O133 C42 1.299(15) .
O134 C44 1.34(3) .
O135 C44 1.28(3) .
O136 C47 1.28(2) .
O137 C47 1.22(2) .
O138 C50 1.232(17) .
O139 C50 1.348(18) .
O140 C52 1.314(16) .
O141 C52 1.242(15) .
O142 C54 1.43(2) .
O143 C54 1.247(18) .
O144 C56 1.265(15) .
O145 C56 1.207(15) .
O146 C58 1.296(14) .
O147 C58 1.195(16) .
O148 C60 1.304(14) .
O149 C60 1.257(16) .
O150 C62 1.175(15) .
O151 C62 1.274(14) .
O152 C64 1.50(3) .
O153 C64 1.21(3) .
O156 C68 1.192(17) .
O157 C68 1.216(17) .
O158 C70 1.250(17) .
O159 C70 1.242(15) .
O160 C71 1.373(16) .
O161 C71 1.249(18) .
O162 C74 1.224(16) .
O163 C74 1.315(15) .
O164 C77 1.364(18) .
O165 C77 1.182(18) .
O166 C79 1.232(19) .
O167 C79 1.321(19) .
O168 C65 1.25(2) .
O170 C65 1.41(2) .
O171 C81 1.229(19) .
O172 C81 1.281(16) .
C13 C14 1.58(3) .
C13 H13B 0.9800 .
C13 H13C 0.9800 .
C13 H13D 0.9800 .
C14 C15 1.49(2) .
C14 H14B 0.9900 .
C14 H14C 0.9900 .
C16 C17 1.47(3) .
C16 H16B 0.9800 .
C16 H16C 0.9800 .
C16 H16D 0.9800 .
C17 C18 1.53(2) .
C17 H17B 0.9900 .
C17 H17C 0.9900 .
C19 C20 1.50(2) .
C19 H19B 0.9800 .
C19 H19C 0.9800 .
C19 H19D 0.9800 .
C21 C22 1.45(3) .
C21 H21B 0.9800 .
C21 H21C 0.9800 .
C21 H21D 0.9800 .
C23 C24 1.488(17) .
C23 H23B 0.9800 .
C23 H23C 0.9800 .
C23 H23D 0.9800 .
C24 Dy28 2.989(11) 2_646
C25 C26 1.40(2) .
C25 H25B 0.9800 .
C25 H25C 0.9800 .
C25 H25D 0.9800 .
C26 Dy20 2.992(14) 2_656
C27 C28 1.64(4) .
C27 H27B 0.9800 .
C27 H27C 0.9800 .
C27 H27D 0.9800 .
C29 C30 1.44(2) .
C29 H29B 0.9800 .
C29 H29C 0.9800 .
C29 H29D 0.9800 .
C31 C32 1.52(3) .
C31 H31B 0.9800 .
C31 H31C 0.9800 .
C31 H31D 0.9800 .
C31' C32' 1.48(3) .
C31' H31E 0.9800 .
C31' H31F 0.9800 .
C31' H31G 0.9800 .
C33 C34 1.58(2) .
C33 H33B 0.9800 .
C33 H33C 0.9800 .
C33 H33D 0.9800 .
C35 C36 1.51(3) .
C35 H35B 0.9800 .
C35 H35C 0.9800 .
C35 H35D 0.9800 .
C37 C38 1.39(2) .
C37 H37B 0.9800 .
C37 H37C 0.9800 .
C37 H37D 0.9800 .
C39 C40 1.24(2) .
C39 H39B 0.9800 .
C39 H39C 0.9800 .
C39 H39D 0.9800 .
C41 C42 1.45(2) .
C41 H41B 0.9800 .
C41 H41C 0.9800 .
C41 H41D 0.9800 .
C43 C44 1.59(3) .
C43 H43B 0.9800 .
C43 H43C 0.9800 .
C43 H43D 0.9800 .
C45 C46 1.47(3) .
C45 H45B 0.9800 .
C45 H45C 0.9800 .
C45 H45D 0.9800 .
C46 C47 1.58(3) .
C46 H46B 0.9900 .
C46 H46C 0.9900 .
C48 C50 1.47(3) .
C48 H48B 0.9800 .
C48 H48C 0.9800 .
C48 H48D 0.9800 .
C51 C52 1.50(2) .
C51 H51B 0.9800 .
C51 H51C 0.9800 .
C51 H51D 0.9800 .
C53 C54 1.51(3) .
C53 H53B 0.9800 .
C53 H53C 0.9800 .
C53 H53D 0.9800 .
C55 C56 1.47(2) .
C55 H55B 0.9800 .
C55 H55C 0.9800 .
C55 H55D 0.9800 .
C57 C58 1.587(18) .
C57 H57B 0.9800 .
C57 H57C 0.9800 .
C57 H57D 0.9800 .
C59 C60 1.447(17) .
C59 H59B 0.9800 .
C59 H59C 0.9800 .
C59 H59D 0.9800 .
C61 C62 1.44(2) .
C61 H61B 0.9800 .
C61 H61C 0.9800 .
C61 H61D 0.9800 .
C63 C64 1.63(2) .
C63 H63B 0.9800 .
C63 H63C 0.9800 .
C63 H63D 0.9800 .
C65 C66 1.51(4) .
C66 H66B 0.9800 .
C66 H66C 0.9800 .
C66 H66D 0.9800 .
C67 C68 1.54(2) .
C67 H67B 0.9800 .
C67 H67C 0.9800 .
C67 H67D 0.9800 .
C69 C70 1.49(2) .
C69 H69A 0.9800 .
C69 H69B 0.9800 .
C69 H69C 0.9800 .
C71 C72 1.45(2) .
C72 C73 1.50(3) .
C72 H72A 0.9900 .
C72 H72B 0.9900 .
C73 H73A 0.9800 .
C73 H73B 0.9800 .
C73 H73C 0.9800 .
C74 C75 1.43(3) .
C75 C76 1.59(4) .
C75 H75A 0.9900 .
C75 H75B 0.9900 .
C76 H76A 0.9800 .
C76 H76B 0.9800 .
C76 H76C 0.9800 .
C77 C78 1.63(2) .
C78 H78A 0.9800 .
C78 H78B 0.9800 .
C78 H78C 0.9800 .
C79 C80 1.63(3) .
C80 H80A 0.9800 .
C80 H80B 0.9800 .
C80 H80C 0.9800 .
C81 C82 1.59(2) .
C82 C83 1.60(2) .
C82 H82A 0.9900 .
C82 H82B 0.9900 .
C83 H83A 0.9800 .
C83 H83B 0.9800 .
C83 H83C 0.9800 .

loop_
_geom_torsion_atom_site_label_1
_geom_torsion_atom_site_label_2
_geom_torsion_atom_site_label_3
_geom_torsion_atom_site_label_4
_geom_torsion
_geom_torsion_site_symmetry_1
_geom_torsion_site_symmetry_4
Dy9 O71 C1 O70 156.7(8) . .
Dy12 O71 C1 O70 -7.1(14) . .
Dy9 O71 C1 O69 -17.1(18) . .
Dy12 O71 C1 O69 179.1(8) . .
Dy18 O70 C1 O71 175.6(11) . .
Dy8 O70 C1 O71 67.8(15) . .
Dy18 O70 C1 O69 -9.8(9) . .
Dy8 O70 C1 O69 -117.6(10) . .
Dy8 O70 C1 Dy18 -107.9(9) . .
Co3 O69 C1 O71 7.9(15) . .
Dy18 O69 C1 O71 -175.7(10) . .
Co3 O69 C1 O70 -166.8(6) . .
Dy18 O69 C1 O70 9.6(9) . .
Co3 O69 C1 Dy18 -176.4(8) . .
Dy24 O73 C2 O74 9.0(11) . .
Dy8 O73 C2 O74 116.7(13) . .
Dy24 O73 C2 O72 -173.3(9) . .
Dy8 O73 C2 O72 -65.6(15) . .
Dy8 O73 C2 Dy24 107.7(10) . .
Co2 O74 C2 O73 169.0(7) . .
Dy24 O74 C2 O73 -8.6(11) . .
Co2 O74 C2 O72 -8.7(16) . .
Dy24 O74 C2 O72 173.6(9) . .
Co2 O74 C2 Dy24 177.6(9) . .
Dy6 O72 C2 O73 1.2(13) . .
Dy17 O72 C2 O73 -158.9(8) . .
Dy6 O72 C2 O74 178.8(8) . .
Dy17 O72 C2 O74 18.7(16) . .
Dy8 O75 C3 O76 -3.1(19) . .
Dy5 O75 C3 O76 -179.3(8) . .
Dy8 O75 C3 O77 179.6(7) . .
Dy5 O75 C3 O77 3.4(18) . .
Dy45 O76 C3 O75 -179.9(11) . .
Dy33 O76 C3 O75 3.2(19) . .
Dy45 O76 C3 O77 -2.3(10) . .
Dy33 O76 C3 O77 -179.3(7) . .
Dy33 O76 C3 Dy45 -177.0(11) . .
Co7 O77 C3 O75 -3.2(16) . .
Dy45 O77 C3 O75 179.9(10) . .
Co7 O77 C3 O76 178.9(7) . .
Dy45 O77 C3 O76 2.1(9) . .
Co7 O77 C3 Dy45 176.8(9) . .
Dy26 O80 C4 O79 -153.5(8) . .
Dy21 O80 C4 O79 9.3(15) . .
Dy26 O80 C4 O78 18(2) . .
Dy21 O80 C4 O78 -179.0(9) . .
Dy35 O79 C4 O80 -175.8(11) . .
Dy22 O79 C4 O80 -74.6(15) . .
Dy35 O79 C4 O78 11.8(10) . .
Dy22 O79 C4 O78 113.1(10) . .
Dy22 O79 C4 Dy35 101.3(8) . .
Co4 O78 C4 O80 -9.9(17) . .
Dy35 O78 C4 O80 175.7(11) . .
Co4 O78 C4 O79 162.5(7) . .
Dy35 O78 C4 O79 -11.9(10) . .
Co4 O78 C4 Dy35 174.4(9) . .
Dy5 O81 C5 O83 -3(2) . .
Dy1 O81 C5 O83 -166.8(8) . .
Dy5 O81 C5 O82 171.1(7) . .
Dy1 O81 C5 O82 7.3(18) . .
Dy6 O83 C5 O81 -29(2) . .
Dy10 O83 C5 O81 -173.9(12) . .
Dy6 O83 C5 O82 156.5(7) . .
Dy10 O83 C5 O82 11.3(10) . .
Dy6 O83 C5 Dy10 145.2(10) . .
Dy7 O82 C5 O81 23(2) . .
Dy10 O82 C5 O81 173.7(11) . .
Dy7 O82 C5 O83 -162.2(8) . .
Dy10 O82 C5 O83 -11.2(10) . .
Dy7 O82 C5 Dy10 -151.0(13) . .
Dy5 O86 C6 O85 -166.6(7) . .
Dy2 O86 C6 O85 -6.2(17) . .
Dy5 O86 C6 O84 8.7(17) . .
Dy2 O86 C6 O84 169.1(7) . .
Dy21 O85 C6 O86 -27.5(18) . .
Dy14 O85 C6 O86 -172.3(10) . .
Dy21 O85 C6 O84 156.7(7) . .
Dy14 O85 C6 O84 11.9(9) . .
Dy21 O85 C6 Dy14 144.8(11) . .
Dy12 O84 C6 O86 22.6(18) . .
Dy14 O84 C6 O86 172.1(10) . .
Dy12 O84 C6 O85 -161.6(7) . .
Dy14 O84 C6 O85 -12.1(9) . .
Dy12 O84 C6 Dy14 -149.5(11) . .
Dy7 O88 C7 O87 0.8(14) . .
Dy19 O88 C7 O87 158.6(8) . .
Dy7 O88 C7 O89 174.6(9) . .
Dy19 O88 C7 O89 -27.6(18) . .
Dy37 O87 C7 O88 169.5(10) . .
Dy11 O87 C7 O88 63.0(16) . .
Dy37 O87 C7 O89 -4.9(11) . .
Dy11 O87 C7 O89 -111.5(11) . .
Dy11 O87 C7 Dy37 -106.6(10) . .
Co1 O89 C7 O88 21.1(17) . .
Dy37 O89 C7 O88 -169.4(11) . .
Co1 O89 C7 O87 -164.7(8) . .
Dy37 O89 C7 O87 4.8(11) . .
Co1 O89 C7 Dy37 -169.5(9) . .
Dy22 O90 C8 O92 175.6(8) . .
Dy2 O90 C8 O92 -7.4(18) . .
Dy22 O90 C8 O91 6.0(17) . .
Dy2 O90 C8 O91 -177.0(7) . .
Co7 O92 C8 O90 9.4(17) . .
Dy39 O92 C8 O90 -177.4(10) . .
Co7 O92 C8 O91 179.4(7) . .
Dy39 O92 C8 O91 -7.3(10) . .
Co7 O92 C8 Dy39 -173.2(10) . .
Dy31 O91 C8 O90 -7.8(18) . .
Dy39 O91 C8 O90 178.2(9) . .
Dy31 O91 C8 O92 -178.2(8) . .
Dy39 O91 C8 O92 7.8(11) . .
Dy31 O91 C8 Dy39 174.0(12) . .
Dy16 O95 C9 O93 22.2(19) . .
Dy4 O95 C9 O93 172.4(9) . .
Dy16 O95 C9 O94 -160.7(8) . .
Dy4 O95 C9 O94 -10.4(10) . .
Dy16 O95 C9 Dy4 -150.3(12) . .
Dy2 O93 C9 O95 9.6(15) . .
Dy1 O93 C9 O95 169.4(7) . .
Dy2 O93 C9 O94 -167.6(6) . .
Dy1 O93 C9 O94 -7.8(15) . .
Dy13 O94 C9 O95 153.9(8) . .
Dy4 O94 C9 O95 10.3(10) . .
Dy13 O94 C9 O93 -28.9(18) . .
Dy4 O94 C9 O93 -172.5(9) . .
Dy13 O94 C9 Dy4 143.6(11) . .
Dy16 O96 C10 O97 -3.9(13) . .
Dy23 O96 C10 O97 159.0(7) . .
Dy16 O96 C10 O98 175.7(8) . .
Dy23 O96 C10 O98 -21.4(17) . .
Dy32 O97 C10 O96 173.4(9) . .
Dy22 O97 C10 O96 71.2(14) . .
Dy32 O97 C10 O98 -6.2(11) . .
Dy22 O97 C10 O98 -108.4(11) . .
Dy22 O97 C10 Dy32 -102.2(9) . .
Co5 O98 C10 O96 16.4(16) . .
Dy32 O98 C10 O96 -173.5(10) . .
Co5 O98 C10 O97 -164.0(8) . .
Dy32 O98 C10 O97 6.1(11) . .
Co5 O98 C10 Dy32 -170.2(9) . .
Co6 O101 C11 O99 -11.6(18) . .
Dy36 O101 C11 O99 176.0(11) . .
Co6 O101 C11 O100 163.7(8) . .
Dy36 O101 C11 O100 -8.7(11) . .
Co6 O101 C11 Dy36 172.4(10) . .
Dy3 O99 C11 O101 17.9(18) . .
Dy13 O99 C11 O101 -179.0(10) . .
Dy3 O99 C11 O100 -157.5(7) . .
Dy13 O99 C11 O100 5.6(13) . .
Dy36 O100 C11 O101 9.0(11) . .
Dy11 O100 C11 O101 111.8(11) . .
Dy36 O100 C11 O99 -175.2(9) . .
Dy11 O100 C11 O99 -72.4(13) . .
Dy11 O100 C11 Dy36 102.9(9) . .
Dy11 O102 C12 O103 177.0(8) . .
Dy1 O102 C12 O103 -8(2) . .
Dy11 O102 C12 O104 7(2) . .
Dy1 O102 C12 O104 -177.7(8) . .
Co7 O103 C12 O102 8.5(19) . .
Dy43 O103 C12 O102 -175.8(11) . .
Co7 O103 C12 O104 179.5(8) . .
Dy43 O103 C12 O104 -4.7(11) . .
Co7 O103 C12 Dy43 -175.8(10) . .
Dy43 O104 C12 O102 175.8(12) . .
Dy38 O104 C12 O102 -9(2) . .
Dy43 O104 C12 O103 5.2(12) . .
Dy38 O104 C12 O103 -179.3(8) . .
Dy38 O104 C12 Dy43 175.5(12) . .
Dy18 O105 C15 O106 -7.0(14) . .
Dy18 O105 C15 C14 164.7(14) . .
Dy44 O106 C15 O105 -141(2) . .
Dy18 O106 C15 O105 6.7(13) . .
Dy44 O106 C15 C14 46(4) . .
Dy18 O106 C15 C14 -165.9(12) . .
Dy44 O106 C15 Dy18 -148(3) . .
C13 C14 C15 O105 22(3) . .
C13 C14 C15 O106 -166(2) . .
C13 C14 C15 Dy18 120(5) . .
Dy24 O108 C18 O107 7.7(13) . .
Dy24 O108 C18 C17 -166.8(12) . .
Dy44 O107 C18 O108 138(2) . .
Dy24 O107 C18 O108 -7.4(13) . .
Dy44 O107 C18 C17 -47(3) . .
Dy24 O107 C18 C17 167.2(12) . .
Dy44 O107 C18 Dy24 146(3) . .
C16 C17 C18 O108 -12(2) . .
C16 C17 C18 O107 173.6(18) . .
C16 C17 C18 Dy24 -95(5) . .
Dy28 O110 C20 O109 -7(2) . .
Dy28 O110 C20 C19 174.4(10) . .
Co3 O109 C20 O110 4.3(18) . .
Co3 O109 C20 C19 -177.2(9) . .
Dy20 O111 C22 O112 1(2) . .
Dy20 O111 C22 C21 178.5(14) . .
Co2 O112 C22 O111 3.3(19) . .
Co2 O112 C22 C21 -174.3(14) . .
Dy20 O113 C24 O114 150.5(19) . .
Dy28 O113 C24 O114 3.2(13) 2_646 .
Dy20 O113 C24 C23 -26(3) . .
Dy28 O113 C24 C23 -172.9(12) 2_646 .
Dy20 O113 C24 Dy28 147(3) . 2_646
Dy28 O114 C24 O113 -3.8(15) 2_646 .
Dy28 O114 C24 C23 172.0(12) 2_646 .
Dy28 O116 C26 O115 -148.5(18) . .
Dy20 O116 C26 O115 -12.0(15) 2_656 .
Dy28 O116 C26 C25 36(4) . .
Dy20 O116 C26 C25 172.9(16) 2_656 .
Dy28 O116 C26 Dy20 -137(3) . 2_656
Dy20 O115 C26 O116 14.4(18) 2_656 .
Dy20 O115 C26 C25 -170.6(15) 2_656 .
Dy15 O117 C28 O118 6(3) . .
Dy15 O117 C28 C27 170.9(17) . .
Dy27 O118 C28 O117 -36(3) . .
Dy27 O118 C28 C27 156.8(16) . .
Dy29 O119 C30 O120 13(2) . .
Dy29 O119 C30 C29 -157.9(12) . .
Dy40 O120 C30 O119 8(2) . .
Dy40 O120 C30 C29 180.0(10) . .
Dy44 O123 C32 O121 -22(5) . .
Dy44 O123 C32 C31 162(3) . .
C32' O121 C32 O123 -172(3) . .
Dy33 O121 C32 O123 17(4) . .
C32' O121 C32 C31 5(4) . .
Dy33 O121 C32 C31 -166(2) . .
C32 O121 C32' O122 175(3) . .
Dy33 O121 C32' O122 -12(3) . .
C32 O121 C32' C31' 33(6) . .
Dy33 O121 C32' C31' -154(5) . .
C32 O121 C32' Dy33 -173(3) . .
Dy45 O122 C32' O121 104(8) . .
Dy33 O122 C32' O121 10(3) . .
Dy45 O122 C32' C31' -98(8) . .
Dy33 O122 C32' C31' 169(2) . .
Dy45 O122 C32' Dy33 94(8) . .
Co2 O124 C34 O125 -7(3) . .
Co2 O124 C34 C33 171.1(13) . .
Dy29 O125 C34 O124 -2(3) . .
Dy29 O125 C34 C33 179.7(11) . .
Co3 O127 C36 C35 -178(2) . .
Co3 O127 C36 O126 11(4) . .
Dy15 O126 C36 O127 -3(4) . .
Dy15 O126 C36 C35 -176.1(11) . .
Dy39 O128 C38 O129 -12(2) . .
Dy39 O128 C38 C37 159.1(11) . .
Dy45 O129 C38 O128 11(3) . .
Dy45 O129 C38 C37 -160.4(12) . .
Dy43 O131 C40 C39 -160.2(14) . .
Dy43 O131 C40 O130 16(2) . .
Dy45 O130 C40 C39 155.6(13) . .
Dy45 O130 C40 O131 -21(2) . .
Dy6 O132 C42 O133 2(2) . .
Dy6 O132 C42 C41 168.6(11) . .
Dy12 O133 C42 O132 -4(2) . .
Dy12 O133 C42 C41 -170.6(11) . .
Dy39 O135 C44 O134 23(4) . .
Dy39 O135 C44 C43 -148(2) . .
Dy43 O134 C44 O135 -15(4) . .
Dy43 O134 C44 C43 156.3(16) . .
Dy40 O137 C47 O136 -25(2) . .
Dy40 O137 C47 C46 156.1(12) . .
Dy19 O136 C47 O137 18(3) . .
Dy19 O136 C47 C46 -163.4(12) . .
C45 C46 C47 O137 -173.2(17) . .
C45 C46 C47 O136 8(2) . .
Dy26 O138 C50 O139 0(2) . .
Dy26 O138 C50 C48 161.7(13) . .
Dy27 O139 C50 O138 3(2) . .
Dy27 O139 C50 C48 -159.5(12) . .
Dy27 O141 C52 O140 9(2) . .
Dy27 O141 C52 C51 179.4(13) . .
Co4 O140 C52 O141 0(2) . .
Co4 O140 C52 C51 -170.6(12) . .
Dy40 O143 C54 O142 14(3) . .
Dy40 O143 C54 C53 177.8(13) . .
Co1 O142 C54 O143 -23(2) . .
Co1 O142 C54 C53 172.3(13) . .
Dy37 O145 C56 O144 -7.4(15) . .
Dy37 O145 C56 C55 169.6(14) . .
Dy41 O144 C56 O145 -132(2) . .
Dy37 O144 C56 O145 7.0(15) . .
Dy41 O144 C56 C55 51(4) . .
Dy37 O144 C56 C55 -169.9(15) . .
Dy41 O144 C56 Dy37 -139(3) . .
Dy7 O147 C58 O146 4(2) . .
Dy7 O147 C58 C57 -167.6(9) . .
Dy13 O146 C58 O147 -3(2) . .
Dy13 O146 C58 C57 167.8(9) . .
Dy21 O149 C60 O148 -12(2) . .
Dy21 O149 C60 C59 160.2(11) . .
Dy16 O148 C60 O149 12(2) . .
Dy16 O148 C60 C59 -161.1(10) . .
Dy35 O150 C62 O151 5.1(15) . .
Dy35 O150 C62 C61 -173.6(15) . .
Dy42 O151 C62 O150 134(3) . .
Dy35 O151 C62 O150 -4.8(14) . .
Dy42 O151 C62 C61 -48(4) . .
Dy35 O151 C62 C61 174.0(13) . .
Dy42 O151 C62 Dy35 138(3) . .
Dy41 O153 C64 O152 4(4) . .
Dy41 O153 C64 C63 -164.0(18) . .
Dy38 O152 C64 O153 -7(4) . .
Dy38 O152 C64 C63 163.5(14) . .
Co5 O168 C65 O170 12(3) . .
Co5 O168 C65 C66 -178(2) . .
Dy30 O170 C65 O168 -7(3) . .
Dy30 O170 C65 C66 -178.1(16) . .
Dy41 O156 C68 O157 148.3(18) . .
Dy36 O156 C68 O157 -3.3(14) . .
Dy41 O156 C68 C67 -46(3) . .
Dy36 O156 C68 C67 162.7(13) . .
Dy41 O156 C68 Dy36 152(2) . .
Dy36 O157 C68 O156 3.4(14) . .
Dy36 O157 C68 C67 -164.1(10) . .
Dy32 O159 C70 O158 -12.7(12) . .
Dy32 O159 C70 C69 173.3(10) . .
Dy42 O158 C70 O159 -134(2) . .
Dy32 O158 C70 O159 12.3(12) . .
Dy42 O158 C70 C69 40(3) . .
Dy32 O158 C70 C69 -174.4(12) . .
Dy42 O158 C70 Dy32 -146(3) . .
Dy3 O161 C71 O160 -27(2) . .
Dy3 O161 C71 C72 152.4(14) . .
Dy25 O160 C71 O161 21(2) . .
Dy25 O160 C71 C72 -158.5(13) . .
O161 C71 C72 C73 7(3) . .
O160 C71 C72 C73 -174.3(17) . .
Dy23 O162 C74 O163 15(2) . .
Dy23 O162 C74 C75 -148.1(16) . .
Dy34 O163 C74 O162 -5(2) . .
Dy34 O163 C74 C75 160.9(14) . .
O162 C74 C75 C76 9(3) . .
O163 C74 C75 C76 -155(2) . .
Dy25 O165 C77 O164 -2(2) . .
Dy25 O165 C77 C78 177.0(10) . .
Co6 O164 C77 O165 10.7(19) . .
Co6 O164 C77 C78 -168.0(9) . .
Dy34 O166 C79 O167 -2(2) . .
Dy34 O166 C79 C80 175.6(11) . .
Co5 O167 C79 O166 -5(2) . .
Co5 O167 C79 C80 177.3(11) . .
Dy30 O171 C81 O172 2.7(16) . .
Dy30 O171 C81 C82 176.4(13) . .
Dy30 O172 C81 O171 -2.6(16) . .
Dy30 O172 C81 C82 -176.5(12) . .
O171 C81 C82 C83 177.9(16) . .
O172 C81 C82 C83 -8(2) . .

loop_
_platon_squeeze_void_nr
_platon_squeeze_void_average_x
_platon_squeeze_void_average_y
_platon_squeeze_void_average_z
_platon_squeeze_void_volume
_platon_squeeze_void_count_electrons
_platon_squeeze_void_content
1 0.101 0.025 0.041 17652 5635 ' '
